data_7130395
loop_
_publ_author_name
'Tian, Yi-Qi'
'Cui, Yun-Shu'
'Zhu, Jia-Hui'
'Xu, Cong-Qiao'
'Yi, Xiao-Yi'
'Li, Jun'
'Liu, Chao'

_publ_section_title
;
 Ancillary ligand-regulated Ti(iv)-based metallocalixarene coordination
 cages for photocatalytic H2 evolution
;
_journal_name_full 'Chemical Communications'
_journal_paper_doi 10.1039/D2CC03131K
_journal_year 2022
_chemical_formula_moiety 'C376 H434 N6 O60 Ti12, 10(C2 H3 N), 2(C1.5 H1.5 N), 2[C2H3N], 10[C2H3N], 10[C2H3N]'
_chemical_formula_sum 'C443 H533 N40 O60 Ti12'
_chemical_formula_weight 7952.59
_space_group_crystal_system monoclinic
_space_group_IT_number 14
_space_group_name_Hall '-P 2ybc'
_space_group_name_H-M_alt 'P 1 21/c 1'
_atom_sites_solution_hydrogens mixed
_atom_sites_solution_primary dual
_audit_creation_date 2021-08-06
_audit_creation_method
;
Olex2 1.3
(compiled 2020.11.12 svn.r5f609507 for OlexSys, GUI svn.r6272)
;
_audit_update_record
;
2022-06-28 deposited with the CCDC.	2022-07-15 downloaded from the CCDC.
;
_cell_angle_alpha 90
_cell_angle_beta 97.417(2)
_cell_angle_gamma 90
_cell_formula_units_Z 2
_cell_length_a 24.2214(6)
_cell_length_b 21.6454(4)
_cell_length_c 42.7779(8)
_cell_measurement_reflns_used 39170
_cell_measurement_temperature 149.99(11)
_cell_measurement_theta_max 72.4600
_cell_measurement_theta_min 2.0670
_cell_volume 22240.0(8)
_computing_cell_refinement 'CrysAlisPro 1.171.40.84a (Rigaku OD, 2020)'
_computing_data_collection 'CrysAlisPro 1.171.40.84a (Rigaku OD, 2020)'
_computing_data_reduction 'CrysAlisPro 1.171.40.84a (Rigaku OD, 2020)'
_computing_molecular_graphics 'Olex2 1.3 (Dolomanov et al., 2009)'
_computing_publication_material 'Olex2 1.3 (Dolomanov et al., 2009)'
_computing_structure_refinement 'SHELXL 2018/3 (Sheldrick, 2015)'
_computing_structure_solution 'SHELXT  (Sheldrick, 2015)'
_diffrn_ambient_environment N~2~
_diffrn_ambient_temperature 149.99(11)
_diffrn_detector 'Hybrid Pixel Array Detector'
_diffrn_detector_area_resol_mean 10.0000
_diffrn_detector_type HyPix
_diffrn_measured_fraction_theta_full 0.995
_diffrn_measured_fraction_theta_max 0.995
_diffrn_measurement_details
;
List of Runs (angles in degrees, time in seconds):

  # Type    Start    End  Width  t~exp~   \w     \q     \k     \f   Frames
#--------------------------------------------------------------------------
  1  \w    -61.00  31.00   0.50    4.00    --  -43.05  51.00-131.00  184
  2  \w    -52.00 -26.00   0.50   14.00    -- -100.00  45.00  30.00   52
  3  \w    -53.00 -26.00   0.50   14.00    -- -100.00  45.00   0.00   54
  4  \w    -54.00 -29.00   0.50   14.00    -- -100.00  45.00  60.00   50
  5  \w    -59.00 -26.00   0.50   14.00    -- -100.00  61.00  60.00   66
  6  \w    -50.00 -25.00   0.50   14.00    -- -100.00  45.00  90.00   50
  7  \w    -67.00 -41.00   0.50   14.00    -- -100.00  61.00  30.00   52
  8  \w    -60.00 -33.00   0.50   14.00    -- -100.00  61.00   0.00   54
  9  \w    -51.00 -26.00   0.50   14.00    -- -100.00  45.00 -30.00   50
 10  \w    -61.00 -27.00   0.50   14.00    -- -100.00  51.00-131.00   68
 11  \w    -53.00 -28.00   0.50   14.00    -- -100.00  45.00-150.00   50
 12  \w    -68.00 -43.00   0.50   14.00    -- -100.00  61.00-120.00   50
 13  \w    -72.00 -37.00   0.50   14.00    -- -100.00  61.00 -30.00   70
 14  \w   -116.00 -50.00   0.50    4.00    --  -43.05 -51.00  82.00  132
 15  \w     45.00  70.00   0.50    4.00    --   43.05  51.00-131.00   50
 16  \w    143.00 169.00   0.50   14.00    --  109.26  51.00-131.00   52
 17  \w     73.00  98.00   0.50   14.00    --  109.26 -77.00 -90.00   50
 18  \w     38.00 103.00   0.50   14.00    --  109.26 -77.00-180.00  130
 19  \w     35.00  64.00   0.50   14.00    --  109.26 -61.00-150.00   58
 20  \w     51.00  93.00   0.50   14.00    --  109.26 -77.00  30.00   84
 21  \w     46.00  77.00   0.50   14.00    --  109.26 -94.00 120.00   62
 22  \w     45.00 104.00   0.50   14.00    --  109.26 -94.00 150.00  118
 23  \w    115.00 172.00   0.50   14.00    --  109.26  30.00 150.00  114
 24  \w    -15.00  12.00   0.50    4.00    --   43.05 -19.00  90.00   54
 25  \w    -31.00  22.00   0.50    4.00    --   43.05 -51.00  82.00  106
 26  \w    -33.00  37.00   0.50    4.00    --   43.05 -37.00 -60.00  140
 27  \w    -17.00  12.00   0.50    4.00    --   43.05 -19.00 -60.00   58
 28  \w   -104.00 -79.00   0.50   14.00    -- -100.00 -45.00 -30.00   50
 29  \w   -174.00 -78.00   0.50   14.00    -- -100.00 -51.00  82.00  192
 30  \w   -175.00-115.00   0.50   14.00    -- -100.00 -45.00 -30.00  120
;
_diffrn_measurement_device 'four-circle diffractometer'
_diffrn_measurement_device_type 'ROD, Synergy Custom system, HyPix'
_diffrn_measurement_method '\w scans'
_diffrn_orient_matrix_type 'CrysAlisPro convention (1999,Acta A55,543-557)'
_diffrn_orient_matrix_UB_11 -0.0157385000
_diffrn_orient_matrix_UB_12 -0.0403158000
_diffrn_orient_matrix_UB_13 0.0271935000
_diffrn_orient_matrix_UB_21 -0.0616241000
_diffrn_orient_matrix_UB_22 0.0180078000
_diffrn_orient_matrix_UB_23 -0.0087335000
_diffrn_orient_matrix_UB_31 -0.0084757000
_diffrn_orient_matrix_UB_32 -0.0557499000
_diffrn_orient_matrix_UB_33 -0.0224532000
_diffrn_radiation_monochromator mirror
_diffrn_radiation_probe x-ray
_diffrn_radiation_type 'Cu K\a'
_diffrn_radiation_wavelength 1.54184
_diffrn_reflns_av_R_equivalents 0.0502
_diffrn_reflns_av_unetI/netI 0.0426
_diffrn_reflns_Laue_measured_fraction_full 0.995
_diffrn_reflns_Laue_measured_fraction_max 0.995
_diffrn_reflns_limit_h_max 28
_diffrn_reflns_limit_h_min -28
_diffrn_reflns_limit_k_max 24
_diffrn_reflns_limit_k_min -25
_diffrn_reflns_limit_l_max 47
_diffrn_reflns_limit_l_min -50
_diffrn_reflns_number 150080
_diffrn_reflns_point_group_measured_fraction_full 0.995
_diffrn_reflns_point_group_measured_fraction_max 0.995
_diffrn_reflns_theta_full 66.601
_diffrn_reflns_theta_max 66.601
_diffrn_reflns_theta_min 2.083
_diffrn_source 'Rotating-anode X-ray tube'
_diffrn_source_type 'Rigaku (Cu) X-ray Source'
_exptl_absorpt_coefficient_mu 2.233
_exptl_absorpt_correction_T_max 1.00000
_exptl_absorpt_correction_T_min 0.76703
_exptl_absorpt_correction_type multi-scan
_exptl_absorpt_process_details
;
CrysAlisPro 1.171.40.84a (Rigaku Oxford Diffraction, 2020)
Empirical absorption correction using spherical harmonics,
implemented in SCALE3 ABSPACK scaling algorithm.
;
_exptl_crystal_colour red
_exptl_crystal_colour_primary red
_exptl_crystal_density_diffrn 1.187
_exptl_crystal_description block
_exptl_crystal_F_000 7462
_exptl_crystal_size_max 0.5
_exptl_crystal_size_mid 0.4
_exptl_crystal_size_min 0.3
_refine_diff_density_max 1.234
_refine_diff_density_min -0.857
_refine_diff_density_rms 0.095
_refine_ls_extinction_method none
_refine_ls_goodness_of_fit_ref 1.267
_refine_ls_hydrogen_treatment constr
_refine_ls_matrix_type full
_refine_ls_number_parameters 2660
_refine_ls_number_reflns 39089
_refine_ls_number_restraints 1048
_refine_ls_restrained_S_all 1.288
_refine_ls_R_factor_all 0.1249
_refine_ls_R_factor_gt 0.1058
_refine_ls_shift/su_max 0.002
_refine_ls_shift/su_mean 0.000
_refine_ls_structure_factor_coef Fsqd
_refine_ls_weighting_details 'w=1/[\s^2^(Fo^2^)+(0.2200P)^2^] where P=(Fo^2^+2Fc^2^)/3'
_refine_ls_weighting_scheme calc
_refine_ls_wR_factor_gt 0.3227
_refine_ls_wR_factor_ref 0.3413
_reflns_Friedel_coverage 0.000
_reflns_number_gt 28972
_reflns_number_total 39089
_reflns_threshold_expression 'I > 2\s(I)'
_cod_data_source_file d2cc03131k2.cif
_cod_data_source_block Ti12L6-2
_cod_database_code 7130395
_shelx_shelxl_version_number 2018/3
_shelx_space_group_comment
;
The symmetry employed for this shelxl refinement is uniquely defined
by the following loop, which should always be used as a source of
symmetry information in preference to the above space-group names.
They are only intended as comments.
;
_reflns_odcompleteness_completeness 99.79
_reflns_odcompleteness_iscentric 1
_reflns_odcompleteness_theta 66.97
_olex2_refinement_description
;
1. Restrained distances
 C179-O7
 1.4 with sigma of 0.01
 C41-C173 = C173-C75
 2.5 with sigma of 0.02
 C1M-C1L = C1L-C63A
 2.5 with sigma of 0.02
 C41-C209 = C209-C75
 2.5 with sigma of 0.02
 C167-C171 = C171-C21
 2.5 with sigma of 0.02
 C167-C39 = C39-C171
 1.5 with sigma of 0.02
 C212-C63A
 1.5 with sigma of 0.02
 C1M-C79A = C79A-C63A
 2.5 with sigma of 0.02
 C198-C185 = C185-C200
 1.5 with sigma of 0.02
 C43-C173
 1.5 with sigma of 0.02
 C173-C77
 2.5 with sigma of 0.02
 C179-Ti5
 3.1 with sigma of 0.02
 C208-C198
 1.5 with sigma of 0.02
 C155-C5 = C5-C151
 1.5 with sigma of 0.02
 C210-C198
 2.5 with sigma of 0.02
 O25-C5
 1.4 with sigma of 0.02
 C210-C1J = C1J-C198
 2.5 with sigma of 0.02
 C125-C137
 1.5 with sigma of 0.02
 C177-C125 = C125-C37
 1.5 with sigma of 0.02
 C199-C185
 1.5 with sigma of 0.02
 C209-C43A
 1.5 with sigma of 0.02
 C1J-C208 = C208-C210
 1.5 with sigma of 0.02
 C208-C91A
 1.5 with sigma of 0.02
 C1M-C212 = C212-C1L
 1.5 with sigma of 0.02
 C161-C85
 2.5 with sigma of 0.02
 C73A-C79A = C79A-C201
 1.4 with sigma of 0.02
 C1L-C79A
 2.5 with sigma of 0.02
 C212-C79A
 1.5 with sigma of 0.02
 C212-C201
 2.5 with sigma of 0.02
 C1L-C201
 2.8 with sigma of 0.02
 C201-C73A
 2.5 with sigma of 0.02
 C149-C83 = C83-C169
 1.5 with sigma of 0.02
2. Uiso/Uaniso restraints and constraints
Uanis(C75) \\sim Ueq, Uanis(C41) \\sim Ueq, Uanis(C43) \\sim Ueq, Uanis(C173)
\\sim Ueq, Uanis(C39) \\sim Ueq, Uanis(C167) \\sim Ueq, Uanis(C21) \\sim Ueq,
Uanis(C171) \\sim Ueq, Uanis(C200) \\sim Ueq, Uanis(C185) \\sim Ueq,
Uanis(C199) \\sim Ueq, Uanis(C198) \\sim Ueq, Uanis(C1B) \\sim Ueq, Uanis(C45A)
\\sim Ueq, Uanis(C67) \\sim Ueq: with sigma of 0.01 and sigma for terminal
atoms of 0.02
Uanis(C214) \\sim Ueq: with sigma of 0.01 and sigma for terminal atoms of 0.002
Uanis(C39) \\sim Ueq, Uanis(C167) \\sim Ueq, Uanis(C21) \\sim Ueq, Uanis(C171)
\\sim Ueq, Uanis(C39A) \\sim Ueq, Uanis(C211) \\sim Ueq, Uanis(C1K) \\sim Ueq,
Uanis(C21A) \\sim Ueq: with sigma of 0.01 and sigma for terminal atoms of 0.02
Uanis(C63A) \\sim Ueq, Uanis(C212) \\sim Ueq, Uanis(C1M) \\sim Ueq, Uanis(C1L)
\\sim Ueq: with sigma of 0.01 and sigma for terminal atoms of 0.02
Uanis(C179) \\sim Ueq, Uanis(C45) \\sim Ueq, Uanis(C181) \\sim Ueq, Uanis(C91)
\\sim Ueq, Uanis(C183) \\sim Ueq, Uanis(C89) \\sim Ueq: with sigma of 0.01 and
sigma for terminal atoms of 0.02
Uanis(C5) \\sim Ueq, Uanis(C155) \\sim Ueq, Uanis(C151) \\sim Ueq: with sigma
of 0.01 and sigma for terminal atoms of 0.02
Uanis(N10) \\sim Ueq, Uanis(C196) \\sim Ueq, Uanis(C197) \\sim Ueq: with sigma
of 0.01 and sigma for terminal atoms of 0.02
Uanis(C85) \\sim Ueq, Uanis(C161) \\sim Ueq, Uanis(C71) \\sim Ueq, Uanis(C35)
\\sim Ueq, Uanis(C67) \\sim Ueq: with sigma of 0.01 and sigma for terminal
atoms of 0.02
Uanis(C169) \\sim Ueq: with sigma of 0.01 and sigma for terminal atoms of 0.02
Uanis(C137) \\sim Ueq, Uanis(C125) \\sim Ueq, Uanis(C177) \\sim Ueq, Uanis(C37)
\\sim Ueq, Uanis(C81) \\sim Ueq, Uanis(C67) \\sim Ueq, Uanis(C17) \\sim Ueq,
Uanis(C153) \\sim Ueq, Uanis(C77) \\sim Ueq, Uanis(C131) \\sim Ueq, Uanis(C25)
\\sim Ueq, Uanis(C13) \\sim Ueq, Uanis(C121) \\sim Ueq, Uanis(C147) \\sim Ueq:
with sigma of 0.01 and sigma for terminal atoms of 0.02
Uanis(C1J) \\sim Ueq, Uanis(C210) \\sim Ueq: with sigma of 0.01 and sigma for
terminal atoms of 0.02
Uanis(C69) \\sim Ueq: with sigma of 0.01 and sigma for terminal atoms of 0.02
Uanis(C165) \\sim Ueq, Uanis(C202) \\sim Ueq: with sigma of 0.01 and sigma for
terminal atoms of 0.02
Uanis(C209) \\sim Ueq: with sigma of 0.01 and sigma for terminal atoms of 0.02
Uanis(C79A) \\sim Ueq: with sigma of 0.01 and sigma for terminal atoms of 0.02
Uanis(C208) \\sim Ueq, Uanis(C205) \\sim Ueq: with sigma of 0.01 and sigma for
terminal atoms of 0.02
Uanis(C81) \\sim Ueq, Uanis(C67) \\sim Ueq, Uanis(C17) \\sim Ueq, Uanis(C161)
\\sim Ueq, Uanis(C85) \\sim Ueq, Uanis(C35) \\sim Ueq: with sigma of 0.01 and
sigma for terminal atoms of 0.02
3. Rigid body (RIGU) restrains
 C11, C13, C21, C25, C29, C35, C39, C41, C43, C45, C69, C71, C75, C77, C85,
 C101, C107, C121, C128, C131, C133, C147, C153, C161, C164, C167, C171, C173,
 C181, C185, C198, C199, C200
 with sigma for 1-2 distances of 0.004 and sigma for 1-3 distances of 0.004
 C1J, C41, C43, C43A, C75, C77, C77A, C91, C91A, C173, C185, C198, C199, C200,
 C205, C208, C209, C210
 with sigma for 1-2 distances of 0.001 and sigma for 1-3 distances of 0.001
 O13, C1A, C1L, C1M, C9, C9A, C63, C63A, C73, C73A, C79, C79A, C135, C141,
 C143, C145, C157, C159, C175, C201, C212
 with sigma for 1-2 distances of 0.004 and sigma for 1-3 distances of 0.004
 C1K, C21, C21A, C29, C29A, C39, C39A, C167, C171, C211
 with sigma for 1-2 distances of 0.004 and sigma for 1-3 distances of 0.004
 C1J, C198, C208, C210
 with sigma for 1-2 distances of 0.004 and sigma for 1-3 distances of 0.004
 O25, C5, C151, C155
 with sigma for 1-2 distances of 0.004 and sigma for 1-3 distances of 0.004
 C19, C25, C45, C89, C91, C179, C181, C183
 with sigma for 1-2 distances of 0.004 and sigma for 1-3 distances of 0.004
 N10, C196, C197
 with sigma for 1-2 distances of 0.004 and sigma for 1-3 distances of 0.004
 O21, C87, C165, C202, C203
 with sigma for 1-2 distances of 0.004 and sigma for 1-3 distances of 0.004
 O29, C83, C149, C169
 with sigma for 1-2 distances of 0.004 and sigma for 1-3 distances of 0.004
 C17, C35, C67, C71, C81, C85, C93, C161
 with sigma for 1-2 distances of 0.001 and sigma for 1-3 distances of 0.001
4. Others
 Sof(C1A)=Sof(C1B)=Sof(H1B)=Sof(C1C)=Sof(H1C)=Sof(C1D)=Sof(H1D)=Sof(C1E)=
 Sof(C1F)=Sof(H1F)=Sof(C1G)=Sof(C1H)=Sof(C1I)=Sof(H1IA)=Sof(H1IB)=Sof(C1J)=
 Sof(H1JA)=Sof(H1JB)=Sof(H1JC)=Sof(C1K)=Sof(H1KA)=Sof(H1KB)=Sof(H1KC)=Sof(C1L)=
 Sof(H1LA)=Sof(H1LB)=Sof(H1LC)=Sof(C1M)=Sof(H1MA)=Sof(H1MB)=Sof(H1MC)=Sof(C9A)=
 Sof(C11A)=Sof(H11A)=Sof(C13A)=Sof(C19A)=Sof(H19C)=Sof(H19D)=Sof(C21A)=
 Sof(H21D)=Sof(H21E)=Sof(H21F)=Sof(C25A)=Sof(H25C)=Sof(H25D)=Sof(C29A)=
 Sof(C39A)=Sof(H41D)=Sof(H41E)=Sof(H41F)=Sof(C43A)=Sof(C45A)=Sof(C63A)=
 Sof(H63A)=Sof(H63B)=Sof(H63C)=Sof(C69A)=Sof(H69C)=Sof(H69D)=Sof(C73A)=
 Sof(H73A)=Sof(H75D)=Sof(H75E)=Sof(H75F)=Sof(C77A)=Sof(C79A)=Sof(C89A)=
 Sof(C91A)=Sof(C175)=Sof(H19H)=Sof(H19I)=Sof(H19J)=Sof(C201)=Sof(H201)=
 Sof(C204)=Sof(C205)=Sof(H205)=Sof(C206)=Sof(C207)=Sof(C208)=Sof(C209)=
 Sof(H20I)=Sof(H20J)=Sof(H20K)=Sof(C210)=Sof(H21G)=Sof(H21H)=Sof(H21I)=
 Sof(C211)=Sof(H21J)=Sof(H21K)=Sof(H21L)=Sof(C212)=1-FVAR(1)
 Sof(C9)=Sof(C11)=Sof(H11)=Sof(C13)=Sof(C19)=Sof(H19A)=Sof(H19B)=Sof(C21)=
 Sof(H21A)=Sof(H21B)=Sof(H21C)=Sof(C25)=Sof(H25A)=Sof(H25B)=Sof(C29)=Sof(C39)=
 Sof(H41A)=Sof(H41B)=Sof(H41C)=Sof(C43)=Sof(C63)=Sof(C69)=Sof(H69A)=Sof(H69B)=
 Sof(C73)=Sof(H73)=Sof(H75A)=Sof(H75B)=Sof(H75C)=Sof(C77)=Sof(C79)=Sof(H79A)=
 Sof(H79B)=Sof(H79C)=Sof(C89)=Sof(C179)=Sof(C45)=Sof(C181)=Sof(H181)=Sof(C91)=
 Sof(C183)=Sof(H183)=Sof(C101)=Sof(H10A)=Sof(H10B)=Sof(C107)=Sof(C121)=
 Sof(C128)=Sof(C131)=Sof(C133)=Sof(H133)=Sof(C135)=Sof(C141)=Sof(C143)=
 Sof(C145)=Sof(H145)=Sof(C147)=Sof(H147)=Sof(C153)=Sof(H153)=Sof(C157)=
 Sof(H15J)=Sof(H15K)=Sof(H15L)=Sof(C159)=Sof(H15M)=Sof(H15N)=Sof(H15O)=
 Sof(C164)=Sof(C167)=Sof(H16O)=Sof(H16P)=Sof(H16Q)=Sof(C171)=Sof(H17D)=
 Sof(H17E)=Sof(H17F)=Sof(C173)=Sof(H17G)=Sof(H17H)=Sof(H17I)=Sof(C185)=
 Sof(H19E)=Sof(H19F)=Sof(H19G)=Sof(C199)=Sof(H19K)=Sof(H19L)=Sof(H19M)=
 Sof(C200)=Sof(H20A)=Sof(H20B)=Sof(H20C)=FVAR(1)
 Sof(H83A)=Sof(O29A)=1-FVAR(2)
 Sof(O29)=Sof(H83)=FVAR(2)
 Sof(H49A)=Sof(C214)=Sof(H21O)=Sof(H21P)=Sof(H21Q)=1-FVAR(3)
 Sof(H49)=Sof(C163)=Sof(H16I)=Sof(H16J)=Sof(H16K)=FVAR(3)
 Fixed Sof: C87(0.5) H87A(0.5) H87B(0.5) C165(0.5) H16L(0.5) H16M(0.5)
 H16N(0.5) C202(0.5) H20D(0.5) H20E(0.5) H20F(0.5) C203(0.5) H20G(0.5)
 H20H(0.5) C189(0.5) H18H(0.5) H18I(0.5) H18J(0.5)
5.a Riding coordinates:
 C41(H41A,H41B,H41C), C41(H41D,H41E,H41F), C63A(H63A,H63B,H63C), C75(H75A,H75B,
 H75C), C75(H75D,H75E,H75F), C171(H17D,H17E,H17F), C173(H17G,H17H,H17I),
 C198(H19E,H19F,H19G), C198(H19H,H19I,H19J)
5.b Ternary CH refined with riding coordinates:
 C5(H5), C49(H49), C49(H49A), C83(H83), C83(H83A), C119(H119), C130(H130)
5.c Secondary CH2 refined with riding coordinates:
 C1I(H1IA,H1IB), C16(H16A,H16B), C18(H18A,H18B), C19(H19A,H19B), C19A(H19C,
 H19D), C25(H25A,H25B), C25A(H25C,H25D), C69(H69A,H69B), C69A(H69C,H69D),
 C82(H82A,H82B), C87(H87A,H87B), C101(H10A,H10B), C114(H11H,H11I), C126(H12D,
 H12E), C140(H14A,H14B), C182(H18C,H18D), C203(H20G,H20H), C213(H21M,H21N)
5.d Aromatic/amide H refined with riding coordinates:
 C1B(H1B), C1C(H1C), C1D(H1D), C1F(H1F), C3(H3), C11(H11), C11A(H11A),
 C22(H22), C23(H23), C24(H24), C27(H27), C36(H36), C40(H40), C44(H44), C53(H53),
  C56(H56), C61(H61), C62(H62), C70(H70), C73(H73), C73A(H73A), C74(H74),
 C78(H78), C84(H84), C88(H88), C181(H181), C183(H183), C90(H90), C92(H92),
 C94(H94), C99(H99), C104(H104), C108(H108), C109(H109), C133(H133), C136(H136),
  C138(H138), C145(H145), C146(H146), C147(H147), C148(H148), C150(H150),
 C153(H153), C154(H154), C158(H158), C162(H162), C166(H166), C168(H168),
 C170(H170), C178(H178), C184(H184), C201(H201), C205(H205)
5.e Fitted hexagon refined as free rotating group:
 C89(C179,C45,C181,C91,C183)
5.f Idealised Me refined as rotating group:
 C1J(H1JA,H1JB,H1JC), C1K(H1KA,H1KB,H1KC), C1L(H1LA,H1LB,H1LC), C1M(H1MA,H1MB,
 H1MC), C7(H7A,H7B,H7C), C15(H15A,H15B,H15C), C17(H17A,H17B,H17C), C21(H21A,
 H21B,H21C), C21A(H21D,H21E,H21F), C31(H31A,H31B,H31C), C33(H33A,H33B,H33C),
 C35(H35A,H35B,H35C), C37(H37A,H37B,H37C), C55(H55A,H55B,H55C), C57(H57A,H57B,
 H57C), C59(H59A,H59B,H59C), C65(H65A,H65B,H65C), C67(H67A,H67B,H67C), C79(H79A,
 H79B,H79C), C81(H81A,H81B,H81C), C85(H85A,H85B,H85C), C103(H10C,H10D,H10E),
 C111(H11B,H11C,H11D), C113(H11E,H11F,H11G), C115(H11J,H11K,H11L), C117(H11M,
 H11N,H11O), C123(H12A,H12B,H12C), C127(H12F,H12G,H12H), C129(H12I,H12J,H12K),
 C137(H13A,H13B,H13C), C139(H13D,H13E,H13F), C149(H14C,H14D,H14E), C151(H15D,
 H15E,H15F), C155(H15G,H15H,H15I), C157(H15J,H15K,H15L), C159(H15M,H15N,H15O),
 C160(H16C,H16D,H16E), C161(H16F,H16G,H16H), C163(H16I,H16J,H16K), C165(H16L,
 H16M,H16N), C167(H16O,H16P,H16Q), C169(H16R,H16S,H16T), C174(H17J,H17K,H17L),
 C176(H17M,H17N,H17O), C177(H17P,H17Q,H17R), C199(H19K,H19L,H19M), C200(H20A,
 H20B,H20C), C202(H20D,H20E,H20F), C209(H20I,H20J,H20K), C210(H21G,H21H,H21I),
 C211(H21J,H21K,H21L), C187(H18E,H18F,H18G), C189(H18H,H18I,H18J), C191(H19N,
 H19O,H19P), C193(H19Q,H19R,H19S), C195(H19T,H19U,H19V), C197(H19W,H19X,H19Y),
 C214(H21O,H21P,H21Q)
;
_platon_squeeze_special_details
;
A solvent mask was calculated and 468 electrons were 
found in a volume of 3426\%A^3^ in 3 voids per unit cell. 
This is consistent with the presence of 2[C2H3N], 10[C2H3N], 10[C2H3N] per Formula Unit 
which account for 484 electrons per unit cell.
;
_platon_squeeze_void_probe_radius 1.20
_olex2_submission_special_instructions 'No special instructions were received'
_oxdiff_exptl_absorpt_empirical_details
;
Empirical correction (ABSPACK) includes:
- Absorption correction using spherical harmonics
- Frame scaling
;
_oxdiff_exptl_absorpt_empirical_full_max 1.540
_oxdiff_exptl_absorpt_empirical_full_min 0.670

loop_
_space_group_symop_operation_xyz
'x, y, z'
'-x, y+1/2, -z+1/2'
'-x, -y, -z'
'x, -y-1/2, z-1/2'

loop_
_atom_site_label
_atom_site_type_symbol
_atom_site_fract_x
_atom_site_fract_y
_atom_site_fract_z
_atom_site_U_iso_or_equiv
_atom_site_adp_type
_atom_site_occupancy
_atom_site_site_symmetry_order
_atom_site_calc_flag
_atom_site_refinement_flags_posn
_atom_site_refinement_flags_adp
_atom_site_refinement_flags_occupancy
_atom_site_disorder_assembly
_atom_site_disorder_group
Ti1 Ti 0.66260(4) 0.25275(4) 0.42969(2) 0.0502(2) Uani 1 1 d . . . . .
Ti2 Ti 0.75751(4) 0.66892(4) 0.57984(2) 0.0659(3) Uani 1 1 d . . . . .
Ti3 Ti 0.45962(4) 0.31308(4) 0.64724(2) 0.0558(2) Uani 1 1 d . . . . .
Ti4 Ti 0.60948(4) 0.26388(3) 0.66062(2) 0.0512(2) Uani 1 1 d . . . . .
Ti5 Ti 0.82176(5) 0.52288(4) 0.61140(2) 0.0649(3) Uani 1 1 d D . . . .
Ti6 Ti 0.75052(4) 0.23641(4) 0.50710(2) 0.0515(2) Uani 1 1 d . . . . .
O1 O 0.58189(14) 0.26352(14) 0.61297(7) 0.0543(7) Uani 1 1 d . . . . .
O2 O 0.74112(16) 0.52310(16) 0.62184(10) 0.0715(10) Uani 1 1 d . . . . .
O3 O 0.75066(19) 0.5962(2) 0.54780(10) 0.0909(13) Uani 1 1 d . . . . .
O4 O 0.48984(15) 0.27412(15) 0.60820(7) 0.0578(8) Uani 1 1 d . . . . .
O5 O 0.70529(17) 0.61242(18) 0.60327(9) 0.0718(9) Uani 1 1 d . . . . .
O6 O 0.67207(13) 0.26949(14) 0.51219(7) 0.0520(7) Uani 1 1 d . . . . .
O7 O 0.8285(3) 0.43972(19) 0.62157(14) 0.1110(18) Uani 1 1 d D . . . .
O8 O 0.72256(14) 0.16201(14) 0.51953(7) 0.0552(7) Uani 1 1 d . . . . .
O9 O 0.81411(15) 0.21214(18) 0.49493(7) 0.0649(9) Uani 1 1 d . . . . .
O10 O 0.61423(14) 0.25985(15) 0.46711(7) 0.0549(7) Uani 1 1 d . . . . .
O11 O 0.84548(17) 0.54855(18) 0.65008(8) 0.0739(10) Uani 1 1 d . . . . .
O12 O 0.52236(16) 0.27219(14) 0.67293(7) 0.0577(8) Uani 1 1 d . . . . .
O13 O 0.8844(2) 0.5252(2) 0.59295(13) 0.0977(14) Uani 1 1 d . . . . .
O14 O 0.71459(13) 0.20347(14) 0.45918(7) 0.0534(7) Uani 1 1 d . . . . .
O15 O 0.60844(16) 0.35878(14) 0.65112(8) 0.0634(8) Uani 1 1 d . . . . .
O16 O 0.70211(15) 0.26555(16) 0.39845(8) 0.0622(8) Uani 1 1 d . . . . .
O17 O 0.82173(16) 0.62393(15) 0.60149(8) 0.0631(8) Uani 1 1 d . . . . .
O18 O 0.68364(15) 0.24816(14) 0.65630(7) 0.0553(7) Uani 1 1 d . . . . .
O19 O 0.51828(17) 0.38083(15) 0.64005(8) 0.0676(9) Uani 1 1 d . . . . .
O20 O 0.59521(15) 0.18321(13) 0.66458(7) 0.0552(7) Uani 1 1 d . . . . .
O21 O 0.40760(17) 0.25488(17) 0.64427(10) 0.0717(9) Uani 1 1 d . . . . .
O22 O 0.62791(15) 0.28693(14) 0.70167(7) 0.0586(8) Uani 1 1 d . . . . .
O23 O 0.4332(2) 0.35881(19) 0.67580(8) 0.0803(11) Uani 1 1 d . . . . .
O24 O 0.78410(14) 0.25436(14) 0.54774(7) 0.0545(7) Uani 1 1 d . . . . .
O25 O 0.7453(2) 0.7266(2) 0.60790(14) 0.117(2) Uani 1 1 d D . . . .
O26 O 0.62054(14) 0.18941(14) 0.41306(7) 0.0563(7) Uani 1 1 d . . . . .
O27 O 0.7821(3) 0.5068(2) 0.56675(10) 0.119(2) Uani 1 1 d . . . . .
O28 O 0.75891(14) 0.32423(16) 0.49220(8) 0.0602(8) Uani 1 1 d . . . . .
O29 O 0.7889(4) 0.7207(8) 0.5579(4) 0.099(5) Uani 0.76(4) 1 d . . P A 1
O30 O 0.69521(15) 0.33606(15) 0.45037(7) 0.0581(8) Uani 1 1 d . . . . .
N1 N 0.40662(17) 0.68337(17) 0.59050(8) 0.0534(9) Uani 1 1 d . . . . .
N2 N 0.5912(2) 0.63275(19) 0.39101(9) 0.0634(10) Uani 1 1 d . . . . .
N4 N 0.32345(19) 0.3136(2) 0.45014(10) 0.0663(11) Uani 1 1 d . . . . .
C1 C 0.6394(2) 0.08511(19) 0.66844(9) 0.0512(10) Uani 1 1 d . . . . .
C1A C 0.9602(6) 0.5680(9) 0.5676(3) 0.097(4) Uani 0.489(5) 1 d . . P B 2
C1B C 0.9369(7) 0.4147(7) 0.6980(3) 0.096(4) Uani 0.489(5) 1 d . U P B 2
H1B H 0.937226 0.416560 0.719730 0.115 Uiso 0.489(5) 1 calc R U P B 2
C1C C 0.8692(8) 0.5421(7) 0.7368(3) 0.096(5) Uani 0.489(5) 1 d . . P B 2
H1C H 0.871236 0.512014 0.752476 0.115 Uiso 0.489(5) 1 calc R U P B 2
C1D C 0.8701(9) 0.6462(7) 0.7216(3) 0.090(5) Uani 0.489(5) 1 d . . P B 2
H1D H 0.874203 0.687661 0.727126 0.109 Uiso 0.489(5) 1 calc R U P B 2
C1E C 0.8538(7) 0.6313(6) 0.6894(3) 0.062(3) Uani 0.489(5) 1 d . . P B 2
C1F C 0.9691(6) 0.6951(8) 0.6068(6) 0.070(5) Uani 0.489(5) 1 d . . P B 2
H1F H 0.999421 0.698125 0.595618 0.084 Uiso 0.489(5) 1 calc R U P B 2
C1G C 0.8745(11) 0.6561(14) 0.6118(7) 0.044(5) Uani 0.489(5) 1 d . . P B 2
C1H C 0.8802(8) 0.6859(8) 0.6410(6) 0.063(5) Uani 0.489(5) 1 d . . P B 2
C1I C 0.8381(8) 0.6802(7) 0.6633(5) 0.071(4) Uani 0.489(5) 1 d . . P B 2
H1IA H 0.802518 0.669186 0.651587 0.085 Uiso 0.489(5) 1 calc R U P B 2
H1IB H 0.833823 0.719971 0.673173 0.085 Uiso 0.489(5) 1 calc R U P B 2
C1J C 1.0008(14) 0.3025(15) 0.7206(8) 0.230(9) Uani 0.489(5) 1 d D U P B 2
H1JA H 1.009023 0.303240 0.743127 0.346 Uiso 0.489(5) 1 calc R U P B 2
H1JB H 1.013087 0.264012 0.712703 0.346 Uiso 0.489(5) 1 calc R U P B 2
H1JC H 0.961428 0.306816 0.714637 0.346 Uiso 0.489(5) 1 calc R U P B 2
C1K C 1.0100(10) 0.8284(10) 0.6462(6) 0.132(6) Uani 0.489(5) 1 d . U P B 2
H1KA H 0.982330 0.833565 0.628163 0.198 Uiso 0.489(5) 1 calc R U P B 2
H1KB H 1.042024 0.853068 0.643581 0.198 Uiso 0.489(5) 1 calc R U P B 2
H1KC H 0.994993 0.841184 0.664831 0.198 Uiso 0.489(5) 1 calc R U P B 2
C1L C 1.1291(7) 0.5620(10) 0.5601(7) 0.148(8) Uani 0.489(5) 1 d D U P B 2
H1LA H 1.153766 0.553959 0.579082 0.221 Uiso 0.489(5) 1 calc R U P B 2
H1LB H 1.102926 0.593454 0.564018 0.221 Uiso 0.489(5) 1 calc R U P B 2
H1LC H 1.150357 0.575809 0.543946 0.221 Uiso 0.489(5) 1 calc R U P B 2
C1M C 1.1283(11) 0.4462(11) 0.5614(10) 0.170(11) Uani 0.489(5) 1 d D U P B 2
H1MA H 1.161492 0.457115 0.575051 0.255 Uiso 0.489(5) 1 calc R U P B 2
H1MB H 1.138063 0.422626 0.543920 0.255 Uiso 0.489(5) 1 calc R U P B 2
H1MC H 1.104533 0.421977 0.572909 0.255 Uiso 0.489(5) 1 calc R U P B 2
C2 C 0.6764(4) 0.4166(5) 0.7707(2) 0.121(3) Uani 1 1 d . . . . .
C3 C 0.3796(3) 0.2495(3) 0.48686(13) 0.0702(14) Uani 1 1 d . . . . .
H3 H 0.383480 0.212319 0.497827 0.084 Uiso 1 1 calc R U . . .
C4 C 0.5921(2) 0.12132(19) 0.66976(9) 0.0503(10) Uani 1 1 d . . . . .
C5 C 0.7240(7) 0.7634(6) 0.6308(4) 0.183(5) Uani 1 1 d D U . . .
H5 H 0.756252 0.765862 0.647116 0.219 Uiso 1 1 calc R U . . .
C6 C 0.6715(2) 0.1486(2) 0.56279(10) 0.0521(10) Uani 1 1 d . . . . .
C7 C 0.8136(4) 0.1525(4) 0.78849(16) 0.107(2) Uani 1 1 d . . . . .
H7A H 0.816991 0.196467 0.791058 0.160 Uiso 1 1 calc R U . . .
H7B H 0.837998 0.132267 0.804784 0.160 Uiso 1 1 calc R U . . .
H7C H 0.775840 0.140362 0.789839 0.160 Uiso 1 1 calc R U . . .
C8 C 0.5350(2) 0.26884(19) 0.59689(9) 0.0484(10) Uani 1 1 d . . . . .
C9 C 0.8869(5) 0.4559(5) 0.5470(3) 0.071(3) Uani 0.511(5) 1 d . . P B 1
C9A C 0.9666(7) 0.4569(10) 0.5861(5) 0.110(5) Uani 0.489(5) 1 d . . P B 2
C10 C 0.6776(2) 0.1392(2) 0.53082(10) 0.0537(10) Uani 1 1 d . . . . .
C11 C 0.9425(6) 0.6911(6) 0.6448(3) 0.059(3) Uani 0.511(5) 1 d . . P B 1
H11 H 0.954915 0.704896 0.665038 0.071 Uiso 0.511(5) 1 calc R U P B 1
C11A C 0.9290(7) 0.7169(7) 0.6523(4) 0.073(4) Uani 0.489(5) 1 d . . P B 2
H11A H 0.931114 0.733592 0.672406 0.088 Uiso 0.489(5) 1 calc R U P B 2
C12 C 0.6244(2) 0.2665(2) 0.49674(10) 0.0497(10) Uani 1 1 d . . . . .
C13 C 0.8694(6) 0.5484(7) 0.6783(3) 0.060(3) Uani 0.511(5) 1 d . U P B 1
C13A C 0.8486(6) 0.5700(6) 0.6828(3) 0.056(3) Uani 0.489(5) 1 d . . P B 2
C14 C 0.5317(2) 0.2697(2) 0.56156(9) 0.0502(10) Uani 1 1 d . . . . .
C15 C 0.6311(4) -0.0935(4) 0.7109(3) 0.136(4) Uani 1 1 d . . . . .
H15A H 0.623054 -0.132104 0.720451 0.204 Uiso 1 1 calc R U . . .
H15B H 0.639102 -0.062713 0.727008 0.204 Uiso 1 1 calc R U . . .
H15C H 0.662678 -0.098434 0.699730 0.204 Uiso 1 1 calc R U . . .
C16 C 0.7122(2) 0.1896(2) 0.58287(10) 0.0559(10) Uani 1 1 d . . . . .
H16A H 0.702701 0.189101 0.604210 0.067 Uiso 1 1 calc R U . . .
H16B H 0.707128 0.231609 0.575109 0.067 Uiso 1 1 calc R U . . .
C17 C 0.8766(5) 0.0770(5) 0.66020(18) 0.135(3) Uani 1 1 d . U . . .
H17A H 0.888906 0.043529 0.674057 0.202 Uiso 1 1 calc R U . . .
H17B H 0.839396 0.088577 0.663320 0.202 Uiso 1 1 calc R U . . .
H17C H 0.900979 0.111753 0.664676 0.202 Uiso 1 1 calc R U . . .
C18 C 0.6907(2) 0.1122(2) 0.65848(10) 0.0534(10) Uani 1 1 d . . . . .
H18A H 0.680421 0.134436 0.638909 0.064 Uiso 1 1 calc R U . . .
H18B H 0.715078 0.078632 0.654088 0.064 Uiso 1 1 calc R U . . .
C19 C 0.8756(6) 0.3996(6) 0.5659(3) 0.083(3) Uani 0.511(5) 1 d . . P B 1
H19A H 0.885491 0.363843 0.554160 0.100 Uiso 0.511(5) 1 calc R U P B 1
H19B H 0.835662 0.397746 0.566280 0.100 Uiso 0.511(5) 1 calc R U P B 1
C19A C 0.9397(8) 0.4059(9) 0.5993(6) 0.128(8) Uani 0.489(5) 1 d . . P B 2
H19C H 0.958959 0.368394 0.594603 0.154 Uiso 0.489(5) 1 calc R U P B 2
H19D H 0.902026 0.403051 0.588512 0.154 Uiso 0.489(5) 1 calc R U P B 2
C20 C 0.5749(2) 0.2712(2) 0.51373(10) 0.0505(10) Uani 1 1 d . . . . .
C21 C 1.0685(9) 0.7222(10) 0.5997(6) 0.133(6) Uani 0.511(5) 1 d D U P B 1
H21A H 1.102712 0.745040 0.603420 0.200 Uiso 0.511(5) 1 calc R U P B 1
H21B H 1.047666 0.735833 0.580265 0.200 Uiso 0.511(5) 1 calc R U P B 1
H21C H 1.076577 0.678987 0.598257 0.200 Uiso 0.511(5) 1 calc R U P B 1
C21A C 1.0703(11) 0.7611(13) 0.6252(7) 0.148(7) Uani 0.489(5) 1 d . U P B 2
H21D H 1.084821 0.719949 0.624442 0.222 Uiso 0.489(5) 1 calc R U P B 2
H21E H 1.100067 0.789201 0.632022 0.222 Uiso 0.489(5) 1 calc R U P B 2
H21F H 1.052815 0.772849 0.604680 0.222 Uiso 0.489(5) 1 calc R U P B 2
C22 C 0.5794(2) 0.26821(19) 0.54699(9) 0.0486(9) Uani 1 1 d . . . . .
H22 H 0.614235 0.265282 0.558954 0.058 Uiso 1 1 calc R U . . .
C23 C 0.5999(3) 0.5697(3) 0.43688(14) 0.0808(16) Uani 1 1 d . . . . .
H23 H 0.582508 0.550035 0.452303 0.097 Uiso 1 1 calc R U . . .
C24 C 0.3991(2) 0.6266(2) 0.60096(10) 0.0568(11) Uani 1 1 d . . . . .
H24 H 0.362909 0.613468 0.602343 0.068 Uiso 1 1 calc R U . . .
C25 C 0.8678(7) 0.4324(10) 0.6843(4) 0.063(3) Uani 0.511(5) 1 d . U P B 1
H25A H 0.828417 0.432065 0.676460 0.075 Uiso 0.511(5) 1 calc R U P B 1
H25B H 0.873544 0.403431 0.701755 0.075 Uiso 0.511(5) 1 calc R U P B 1
C25A C 0.8421(7) 0.4600(6) 0.6955(3) 0.085(4) Uani 0.489(5) 1 d . . P B 2
H25C H 0.807261 0.458665 0.681522 0.102 Uiso 0.489(5) 1 calc R U P B 2
H25D H 0.837559 0.435751 0.714079 0.102 Uiso 0.489(5) 1 calc R U P B 2
C26 C 0.5815(2) 0.4604(2) 0.63440(10) 0.0586(12) Uani 1 1 d . . . . .
C27 C 0.6218(4) 0.3992(3) 0.76345(17) 0.104(3) Uani 1 1 d . . . . .
H27 H 0.595518 0.415880 0.775063 0.125 Uiso 1 1 calc R U . . .
C28 C 0.5452(2) 0.5612(2) 0.61735(10) 0.0548(11) Uani 1 1 d . . . . .
C29 C 0.9786(8) 0.6972(12) 0.6224(5) 0.083(5) Uani 0.511(5) 1 d . . P B 1
C29A C 0.9741(8) 0.7251(10) 0.6366(6) 0.106(6) Uani 0.489(5) 1 d . . P B 2
C30 C 0.5325(2) 0.0643(2) 0.56860(11) 0.0611(12) Uani 1 1 d . . . . .
C31 C 0.3506(4) 0.4024(5) 0.6935(2) 0.124(3) Uani 1 1 d . . . . .
H31A H 0.336221 0.420701 0.673700 0.186 Uiso 1 1 calc R U . . .
H31B H 0.338528 0.426024 0.710393 0.186 Uiso 1 1 calc R U . . .
H31C H 0.337184 0.360811 0.694370 0.186 Uiso 1 1 calc R U . . .
C32 C 0.5834(2) 0.0912(2) 0.55473(10) 0.0567(11) Uani 1 1 d . . . . .
C33 C 0.8193(4) -0.0693(4) 0.4481(2) 0.120(3) Uani 1 1 d . . . . .
H33A H 0.843530 -0.034502 0.446946 0.180 Uiso 1 1 calc R U . . .
H33B H 0.832042 -0.103209 0.436476 0.180 Uiso 1 1 calc R U . . .
H33C H 0.819580 -0.081197 0.469770 0.180 Uiso 1 1 calc R U . . .
C34 C 0.5419(2) 0.0974(2) 0.67593(10) 0.0552(11) Uani 1 1 d . . . . .
C35 C 0.7421(6) 0.4977(6) 0.7929(3) 0.155(4) Uani 1 1 d . U . . .
H35A H 0.744227 0.532852 0.806712 0.233 Uiso 1 1 calc R U . . .
H35B H 0.738186 0.511401 0.771432 0.233 Uiso 1 1 calc R U . . .
H35C H 0.775457 0.473557 0.797360 0.233 Uiso 1 1 calc R U . . .
C36 C 0.6245(2) 0.1241(2) 0.57421(10) 0.0551(10) Uani 1 1 d . . . . .
H36 H 0.620403 0.129682 0.595338 0.066 Uiso 1 1 calc R U . . .
C37 C 1.0173(5) 0.0675(7) 0.4482(3) 0.175(5) Uani 1 1 d D U . . .
H37A H 0.998415 0.031339 0.454353 0.263 Uiso 1 1 calc R U . . .
H37B H 1.054109 0.056441 0.444148 0.263 Uiso 1 1 calc R U . . .
H37C H 0.996993 0.084719 0.429493 0.263 Uiso 1 1 calc R U . . .
C38 C 0.7006(2) 0.5605(2) 0.61459(12) 0.0632(13) Uani 1 1 d . . . . .
C39 C 1.0316(6) 0.7341(7) 0.6290(4) 0.091(3) Uani 0.511(5) 1 d D U P B 1
C39A C 1.0263(9) 0.7631(10) 0.6491(6) 0.117(4) Uani 0.489(5) 1 d . U P B 2
C40 C 0.5906(2) 0.0849(2) 0.52318(11) 0.0568(11) Uani 1 1 d . . . . .
H40 H 0.563765 0.063609 0.509821 0.068 Uiso 1 1 calc R U . . .
C41 C 0.9171(6) 0.5425(7) 0.7978(3) 0.173(4) Uani 1 1 d D U . . .
H41A H 0.939388 0.525649 0.815988 0.259 Uiso 0.511(5) 1 d R U P B 1
H41B H 0.893448 0.510809 0.787698 0.259 Uiso 0.511(5) 1 d R U P B 1
H41C H 0.894568 0.575529 0.804218 0.259 Uiso 0.511(5) 1 d R U P B 1
H41D H 0.943048 0.546889 0.816648 0.259 Uiso 0.489(5) 1 d R U P B 2
H41E H 0.931118 0.512989 0.784068 0.259 Uiso 0.489(5) 1 d R U P B 2
H41F H 0.881958 0.528499 0.803278 0.259 Uiso 0.489(5) 1 d R U P B 2
C42 C 0.4996(2) 0.1838(2) 0.70337(11) 0.0577(11) Uani 1 1 d . . . . .
C43 C 0.9506(9) 0.5671(11) 0.7763(5) 0.145(4) Uani 0.511(5) 1 d D U P B 1
C43A C 0.9073(9) 0.6165(11) 0.7787(4) 0.134(3) Uani 0.489(5) 1 d D . P B 2
C44 C 0.6344(2) 0.0222(2) 0.67505(10) 0.0568(11) Uani 1 1 d . . . . .
H44 H 0.665245 -0.003335 0.674712 0.068 Uiso 1 1 calc R U . . .
C45A C 0.8871(8) 0.4320(9) 0.6792(5) 0.074(5) Uani 0.489(5) 1 d . U P B 2
C46 C 0.4748(2) 0.2810(2) 0.51129(10) 0.0558(11) Uani 1 1 d . . . . .
C47 C 0.9650(3) 0.1392(4) 0.47985(15) 0.0847(17) Uani 1 1 d . . . . .
C48 C 0.6446(2) 0.5398(2) 0.62129(12) 0.0613(12) Uani 1 1 d . . . . .
C49 C 0.7351(3) 0.2889(4) 0.37649(15) 0.095(2) Uani 1 1 d . . . . .
H49 H 0.757332 0.252664 0.372364 0.114 Uiso 0.802(17) 1 calc R U P C 1
H49A H 0.709341 0.316833 0.363855 0.114 Uiso 0.198(17) 1 calc R U P C 2
C50 C 0.5844(2) -0.0036(2) 0.68216(10) 0.0586(11) Uani 1 1 d . . . . .
C51 C 0.7607(3) 0.5394(3) 0.54538(14) 0.0818(17) Uani 1 1 d . . . . .
C52 C 0.4205(2) 0.2920(2) 0.49142(10) 0.0578(11) Uani 1 1 d . . . . .
C53 C 0.6452(3) 0.6248(3) 0.39025(17) 0.0886(18) Uani 1 1 d . . . . .
H53 H 0.661075 0.641813 0.373552 0.106 Uiso 1 1 calc R U . . .
C54 C 0.7257(2) 0.4244(2) 0.47911(11) 0.0563(11) Uani 1 1 d . . . . .
C55 C 0.5841(4) 0.1876(3) 0.35835(15) 0.094(2) Uani 1 1 d . . . . .
H55A H 0.546658 0.193928 0.362865 0.142 Uiso 1 1 calc R U . . .
H55B H 0.583354 0.164572 0.339130 0.142 Uiso 1 1 calc R U . . .
H55C H 0.601493 0.226916 0.356082 0.142 Uiso 1 1 calc R U . . .
C56 C 0.5371(2) 0.5011(2) 0.62738(11) 0.0607(12) Uani 1 1 d . . . . .
H56 H 0.501208 0.487784 0.629436 0.073 Uiso 1 1 calc R U . . .
C57 C 0.5475(4) 0.1587(4) 0.81226(16) 0.109(3) Uani 1 1 d . . . . .
H57A H 0.565205 0.121924 0.805873 0.163 Uiso 1 1 calc R U . . .
H57B H 0.543286 0.155863 0.834214 0.163 Uiso 1 1 calc R U . . .
H57C H 0.570086 0.193956 0.808878 0.163 Uiso 1 1 calc R U . . .
C58 C 0.8079(2) 0.2066(2) 0.56609(10) 0.0533(10) Uani 1 1 d . . . . .
C59 C 0.5276(4) -0.0907(3) 0.7014(2) 0.104(3) Uani 1 1 d . . . . .
H59A H 0.496754 -0.087653 0.684973 0.156 Uiso 1 1 calc R U . . .
H59B H 0.521931 -0.062910 0.718221 0.156 Uiso 1 1 calc R U . . .
H59C H 0.530231 -0.132255 0.709337 0.156 Uiso 1 1 calc R U . . .
C60 C 0.5153(2) 0.2459(2) 0.70176(10) 0.0581(11) Uani 1 1 d . . . . .
C61 C 0.7156(4) 0.3896(4) 0.75177(17) 0.107(3) Uani 1 1 d . . . . .
H61 H 0.752850 0.401007 0.755754 0.129 Uiso 1 1 calc R U . . .
C62 C 0.7968(2) 0.1251(2) 0.60296(10) 0.0611(12) Uani 1 1 d . . . . .
H62 H 0.774222 0.102909 0.614944 0.073 Uiso 1 1 calc R U . . .
C63 C 0.8981(7) 0.4980(10) 0.4949(3) 0.084(3) Uani 0.511(5) 1 d . . P B 1
C63A C 1.0950(14) 0.4944(17) 0.5146(5) 0.160(10) Uani 0.489(5) 1 d D U P B 2
H63A H 1.121811 0.463762 0.510553 0.241 Uiso 0.489(5) 1 d R U P B 2
H63B H 1.103541 0.532812 0.505133 0.241 Uiso 0.489(5) 1 d R U P B 2
H63C H 1.058431 0.481082 0.505823 0.241 Uiso 0.489(5) 1 d R U P B 2
C64 C 0.7233(2) 0.1559(2) 0.68200(10) 0.0569(11) Uani 1 1 d . . . . .
C65 C 0.4625(6) 0.1020(4) 0.78897(19) 0.139(4) Uani 1 1 d . . . . .
H65A H 0.430930 0.102633 0.772919 0.208 Uiso 1 1 calc R U . . .
H65B H 0.450794 0.090011 0.808690 0.208 Uiso 1 1 calc R U . . .
H65C H 0.489499 0.073024 0.783292 0.208 Uiso 1 1 calc R U . . .
C66 C 0.6363(2) 0.1092(2) 0.51081(10) 0.0536(10) Uani 1 1 d . . . . .
C67 C 0.9345(5) 0.0388(5) 0.6216(3) 0.142(3) Uani 1 1 d . U . . .
H67A H 0.954283 0.074299 0.615516 0.213 Uiso 1 1 calc R U . . .
H67B H 0.932474 0.008231 0.605235 0.213 Uiso 1 1 calc R U . . .
H67C H 0.953656 0.021873 0.640752 0.213 Uiso 1 1 calc R U . . .
C68 C 0.7734(2) 0.1732(2) 0.58417(10) 0.0563(11) Uani 1 1 d . . . . .
C69 C 0.8829(5) 0.6329(5) 0.5512(2) 0.065(2) Uani 0.511(5) 1 d . U P B 1
H69A H 0.903214 0.660986 0.539199 0.078 Uiso 0.511(5) 1 calc R U P B 1
H69B H 0.843600 0.642655 0.546295 0.078 Uiso 0.511(5) 1 calc R U P B 1
C69A C 0.9243(8) 0.6205(11) 0.5628(3) 0.117(6) Uani 0.489(5) 1 d . . P B 2
H69C H 0.887990 0.606304 0.553387 0.140 Uiso 0.489(5) 1 calc R U P B 2
H69D H 0.938694 0.647530 0.547699 0.140 Uiso 0.489(5) 1 calc R U P B 2
C70 C 0.5388(2) 0.0348(2) 0.68192(11) 0.0594(11) Uani 1 1 d . . . . .
H70 H 0.505061 0.018076 0.685894 0.071 Uiso 1 1 calc R U . . .
C71 C 0.6960(6) 0.4615(6) 0.7978(3) 0.143(3) Uani 1 1 d . U . . .
C72 C 0.8529(2) 0.1090(2) 0.60451(11) 0.0647(13) Uani 1 1 d . . . . .
C73 C 0.8922(6) 0.4527(6) 0.5138(3) 0.088(4) Uani 0.511(5) 1 d . . P B 1
H73 H 0.891265 0.413366 0.505039 0.106 Uiso 0.511(5) 1 calc R U P B 1
C73A C 1.0198(6) 0.4543(7) 0.5748(4) 0.110(4) Uani 0.489(5) 1 d D . P B 2
H73A H 1.040954 0.418368 0.577418 0.131 Uiso 0.489(5) 1 calc R U P B 2
C74 C 0.4795(2) 0.2756(2) 0.54412(10) 0.0534(10) Uani 1 1 d . . . . .
H74 H 0.447710 0.275881 0.554229 0.064 Uiso 1 1 calc R U . . .
C75 C 0.9612(5) 0.6374(6) 0.7822(3) 0.163(3) Uani 1 1 d D U . . .
H75A H 1.000553 0.644861 0.784104 0.244 Uiso 0.511(5) 1 d R U P B 1
H75B H 0.947214 0.650331 0.801114 0.244 Uiso 0.511(5) 1 d R U P B 1
H75C H 0.942894 0.660301 0.764574 0.244 Uiso 0.511(5) 1 d R U P B 1
H75D H 0.965624 0.669161 0.797944 0.244 Uiso 0.489(5) 1 d R U P B 2
H75E H 0.969194 0.654011 0.762444 0.244 Uiso 0.489(5) 1 d R U P B 2
H75F H 0.986364 0.604051 0.788404 0.244 Uiso 0.489(5) 1 d R U P B 2
C76 C 0.7265(2) 0.1410(2) 0.45399(10) 0.0532(10) Uani 1 1 d . . . . .
C77 C 0.9165(9) 0.5608(9) 0.7401(4) 0.117(4) Uani 0.511(5) 1 d D U P B 1
C77A C 0.8803(10) 0.6020(10) 0.7451(3) 0.121(5) Uani 0.489(5) 1 d . . P B 2
C78 C 0.5043(2) 0.6646(2) 0.59880(10) 0.0564(11) Uani 1 1 d . . . . .
H78 H 0.540001 0.680041 0.598428 0.068 Uiso 1 1 calc R U . . .
C79 C 0.9550(10) 0.5148(18) 0.4531(5) 0.179(12) Uani 0.511(5) 1 d . . P B 1
H79A H 0.980759 0.516094 0.472102 0.269 Uiso 0.511(5) 1 calc R U P B 1
H79B H 0.950245 0.555717 0.444426 0.269 Uiso 0.511(5) 1 calc R U P B 1
H79C H 0.969327 0.488173 0.438067 0.269 Uiso 0.511(5) 1 calc R U P B 1
C79A C 1.0403(7) 0.5057(8) 0.5597(6) 0.128(6) Uani 0.489(5) 1 d D U P B 2
C80 C 0.6912(2) 0.5257(2) 0.46155(12) 0.0638(12) Uani 1 1 d . . . . .
C81 C 0.8399(5) 0.0025(5) 0.6250(3) 0.155(3) Uani 1 1 d . U . . .
H81A H 0.846594 -0.022782 0.607446 0.233 Uiso 1 1 calc R U . . .
H81B H 0.801830 0.015969 0.622253 0.233 Uiso 1 1 calc R U . . .
H81C H 0.847258 -0.020906 0.644128 0.233 Uiso 1 1 calc R U . . .
C82 C 0.4919(2) 0.1410(2) 0.67519(11) 0.0572(11) Uani 1 1 d . . . . .
H82A H 0.488204 0.165122 0.655930 0.069 Uiso 1 1 calc R U . . .
H82B H 0.458164 0.117007 0.675442 0.069 Uiso 1 1 calc R U . . .
C83 C 0.8198(7) 0.7229(6) 0.5200(3) 0.176(5) Uani 1 1 d D . . . .
H83 H 0.860225 0.721311 0.525917 0.212 Uiso 0.76(4) 1 calc R U P A 1
H83A H 0.860146 0.721079 0.526204 0.212 Uiso 0.24(4) 1 calc R U P A 2
C84 C 0.6978(2) 0.4632(2) 0.45589(11) 0.0591(11) Uani 1 1 d . . . . .
H84 H 0.683657 0.446677 0.436420 0.071 Uiso 1 1 calc R U . . .
C85 C 0.6504(7) 0.5013(8) 0.8062(4) 0.221(5) Uani 1 1 d D U . . .
H85A H 0.661463 0.519996 0.826390 0.332 Uiso 1 1 calc R U . . .
H85B H 0.617638 0.476816 0.807059 0.332 Uiso 1 1 calc R U . . .
H85C H 0.642636 0.533060 0.790553 0.332 Uiso 1 1 calc R U . . .
C86 C 0.7178(2) 0.2205(2) 0.68053(11) 0.0578(11) Uani 1 1 d . . . . .
C87 C 0.3835(7) 0.2076(7) 0.6250(3) 0.096(4) Uani 0.5 1 d . . P D 3
H87A H 0.412321 0.180548 0.618972 0.115 Uiso 0.5 1 calc R U P D 3
H87B H 0.363284 0.224908 0.605958 0.115 Uiso 0.5 1 calc R U P D 3
C88 C 0.4421(2) 0.5862(2) 0.60985(11) 0.0603(12) Uani 1 1 d . . . . .
H88 H 0.434472 0.546740 0.616804 0.072 Uiso 1 1 calc R U . . .
C89 C 0.9038(4) 0.3916(4) 0.60048(15) 0.081(3) Uani 0.511(5) 1 d G U P B 1
C179 C 0.8761(3) 0.4107(4) 0.6253(2) 0.077(3) Uani 0.511(5) 1 d DG U P B 1
C45 C 0.9025(4) 0.4073(4) 0.65609(17) 0.081(3) Uani 0.511(5) 1 d G U P B 1
C181 C 0.9566(4) 0.3848(5) 0.66206(17) 0.087(3) Uani 0.511(5) 1 d G U P B 1
H181 H 0.974220 0.382527 0.682668 0.104 Uiso 0.511(5) 1 calc R U P B 1
C91 C 0.9842(3) 0.3656(5) 0.6372(2) 0.106(3) Uani 0.511(5) 1 d G U P B 1
C183 C 0.9578(4) 0.3690(5) 0.6064(2) 0.091(3) Uani 0.511(5) 1 d G U P B 1
H183 H 0.976342 0.356213 0.589844 0.109 Uiso 0.511(5) 1 calc R U P B 1
C89A C 0.9367(8) 0.4074(8) 0.6340(6) 0.127(8) Uani 0.489(5) 1 d . . P B 2
C90 C 0.6352(2) 0.4799(2) 0.63177(12) 0.0651(13) Uani 1 1 d . . . . .
H90 H 0.665082 0.453196 0.636971 0.078 Uiso 1 1 calc R U . . .
C91A C 0.9857(12) 0.3952(11) 0.6870(6) 0.159(6) Uani 0.489(5) 1 d D . P B 2
C92 C 0.5226(2) 0.2793(2) 0.49690(10) 0.0568(11) Uani 1 1 d . . . . .
H92 H 0.519541 0.283664 0.475120 0.068 Uiso 1 1 calc R U . . .
C93 C 0.8772(3) 0.0573(3) 0.62679(14) 0.0872(15) Uani 1 1 d . . . . .
C94 C 0.7024(2) 0.0337(2) 0.45619(11) 0.0625(12) Uani 1 1 d . . . . .
H94 H 0.678407 0.003239 0.461768 0.075 Uiso 1 1 calc R U . . .
C95 C 0.6040(3) 0.3574(3) 0.73943(14) 0.0828(18) Uani 1 1 d . . . . .
C96 C 0.5683(3) 0.3944(2) 0.64262(11) 0.0615(13) Uani 1 1 d . . . . .
C97 C 0.4883(4) 0.1659(3) 0.79217(13) 0.0876(19) Uani 1 1 d . . . . .
C98 C 0.7901(2) 0.1638(3) 0.73016(12) 0.0727(14) Uani 1 1 d . . . . .
C99 C 0.3322(3) 0.2604(3) 0.46613(16) 0.0780(16) Uani 1 1 d . . . . .
H99 H 0.305152 0.229710 0.463114 0.094 Uiso 1 1 calc R U . . .
C100 C 0.7267(2) 0.3573(2) 0.47312(10) 0.0551(10) Uani 1 1 d . . . . .
C101 C 0.8565(7) 0.6607(8) 0.6673(4) 0.062(3) Uani 0.511(5) 1 d . . P B 1
H10A H 0.817602 0.654002 0.659309 0.074 Uiso 0.511(5) 1 calc R U P B 1
H10B H 0.859110 0.698991 0.679216 0.074 Uiso 0.511(5) 1 calc R U P B 1
C102 C 0.6568(3) 0.5642(2) 0.43719(13) 0.0667(13) Uani 1 1 d . . . . .
C103 C 0.5900(4) 0.0917(3) 0.39098(14) 0.090(2) Uani 1 1 d . . . . .
H10C H 0.609921 0.072802 0.409370 0.136 Uiso 1 1 calc R U . . .
H10D H 0.591099 0.065084 0.373123 0.136 Uiso 1 1 calc R U . . .
H10E H 0.552012 0.098416 0.394284 0.136 Uiso 1 1 calc R U . . .
C104 C 0.7591(2) 0.1293(2) 0.70618(11) 0.0628(12) Uani 1 1 d . . . . .
H104 H 0.762812 0.086514 0.706555 0.075 Uiso 1 1 calc R U . . .
C105 C 0.7600(3) -0.0518(3) 0.43410(16) 0.090(2) Uani 1 1 d . . . . .
C106 C 0.4973(2) 0.6041(2) 0.60847(10) 0.0532(10) Uani 1 1 d . . . . .
C107 C 0.8996(9) 0.6442(13) 0.5845(5) 0.104(8) Uani 0.511(5) 1 d . . P B 1
C108 C 0.5994(2) 0.5800(2) 0.61452(11) 0.0606(12) Uani 1 1 d . . . . .
H108 H 0.605708 0.620087 0.607998 0.073 Uiso 1 1 calc R U . . .
C109 C 0.6790(3) 0.5926(4) 0.4129(2) 0.100(2) Uani 1 1 d . . . . .
H109 H 0.717003 0.590111 0.411839 0.120 Uiso 1 1 calc R U . . .
C110 C 0.6911(2) 0.0961(2) 0.46206(10) 0.0580(11) Uani 1 1 d . . . . .
C111 C 0.8287(4) 0.0652(4) 0.75551(18) 0.108(3) Uani 1 1 d . . . . .
H11B H 0.791751 0.050082 0.756500 0.162 Uiso 1 1 calc R U . . .
H11C H 0.853525 0.048767 0.772828 0.162 Uiso 1 1 calc R U . . .
H11D H 0.840887 0.052597 0.736003 0.162 Uiso 1 1 calc R U . . .
C112 C 0.7490(3) 0.0169(3) 0.44212(13) 0.0726(15) Uani 1 1 d . . . . .
C113 C 0.5836(5) -0.1080(3) 0.6577(2) 0.111(3) Uani 1 1 d . . . . .
H11E H 0.585923 -0.151571 0.661810 0.167 Uiso 1 1 calc R U . . .
H11F H 0.615667 -0.094902 0.648433 0.167 Uiso 1 1 calc R U . . .
H11G H 0.550518 -0.099266 0.643495 0.167 Uiso 1 1 calc R U . . .
C114 C 0.6369(2) 0.1089(2) 0.47512(10) 0.0587(11) Uani 1 1 d . . . . .
H11H H 0.610031 0.078260 0.466272 0.070 Uiso 1 1 calc R U . . .
H11I H 0.623357 0.148770 0.467140 0.070 Uiso 1 1 calc R U . . .
C115 C 0.4536(5) 0.2088(4) 0.80899(18) 0.118(3) Uani 1 1 d . . . . .
H11J H 0.471305 0.248545 0.811262 0.177 Uiso 1 1 calc R U . . .
H11K H 0.449838 0.192382 0.829444 0.177 Uiso 1 1 calc R U . . .
H11L H 0.417445 0.213055 0.797030 0.177 Uiso 1 1 calc R U . . .
C116 C 0.7403(3) 0.5109(3) 0.51419(12) 0.0732(15) Uani 1 1 d . . . . .
C117 C 0.7560(4) -0.0569(3) 0.39809(17) 0.099(2) Uani 1 1 d . . . . .
H11M H 0.717798 -0.053376 0.388997 0.149 Uiso 1 1 calc R U . . .
H11N H 0.770438 -0.096192 0.392565 0.149 Uiso 1 1 calc R U . . .
H11O H 0.777349 -0.024400 0.390186 0.149 Uiso 1 1 calc R U . . .
C118 C 0.8695(2) 0.1675(3) 0.46030(12) 0.0633(12) Uani 1 1 d . . . . .
C119 C 0.4142(4) 0.4020(4) 0.69693(19) 0.104(2) Uani 1 1 d . . . . .
H119 H 0.428220 0.389341 0.718490 0.125 Uiso 1 1 calc R U . . .
C120 C 0.8645(2) 0.1895(2) 0.49028(11) 0.0589(11) Uani 1 1 d . . . . .
C121 C 0.8777(6) 0.6067(7) 0.6893(3) 0.069(3) Uani 0.511(5) 1 d . U P B 1
C122 C 0.8633(2) 0.1916(2) 0.56572(11) 0.0610(12) Uani 1 1 d . . . . .
C123 C 0.7782(4) 0.3318(5) 0.3915(3) 0.119(3) Uani 1 1 d . . . . .
H12A H 0.760934 0.369564 0.396906 0.179 Uiso 1 1 calc R U . . .
H12B H 0.804472 0.340522 0.377078 0.179 Uiso 1 1 calc R U . . .
H12C H 0.797213 0.313177 0.410236 0.179 Uiso 1 1 calc R U . . .
C124 C 0.5251(3) 0.2813(2) 0.72954(11) 0.0646(13) Uani 1 1 d . . . . .
C125 C 1.0211(4) 0.1137(5) 0.4739(2) 0.120(3) Uani 1 1 d D U . . .
C126 C 0.9002(2) 0.2240(3) 0.54566(12) 0.0635(12) Uani 1 1 d . . . . .
H12D H 0.936457 0.229493 0.557864 0.076 Uiso 1 1 calc R U . . .
H12E H 0.884905 0.264777 0.540667 0.076 Uiso 1 1 calc R U . . .
C127 C 0.7202(5) -0.0944(3) 0.4458(3) 0.124(3) Uani 1 1 d . . . . .
H12F H 0.710309 -0.079270 0.465437 0.186 Uiso 1 1 calc R U . . .
H12G H 0.736791 -0.134519 0.448923 0.186 Uiso 1 1 calc R U . . .
H12H H 0.687340 -0.097141 0.430669 0.186 Uiso 1 1 calc R U . . .
C128 C 0.8709(18) 0.6426(17) 0.6088(9) 0.070(9) Uani 0.511(5) 1 d . . P B 1
C129 C 0.8883(3) 0.1561(5) 0.7543(2) 0.114(3) Uani 1 1 d . . . . .
H12I H 0.896624 0.147293 0.733410 0.172 Uiso 1 1 calc R U . . .
H12J H 0.914135 0.134533 0.769398 0.172 Uiso 1 1 calc R U . . .
H12K H 0.891376 0.199712 0.758142 0.172 Uiso 1 1 calc R U . . .
C130 C 0.6165(2) 0.1523(2) 0.38498(11) 0.0629(12) Uani 1 1 d . . . . .
H130 H 0.654060 0.144557 0.379709 0.075 Uiso 1 1 calc R U . . .
C131 C 0.8831(5) 0.4968(6) 0.6970(3) 0.066(2) Uani 0.511(5) 1 d . U P B 1
C132 C 0.6443(3) 0.3308(2) 0.72269(11) 0.0688(14) Uani 1 1 d . . . . .
C133 C 0.9553(8) 0.6766(8) 0.5918(4) 0.069(3) Uani 0.511(5) 1 d . . P B 1
H133 H 0.975671 0.683676 0.575125 0.083 Uiso 0.511(5) 1 calc R U P B 1
C134 C 0.5815(3) -0.0736(2) 0.68831(13) 0.0672(13) Uani 1 1 d . . . . .
C135 C 0.9013(9) 0.4912(11) 0.4600(4) 0.105(5) Uani 0.511(5) 1 d . . P B 1
C136 C 0.8851(2) 0.1426(3) 0.58598(12) 0.0670(13) Uani 1 1 d . . . . .
H136 H 0.922671 0.132736 0.586805 0.080 Uiso 1 1 calc R U . . .
C137 C 1.0592(5) 0.1013(8) 0.5030(3) 0.179(6) Uani 1 1 d D U . . .
H13A H 1.064495 0.138471 0.515288 0.269 Uiso 1 1 calc R U . . .
H13B H 1.094358 0.087328 0.497667 0.269 Uiso 1 1 calc R U . . .
H13C H 1.043398 0.069985 0.515091 0.269 Uiso 1 1 calc R U . . .
C138 C 0.4593(2) 0.7016(2) 0.58980(10) 0.0547(10) Uani 1 1 d . . . . .
H138 H 0.465549 0.741426 0.582870 0.066 Uiso 1 1 calc R U . . .
C139 C 0.4360(6) 0.4653(4) 0.6916(3) 0.146(4) Uani 1 1 d . . . . .
H13D H 0.475487 0.463194 0.691097 0.218 Uiso 1 1 calc R U . . .
H13E H 0.428328 0.492113 0.708331 0.218 Uiso 1 1 calc R U . . .
H13F H 0.418220 0.481037 0.671824 0.218 Uiso 1 1 calc R U . . .
C140 C 0.7406(3) 0.3257(3) 0.70563(14) 0.0746(15) Uani 1 1 d . . . . .
H14A H 0.728024 0.341349 0.684670 0.089 Uiso 1 1 calc R U . . .
H14B H 0.776764 0.344015 0.712455 0.089 Uiso 1 1 calc R U . . .
C141 C 0.8884(4) 0.5161(5) 0.5590(2) 0.065(2) Uani 0.511(5) 1 d . . P B 1
C142 C 0.7747(2) 0.1251(3) 0.44104(11) 0.0638(13) Uani 1 1 d . . . . .
C143 C 0.8921(5) 0.5676(6) 0.5403(3) 0.072(3) Uani 0.511(5) 1 d . . P B 1
C144 C 0.4982(3) 0.1931(3) 0.76018(12) 0.0712(14) Uani 1 1 d . . . . .
C145 C 0.8968(6) 0.5565(7) 0.5085(3) 0.084(3) Uani 0.511(5) 1 d . . P B 1
H145 H 0.899230 0.590635 0.495536 0.100 Uiso 0.511(5) 1 calc R U P B 1
C146 C 0.4118(3) 0.3487(3) 0.47540(14) 0.0732(14) Uani 1 1 d . . . . .
H146 H 0.438302 0.380051 0.478240 0.088 Uiso 1 1 calc R U . . .
C147 C 0.9002(7) 0.6170(7) 0.7204(3) 0.081(3) Uani 0.511(5) 1 d . U P B 1
H147 H 0.904905 0.656658 0.728684 0.097 Uiso 0.511(5) 1 calc R U P B 1
C148 C 0.7473(2) 0.4493(3) 0.50765(11) 0.0645(12) Uani 1 1 d . . . . .
H148 H 0.766928 0.424097 0.522805 0.077 Uiso 1 1 calc R U . . .
C149 C 0.8049(6) 0.7921(6) 0.5163(4) 0.200(6) Uani 1 1 d D . . . .
H14C H 0.837566 0.815277 0.513302 0.300 Uiso 1 1 calc R U . . .
H14D H 0.790618 0.806499 0.534939 0.300 Uiso 1 1 calc R U . . .
H14E H 0.777085 0.797655 0.498380 0.300 Uiso 1 1 calc R U . . .
C150 C 0.5163(3) 0.2538(3) 0.75790(11) 0.0686(14) Uani 1 1 d . . . . .
H150 H 0.522693 0.277202 0.776249 0.082 Uiso 1 1 calc R U . . .
C151 C 0.7213(6) 0.8303(5) 0.6181(4) 0.181(5) Uani 1 1 d D U . . .
H15D H 0.683128 0.841622 0.611809 0.272 Uiso 1 1 calc R U . . .
H15E H 0.741488 0.832948 0.600264 0.272 Uiso 1 1 calc R U . . .
H15F H 0.737507 0.857864 0.634310 0.272 Uiso 1 1 calc R U . . .
C152 C 0.7477(2) 0.2571(2) 0.70363(13) 0.0655(13) Uani 1 1 d . . . . .
C153 C 0.9059(7) 0.5069(7) 0.7275(3) 0.090(3) Uani 0.511(5) 1 d . U P B 1
H153 H 0.914445 0.472454 0.740156 0.108 Uiso 0.511(5) 1 calc R U P B 1
C154 C 0.7842(3) 0.0642(3) 0.43507(12) 0.0713(15) Uani 1 1 d . . . . .
H154 H 0.815721 0.053927 0.425867 0.086 Uiso 1 1 calc R U . . .
C155 C 0.6801(7) 0.7352(7) 0.6494(4) 0.192(6) Uani 1 1 d D U . . .
H15G H 0.673869 0.762502 0.666311 0.288 Uiso 1 1 calc R U . . .
H15H H 0.693181 0.696067 0.657956 0.288 Uiso 1 1 calc R U . . .
H15I H 0.645965 0.729458 0.635671 0.288 Uiso 1 1 calc R U . . .
C156 C 0.9082(2) 0.1909(2) 0.51434(12) 0.0627(12) Uani 1 1 d . . . . .
C157 C 0.901(3) 0.4082(18) 0.4546(10) 0.27(2) Uani 0.511(5) 1 d . . P B 1
H15J H 0.880360 0.398069 0.434600 0.407 Uiso 0.511(5) 1 calc R U P B 1
H15K H 0.883773 0.388881 0.471150 0.407 Uiso 0.511(5) 1 calc R U P B 1
H15L H 0.938513 0.393616 0.455337 0.407 Uiso 0.511(5) 1 calc R U P B 1
C158 C 0.7823(3) 0.2276(3) 0.72803(13) 0.0745(15) Uani 1 1 d . . . . .
H158 H 0.801229 0.252137 0.743738 0.089 Uiso 1 1 calc R U . . .
C159 C 0.8527(9) 0.5262(16) 0.4410(4) 0.149(10) Uani 0.511(5) 1 d . . P B 1
H15M H 0.861347 0.533915 0.420078 0.223 Uiso 0.511(5) 1 calc R U P B 1
H15N H 0.846910 0.564808 0.451162 0.223 Uiso 0.511(5) 1 calc R U P B 1
H15O H 0.819417 0.501723 0.439891 0.223 Uiso 0.511(5) 1 calc R U P B 1
C160 C 0.5530(3) 0.0138(3) 0.59265(13) 0.0709(14) Uani 1 1 d . . . . .
H16C H 0.571778 -0.017855 0.582411 0.106 Uiso 1 1 calc R U . . .
H16D H 0.521704 -0.003774 0.601151 0.106 Uiso 1 1 calc R U . . .
H16E H 0.578165 0.031641 0.609390 0.106 Uiso 1 1 calc R U . . .
C161 C 0.7150(8) 0.4204(8) 0.8265(4) 0.224(6) Uani 1 1 d D U . . .
H16F H 0.753466 0.409484 0.826456 0.337 Uiso 1 1 calc R U . . .
H16G H 0.692817 0.383548 0.825367 0.337 Uiso 1 1 calc R U . . .
H16H H 0.710761 0.442466 0.845460 0.337 Uiso 1 1 calc R U . . .
C162 C 0.4907(3) 0.1590(3) 0.73275(12) 0.0695(14) Uani 1 1 d . . . . .
H162 H 0.479247 0.118094 0.733664 0.083 Uiso 1 1 calc R U . . .
C163 C 0.7070(6) 0.3015(8) 0.3467(3) 0.142(6) Uani 0.802(17) 1 d . . P C 1
H16I H 0.687286 0.265280 0.338503 0.213 Uiso 0.802(17) 1 calc R U P C 1
H16J H 0.733325 0.313385 0.332796 0.213 Uiso 0.802(17) 1 calc R U P C 1
H16K H 0.681036 0.334576 0.348107 0.213 Uiso 0.802(17) 1 calc R U P C 1
C164 C 0.8903(8) 0.6665(7) 0.6396(4) 0.047(3) Uani 0.511(5) 1 d . . P B 1
C165 C 0.3440(9) 0.1709(9) 0.6428(6) 0.137(7) Uani 0.5 1 d . U P D 3
H16L H 0.362926 0.135360 0.652355 0.206 Uiso 0.5 1 calc R U P D 3
H16M H 0.312410 0.157836 0.628435 0.206 Uiso 0.5 1 calc R U P D 3
H16N H 0.331628 0.196472 0.658898 0.206 Uiso 0.5 1 calc R U P D 3
C166 C 0.7116(3) 0.5493(3) 0.49079(14) 0.0741(15) Uani 1 1 d . . . . .
H166 H 0.706439 0.590816 0.495106 0.089 Uiso 1 1 calc R U . . .
C167 C 1.0616(8) 0.7193(12) 0.6599(5) 0.141(7) Uani 0.511(5) 1 d D U P B 1
H16O H 1.078328 0.679229 0.659233 0.211 Uiso 0.511(5) 1 calc R U P B 1
H16P H 1.036152 0.719428 0.675345 0.211 Uiso 0.511(5) 1 calc R U P B 1
H16Q H 1.090106 0.749670 0.665464 0.211 Uiso 0.511(5) 1 calc R U P B 1
C168 C 0.3630(3) 0.3565(3) 0.45540(13) 0.0737(15) Uani 1 1 d . . . . .
H168 H 0.357248 0.393988 0.444900 0.088 Uiso 1 1 calc R U . . .
C169 C 0.8065(10) 0.6758(9) 0.4929(4) 0.232(8) Uani 1 1 d D U . . .
H16R H 0.783569 0.695114 0.475610 0.348 Uiso 1 1 calc R U . . .
H16S H 0.787077 0.641098 0.500199 0.348 Uiso 1 1 calc R U . . .
H16T H 0.840546 0.661948 0.485930 0.348 Uiso 1 1 calc R U . . .
C170 C 0.9576(2) 0.1656(3) 0.50910(15) 0.0780(15) Uani 1 1 d . . . . .
H170 H 0.987246 0.165713 0.525264 0.094 Uiso 1 1 calc R U . . .
C171 C 1.0235(10) 0.8054(7) 0.6256(6) 0.152(7) Uani 0.511(5) 1 d D U P B 1
H17D H 0.995704 0.818409 0.638296 0.228 Uiso 0.511(5) 1 d R U P B 1
H17E H 1.011784 0.816019 0.603976 0.228 Uiso 0.511(5) 1 d R U P B 1
H17F H 1.058094 0.825679 0.632736 0.228 Uiso 0.511(5) 1 d R U P B 1
C172 C 0.6997(3) 0.3475(3) 0.72801(14) 0.0833(18) Uani 1 1 d . . . . .
C173 C 1.0057(8) 0.5360(11) 0.7731(6) 0.198(7) Uani 0.511(5) 1 d D U P B 1
H17G H 1.032929 0.565413 0.768128 0.297 Uiso 0.511(5) 1 d R U P B 1
H17H H 0.999959 0.505453 0.756767 0.297 Uiso 0.511(5) 1 d R U P B 1
H17I H 1.018779 0.516263 0.792817 0.297 Uiso 0.511(5) 1 d R U P B 1
C174 C 0.5032(3) 0.1145(3) 0.58639(14) 0.0743(14) Uani 1 1 d . . . . .
H17J H 0.530120 0.134425 0.601525 0.111 Uiso 1 1 calc R U . . .
H17K H 0.475029 0.095597 0.597050 0.111 Uiso 1 1 calc R U . . .
H17L H 0.486394 0.144474 0.571601 0.111 Uiso 1 1 calc R U . . .
C175 C 0.9412(6) 0.5190(7) 0.5831(4) 0.089(3) Uani 0.489(5) 1 d . . P B 2
C176 C 0.4895(3) 0.0371(3) 0.54326(13) 0.0728(14) Uani 1 1 d . . . . .
H17M H 0.474880 0.069218 0.529062 0.109 Uiso 1 1 calc R U . . .
H17N H 0.459723 0.018979 0.552941 0.109 Uiso 1 1 calc R U . . .
H17O H 0.506670 0.005968 0.531779 0.109 Uiso 1 1 calc R U . . .
C177 C 1.0491(7) 0.1639(9) 0.4557(6) 0.240(9) Uani 1 1 d D U . . .
H17P H 1.022374 0.180394 0.439286 0.360 Uiso 1 1 calc R U . . .
H17Q H 1.079538 0.145972 0.446538 0.360 Uiso 1 1 calc R U . . .
H17R H 1.062737 0.196377 0.469876 0.360 Uiso 1 1 calc R U . . .
C178 C 0.5692(3) 0.6034(3) 0.41439(15) 0.0805(16) Uani 1 1 d . . . . .
H178 H 0.531114 0.606569 0.415035 0.097 Uiso 1 1 calc R U . . .
C180 C 0.8288(3) 0.1348(4) 0.75741(14) 0.0898(19) Uani 1 1 d . . . . .
C182 C 0.5438(3) 0.3472(3) 0.72898(12) 0.0729(15) Uani 1 1 d . . . . .
H18C H 0.535092 0.362806 0.707660 0.087 Uiso 1 1 calc R U . . .
H18D H 0.522567 0.371248 0.742382 0.087 Uiso 1 1 calc R U . . .
C184 C 0.9203(2) 0.1417(3) 0.45557(13) 0.0726(14) Uani 1 1 d . . . . .
H184 H 0.924745 0.125740 0.435859 0.087 Uiso 1 1 calc R U . . .
C185 C 1.0383(8) 0.3323(8) 0.6465(4) 0.135(4) Uani 0.511(5) 1 d D U P B 1
C198 C 1.0654(6) 0.3345(7) 0.6825(3) 0.178(4) Uani 1 1 d D U . . .
H19E H 1.042220 0.358225 0.694614 0.268 Uiso 0.511(5) 1 d R U P B 1
H19F H 1.101320 0.353735 0.683504 0.268 Uiso 0.511(5) 1 d R U P B 1
H19G H 1.069640 0.293445 0.690994 0.268 Uiso 0.511(5) 1 d R U P B 1
H19H H 1.054460 0.293675 0.675454 0.268 Uiso 0.489(5) 1 d R U P B 2
H19I H 1.104000 0.334245 0.691234 0.268 Uiso 0.489(5) 1 d R U P B 2
H19J H 1.060020 0.362605 0.665034 0.268 Uiso 0.489(5) 1 d R U P B 2
C199 C 1.0284(9) 0.2639(8) 0.6370(6) 0.140(5) Uani 0.511(5) 1 d D U P B 1
H19K H 0.991251 0.252204 0.640058 0.210 Uiso 0.511(5) 1 calc R U P B 1
H19L H 1.054662 0.238327 0.649797 0.210 Uiso 0.511(5) 1 calc R U P B 1
H19M H 1.033137 0.258784 0.615212 0.210 Uiso 0.511(5) 1 calc R U P B 1
C200 C 1.0786(9) 0.3635(12) 0.6272(7) 0.157(6) Uani 0.511(5) 1 d D U P B 1
H20A H 1.058399 0.380675 0.608450 0.236 Uiso 0.511(5) 1 calc R U P B 1
H20B H 1.104906 0.333609 0.621543 0.236 Uiso 0.511(5) 1 calc R U P B 1
H20C H 1.098083 0.395813 0.639420 0.236 Uiso 0.511(5) 1 calc R U P B 1
C201 C 1.0121(6) 0.5629(7) 0.5565(5) 0.110(5) Uani 0.489(5) 1 d D . P B 2
H201 H 1.027638 0.596510 0.547228 0.133 Uiso 0.489(5) 1 calc R U P B 2
C202 C 0.3620(12) 0.2205(13) 0.6887(6) 0.154(8) Uani 0.5 1 d . U P D 4
H20D H 0.367491 0.176558 0.688957 0.231 Uiso 0.5 1 calc R U P D 4
H20E H 0.329599 0.230334 0.698433 0.231 Uiso 0.5 1 calc R U P D 4
H20F H 0.394011 0.240243 0.699997 0.231 Uiso 0.5 1 calc R U P D 4
C203 C 0.3545(6) 0.2417(7) 0.6570(5) 0.099(4) Uani 0.5 1 d . . P D 4
H20G H 0.332208 0.279024 0.655741 0.119 Uiso 0.5 1 calc R U P D 4
H20H H 0.334038 0.210720 0.643823 0.119 Uiso 0.5 1 calc R U P D 4
C204 C 0.8871(6) 0.4255(5) 0.6494(4) 0.076(4) Uani 0.489(5) 1 d . . P B 2
C205 C 0.9842(11) 0.3924(11) 0.6508(7) 0.135(6) Uani 0.489(5) 1 d . U P B 2
H205 H 1.015150 0.380777 0.641343 0.163 Uiso 0.489(5) 1 calc R U P B 2
C206 C 0.8547(7) 0.5245(6) 0.7049(3) 0.079(4) Uani 0.489(5) 1 d . . P B 2
C207 C 0.9169(8) 0.6569(7) 0.5906(4) 0.062(4) Uani 0.489(5) 1 d . . P B 2
C208 C 1.0313(10) 0.3563(11) 0.7065(5) 0.178(6) Uani 0.489(5) 1 d D U P B 2
C209 C 0.8621(8) 0.6412(11) 0.7939(5) 0.180(6) Uani 0.489(5) 1 d D U P B 2
H20I H 0.851857 0.611935 0.808987 0.269 Uiso 0.489(5) 1 calc R U P B 2
H20J H 0.830620 0.649107 0.778331 0.269 Uiso 0.489(5) 1 calc R U P B 2
H20K H 0.873721 0.679088 0.804442 0.269 Uiso 0.489(5) 1 calc R U P B 2
C210 C 1.0628(15) 0.3932(15) 0.7329(6) 0.224(10) Uani 0.489(5) 1 d D U P B 2
H21G H 1.044100 0.431809 0.735000 0.336 Uiso 0.489(5) 1 calc R U P B 2
H21H H 1.099880 0.400973 0.728184 0.336 Uiso 0.489(5) 1 calc R U P B 2
H21I H 1.064464 0.370418 0.752214 0.336 Uiso 0.489(5) 1 calc R U P B 2
C211 C 1.0469(9) 0.7439(10) 0.6790(6) 0.122(6) Uani 0.489(5) 1 d . U P B 2
H21J H 1.018368 0.747460 0.692566 0.184 Uiso 0.489(5) 1 calc R U P B 2
H21K H 1.078101 0.769158 0.687052 0.184 Uiso 0.489(5) 1 calc R U P B 2
H21L H 1.058571 0.701560 0.678357 0.184 Uiso 0.489(5) 1 calc R U P B 2
C212 C 1.0983(8) 0.5038(10) 0.5494(5) 0.127(7) Uani 0.489(5) 1 d D U P B 2
C213 C 0.8197(2) 0.1711(3) 0.43531(11) 0.0636(12) Uani 1 1 d . . . . .
H21M H 0.831438 0.163072 0.414861 0.076 Uiso 1 1 calc R U . . .
H21N H 0.804385 0.212539 0.434951 0.076 Uiso 1 1 calc R U . . .
N5 N 0.6393(6) -0.0933(4) 0.5226(3) 0.164(4) Uani 1 1 d . . . . .
C186 C 0.6637(4) -0.0623(4) 0.5424(3) 0.112(3) Uani 1 1 d . . . . .
C187 C 0.6935(4) -0.0236(4) 0.5674(3) 0.119(3) Uani 1 1 d . . . . .
H18E H 0.686098 0.019177 0.562695 0.178 Uiso 1 1 calc R U . . .
H18F H 0.732803 -0.031151 0.568711 0.178 Uiso 1 1 calc R U . . .
H18G H 0.681082 -0.033633 0.587249 0.178 Uiso 1 1 calc R U . . .
N6 N 0.8126(5) -0.0557(5) 0.5399(3) 0.163(4) Uani 1 1 d . . . . .
C188 C 0.8178(4) -0.0057(4) 0.5304(2) 0.104(2) Uani 1 1 d . . . . .
C189 C 0.8237(4) 0.0556(4) 0.51905(18) 0.0460(18) Uani 0.5 1 d . . P . .
H18H H 0.834692 0.053941 0.498298 0.069 Uiso 0.5 1 calc R U P . .
H18I H 0.851552 0.077103 0.532937 0.069 Uiso 0.5 1 calc R U P . .
H18J H 0.788807 0.076964 0.518258 0.069 Uiso 0.5 1 calc R U P . .
N7 N 0.6915(4) 0.4667(3) 0.3708(2) 0.119(2) Uani 1 1 d . . . . .
C190 C 0.7259(4) 0.4802(4) 0.3562(2) 0.100(2) Uani 1 1 d . . . . .
C191 C 0.7669(4) 0.4970(5) 0.3356(3) 0.124(3) Uani 1 1 d . . . . .
H19N H 0.791381 0.462736 0.333675 0.186 Uiso 1 1 calc R U . . .
H19O H 0.788190 0.531780 0.344361 0.186 Uiso 1 1 calc R U . . .
H19P H 0.748231 0.507771 0.315134 0.186 Uiso 1 1 calc R U . . .
N8 N 0.4288(4) 0.2059(4) 0.41407(18) 0.117(2) Uani 1 1 d . . . . .
C192 C 0.4533(4) 0.1758(3) 0.4332(2) 0.0924(19) Uani 1 1 d . . . . .
C193 C 0.4843(4) 0.1401(3) 0.4571(2) 0.102(2) Uani 1 1 d . . . . .
H19Q H 0.503641 0.107861 0.447587 0.152 Uiso 1 1 calc R U . . .
H19R H 0.459562 0.122200 0.470401 0.152 Uiso 1 1 calc R U . . .
H19S H 0.510809 0.166108 0.469516 0.152 Uiso 1 1 calc R U . . .
N9 N 0.6713(4) 0.0584(4) 0.7700(2) 0.147(3) Uani 1 1 d . . . . .
C194 C 0.6612(3) 0.1064(4) 0.76112(18) 0.098(2) Uani 1 1 d . . . . .
C195 C 0.6466(3) 0.1678(3) 0.74969(14) 0.0832(17) Uani 1 1 d . . . . .
H19T H 0.611472 0.166598 0.736472 0.125 Uiso 1 1 calc R U . . .
H19U H 0.674796 0.182847 0.737752 0.125 Uiso 1 1 calc R U . . .
H19V H 0.643995 0.194792 0.767239 0.125 Uiso 1 1 calc R U . . .
N10 N 0.7394(7) 0.3458(6) 0.6041(4) 0.189(5) Uani 1 1 d . U . . .
C196 C 0.6992(6) 0.3734(5) 0.5843(3) 0.124(3) Uani 1 1 d . U . . .
C197 C 0.6645(6) 0.4080(7) 0.5667(3) 0.152(4) Uani 1 1 d . U . . .
H19W H 0.667667 0.399875 0.544906 0.228 Uiso 1 1 calc R U . . .
H19X H 0.672816 0.450648 0.571256 0.228 Uiso 1 1 calc R U . . .
H19Y H 0.627249 0.399090 0.570724 0.228 Uiso 1 1 calc R U . . .
O29A O 0.7953(7) 0.6967(10) 0.5452(5) 0.051(6) Uani 0.24(4) 1 d . . P A 2
C214 C 0.7463(9) 0.2453(9) 0.3546(5) 0.045(7) Uani 0.198(17) 1 d . U P C 2
H21O H 0.776413 0.219381 0.363593 0.067 Uiso 0.198(17) 1 calc R U P C 2
H21P H 0.756581 0.265740 0.336283 0.067 Uiso 0.198(17) 1 calc R U P C 2
H21Q H 0.713790 0.220500 0.348702 0.067 Uiso 0.198(17) 1 calc R U P C 2

loop_
_atom_site_aniso_label
_atom_site_aniso_U_11
_atom_site_aniso_U_22
_atom_site_aniso_U_33
_atom_site_aniso_U_23
_atom_site_aniso_U_13
_atom_site_aniso_U_12
Ti1 0.0621(5) 0.0537(4) 0.0326(4) 0.0013(3) -0.0022(3) 0.0041(3)
Ti2 0.0799(6) 0.0514(5) 0.0567(5) 0.0044(4) -0.0283(4) -0.0061(4)
Ti3 0.0778(6) 0.0513(4) 0.0370(4) -0.0033(3) 0.0023(4) 0.0081(4)
Ti4 0.0748(5) 0.0432(4) 0.0321(4) 0.0007(3) -0.0060(3) 0.0025(3)
Ti5 0.0884(7) 0.0516(5) 0.0500(5) -0.0067(4) -0.0090(4) 0.0087(4)
Ti6 0.0587(5) 0.0572(4) 0.0361(4) 0.0040(3) -0.0038(3) 0.0039(3)
O1 0.070(2) 0.0569(17) 0.0330(14) 0.0021(12) -0.0033(14) 0.0045(14)
O2 0.073(2) 0.0542(18) 0.080(2) 0.0081(17) -0.0183(18) 0.0071(16)
O3 0.085(3) 0.117(4) 0.064(2) -0.038(2) -0.017(2) 0.005(2)
O4 0.073(2) 0.0659(19) 0.0328(14) -0.0023(13) 0.0002(14) 0.0073(15)
O5 0.077(2) 0.073(2) 0.063(2) 0.0155(18) 0.0013(18) 0.0135(18)
O6 0.0568(17) 0.0595(17) 0.0378(14) -0.0005(12) -0.0012(13) 0.0031(13)
O7 0.164(5) 0.054(2) 0.122(4) 0.013(2) 0.044(4) 0.026(3)
O8 0.0668(19) 0.0591(17) 0.0367(14) 0.0020(13) -0.0046(13) 0.0020(14)
O9 0.062(2) 0.088(2) 0.0423(16) 0.0001(16) -0.0043(14) 0.0086(17)
O10 0.0663(19) 0.0631(18) 0.0336(14) 0.0021(12) -0.0003(13) 0.0062(14)
O11 0.089(3) 0.076(2) 0.0484(18) 0.0121(16) -0.0236(17) -0.0129(19)
O12 0.087(2) 0.0514(16) 0.0340(14) 0.0014(12) 0.0061(14) 0.0068(15)
O13 0.126(4) 0.072(2) 0.103(3) -0.009(2) 0.045(3) 0.015(2)
O14 0.0646(18) 0.0565(17) 0.0376(14) -0.0015(12) 0.0009(13) 0.0054(14)
O15 0.094(2) 0.0471(16) 0.0450(16) 0.0016(13) -0.0073(16) 0.0023(16)
O16 0.073(2) 0.0678(19) 0.0447(17) 0.0033(14) 0.0029(15) 0.0041(16)
O17 0.080(2) 0.0555(17) 0.0485(17) 0.0014(14) -0.0130(16) 0.0047(17)
O18 0.073(2) 0.0511(16) 0.0385(15) 0.0039(12) -0.0047(14) -0.0064(14)
O19 0.085(3) 0.0527(18) 0.059(2) 0.0063(15) -0.0139(18) -0.0077(17)
O20 0.076(2) 0.0428(15) 0.0444(15) 0.0003(12) -0.0022(14) 0.0037(14)
O21 0.080(2) 0.068(2) 0.068(2) 0.0020(17) 0.0105(18) 0.0062(17)
O22 0.086(2) 0.0500(16) 0.0360(14) -0.0026(12) -0.0090(14) 0.0034(15)
O23 0.110(3) 0.079(2) 0.0486(19) -0.0161(17) -0.0003(19) 0.028(2)
O24 0.0627(18) 0.0556(16) 0.0421(15) 0.0059(13) -0.0044(14) 0.0021(14)
O25 0.127(4) 0.068(2) 0.133(4) -0.047(3) -0.074(3) 0.036(2)
O26 0.071(2) 0.0570(17) 0.0377(14) 0.0012(13) -0.0058(13) 0.0061(14)
O27 0.207(6) 0.095(3) 0.045(2) -0.007(2) -0.019(3) -0.051(4)
O28 0.0594(18) 0.0693(19) 0.0481(17) 0.0124(15) -0.0071(14) -0.0009(15)
O29 0.084(5) 0.087(8) 0.117(8) 0.049(7) -0.025(5) -0.017(4)
O30 0.072(2) 0.0585(17) 0.0395(15) 0.0007(13) -0.0081(14) 0.0023(15)
N1 0.071(2) 0.052(2) 0.0336(16) -0.0003(14) -0.0053(16) 0.0054(17)
N2 0.087(3) 0.056(2) 0.046(2) -0.0027(17) 0.001(2) 0.006(2)
N4 0.073(3) 0.065(2) 0.052(2) 0.0077(18) -0.021(2) -0.005(2)
C1 0.073(3) 0.045(2) 0.0324(19) -0.0002(16) -0.0067(18) 0.000(2)
C1A 0.080(7) 0.136(10) 0.070(8) 0.004(7) -0.003(6) 0.015(7)
C1B 0.109(8) 0.097(7) 0.069(6) 0.017(6) -0.034(6) 0.010(6)
C1C 0.137(13) 0.085(9) 0.061(7) 0.016(6) -0.008(8) -0.050(10)
C1D 0.147(14) 0.071(8) 0.051(6) -0.013(6) 0.007(8) -0.022(9)
C1E 0.092(9) 0.057(7) 0.039(6) -0.019(5) 0.009(6) -0.031(6)
C1F 0.048(7) 0.082(10) 0.076(13) 0.028(11) -0.013(9) -0.016(6)
C1G 0.043(8) 0.032(7) 0.056(13) 0.010(7) 0.004(7) 0.005(5)
C1H 0.054(10) 0.039(9) 0.091(10) 0.026(8) -0.002(7) 0.000(7)
C1I 0.085(12) 0.053(8) 0.075(9) -0.016(7) 0.015(8) -0.006(7)
C1J 0.231(15) 0.212(13) 0.249(18) 0.051(12) 0.035(12) 0.013(10)
C1K 0.133(12) 0.120(8) 0.139(13) -0.020(9) 0.004(11) -0.027(8)
C1L 0.146(13) 0.145(12) 0.163(16) -0.035(12) 0.064(12) -0.021(10)
C1M 0.156(17) 0.160(13) 0.199(19) 0.026(13) 0.047(14) 0.041(13)
C2 0.146(8) 0.123(6) 0.099(6) -0.043(5) 0.037(5) -0.062(6)
C3 0.079(3) 0.068(3) 0.059(3) 0.013(2) -0.012(3) -0.001(3)
C4 0.073(3) 0.041(2) 0.0351(19) -0.0025(16) 0.0016(19) -0.0016(19)
C5 0.196(9) 0.159(7) 0.193(9) -0.015(6) 0.025(7) 0.042(7)
C6 0.067(3) 0.048(2) 0.037(2) 0.0058(17) -0.0058(19) 0.0001(19)
C7 0.118(6) 0.137(6) 0.057(3) 0.005(4) -0.022(4) 0.013(5)
C8 0.065(3) 0.048(2) 0.0302(19) -0.0001(16) -0.0017(19) 0.0019(19)
C9 0.079(7) 0.075(5) 0.057(5) -0.010(4) -0.002(5) 0.005(5)
C9A 0.080(8) 0.128(10) 0.119(13) -0.012(9) 0.001(7) 0.030(8)
C10 0.072(3) 0.049(2) 0.037(2) 0.0069(17) -0.005(2) 0.001(2)
C11 0.064(6) 0.058(7) 0.053(6) 0.016(5) -0.006(4) -0.007(6)
C11A 0.067(9) 0.062(9) 0.082(10) 0.020(7) -0.021(7) -0.021(7)
C12 0.063(3) 0.051(2) 0.033(2) 0.0024(16) -0.0025(18) 0.0039(19)
C13 0.064(6) 0.064(5) 0.050(5) -0.004(4) -0.006(4) -0.015(4)
C13A 0.070(8) 0.050(6) 0.044(5) -0.001(5) -0.010(5) -0.012(6)
C14 0.067(3) 0.049(2) 0.032(2) 0.0004(16) -0.0012(19) 0.0055(19)
C15 0.143(7) 0.083(5) 0.168(9) 0.071(6) -0.035(6) -0.025(5)
C16 0.066(3) 0.060(3) 0.038(2) 0.0010(18) -0.0042(19) 0.001(2)
C17 0.169(7) 0.169(7) 0.059(3) 0.012(4) -0.012(4) 0.075(6)
C18 0.067(3) 0.054(2) 0.037(2) 0.0067(17) -0.0056(19) 0.008(2)
C19 0.109(9) 0.072(7) 0.069(5) -0.016(5) 0.015(5) 0.011(6)
C19A 0.097(12) 0.086(11) 0.20(2) -0.080(14) 0.008(13) 0.007(10)
C20 0.059(3) 0.054(2) 0.036(2) 0.0009(17) -0.0013(18) 0.0024(19)
C21 0.118(11) 0.143(12) 0.146(11) -0.007(10) 0.048(9) -0.048(10)
C21A 0.127(12) 0.151(14) 0.167(14) 0.017(12) 0.021(11) -0.016(11)
C22 0.061(3) 0.048(2) 0.0338(19) 0.0011(16) -0.0032(18) 0.0040(18)
C23 0.086(4) 0.096(4) 0.058(3) 0.018(3) 0.000(3) -0.002(3)
C24 0.073(3) 0.056(3) 0.039(2) -0.0003(18) -0.002(2) -0.006(2)
C25 0.059(7) 0.072(6) 0.054(5) 0.014(4) -0.002(5) -0.003(6)
C25A 0.120(12) 0.053(6) 0.071(8) 0.005(6) -0.035(8) -0.010(7)
C26 0.081(3) 0.049(2) 0.041(2) -0.0018(18) -0.011(2) 0.003(2)
C27 0.159(8) 0.088(4) 0.073(4) -0.032(3) 0.040(5) -0.033(5)
C28 0.075(3) 0.048(2) 0.038(2) 0.0029(17) -0.007(2) 0.002(2)
C29 0.056(7) 0.126(13) 0.063(9) 0.016(9) -0.006(6) -0.018(7)
C29A 0.090(10) 0.107(12) 0.108(14) 0.031(11) -0.033(10) -0.024(9)
C30 0.081(3) 0.062(3) 0.038(2) 0.0056(19) -0.003(2) -0.003(2)
C31 0.123(7) 0.130(7) 0.120(7) -0.044(6) 0.020(5) 0.028(5)
C32 0.072(3) 0.054(2) 0.040(2) 0.0064(18) -0.008(2) -0.004(2)
C33 0.150(8) 0.095(5) 0.106(6) -0.015(4) -0.019(5) 0.051(5)
C34 0.070(3) 0.054(2) 0.039(2) 0.0037(18) -0.001(2) 0.000(2)
C35 0.204(7) 0.153(7) 0.111(6) -0.071(5) 0.031(6) -0.086(6)
C36 0.071(3) 0.052(2) 0.040(2) 0.0037(18) -0.001(2) 0.001(2)
C37 0.136(8) 0.221(11) 0.162(9) -0.089(9) -0.004(7) 0.076(8)
C38 0.076(3) 0.054(3) 0.052(3) -0.004(2) -0.020(2) 0.006(2)
C39 0.069(6) 0.108(7) 0.092(6) 0.017(6) 0.002(5) -0.028(5)
C39A 0.103(8) 0.116(7) 0.126(8) 0.011(7) -0.005(6) -0.034(6)
C40 0.070(3) 0.051(2) 0.046(2) -0.0019(19) -0.007(2) -0.003(2)
C41 0.202(7) 0.207(7) 0.103(5) 0.027(5) -0.006(5) -0.030(6)
C42 0.072(3) 0.059(3) 0.041(2) -0.0007(19) 0.003(2) 0.006(2)
C43 0.166(7) 0.153(6) 0.110(5) 0.012(5) -0.010(5) -0.017(5)
C43A 0.165(7) 0.181(9) 0.051(5) -0.010(6) -0.006(5) -0.036(5)
C44 0.076(3) 0.052(2) 0.040(2) 0.0058(18) 0.000(2) 0.009(2)
C45A 0.070(8) 0.068(6) 0.076(9) 0.009(6) -0.022(7) -0.006(7)
C46 0.062(3) 0.064(3) 0.039(2) -0.0005(19) -0.002(2) 0.001(2)
C47 0.073(4) 0.111(5) 0.066(3) -0.007(3) -0.005(3) 0.026(3)
C48 0.073(3) 0.057(3) 0.050(2) 0.004(2) -0.006(2) 0.008(2)
C49 0.100(5) 0.126(6) 0.060(3) 0.012(4) 0.020(3) -0.016(4)
C50 0.085(3) 0.050(2) 0.039(2) 0.0049(18) 0.004(2) -0.001(2)
C51 0.103(5) 0.090(4) 0.050(3) -0.028(3) -0.001(3) -0.026(3)
C52 0.067(3) 0.069(3) 0.034(2) 0.0045(19) -0.0071(19) 0.000(2)
C53 0.086(4) 0.097(5) 0.083(4) 0.024(3) 0.011(3) 0.009(3)
C54 0.061(3) 0.063(3) 0.041(2) -0.0017(19) -0.0073(19) -0.001(2)
C55 0.146(6) 0.076(4) 0.055(3) -0.003(3) -0.013(4) 0.002(4)
C56 0.084(3) 0.052(2) 0.042(2) 0.0027(19) -0.006(2) 0.007(2)
C57 0.134(6) 0.139(7) 0.051(3) 0.029(4) 0.001(4) 0.014(5)
C58 0.066(3) 0.053(2) 0.038(2) -0.0005(18) -0.0074(19) 0.003(2)
C59 0.146(7) 0.057(3) 0.119(6) 0.013(3) 0.054(5) -0.002(4)
C60 0.082(3) 0.060(3) 0.031(2) 0.0008(18) 0.004(2) 0.012(2)
C61 0.146(7) 0.110(5) 0.066(4) -0.023(4) 0.009(4) -0.051(5)
C62 0.080(3) 0.064(3) 0.037(2) 0.0043(19) -0.001(2) 0.005(2)
C63 0.079(8) 0.118(8) 0.055(6) -0.006(5) 0.005(5) -0.015(7)
C63A 0.166(19) 0.173(18) 0.144(12) -0.017(12) 0.027(11) 0.005(15)
C64 0.072(3) 0.056(2) 0.039(2) 0.0032(18) -0.006(2) -0.002(2)
C65 0.252(13) 0.103(6) 0.065(4) 0.010(4) 0.040(6) -0.034(7)
C66 0.071(3) 0.052(2) 0.034(2) 0.0016(17) -0.0065(19) 0.003(2)
C67 0.152(5) 0.158(7) 0.122(6) 0.064(6) 0.040(5) 0.084(5)
C68 0.071(3) 0.055(2) 0.039(2) -0.0008(18) -0.007(2) 0.001(2)
C69 0.065(5) 0.079(6) 0.050(4) 0.012(4) 0.005(4) -0.004(4)
C69A 0.107(13) 0.19(2) 0.051(7) 0.033(9) 0.016(8) -0.018(12)
C70 0.077(3) 0.055(3) 0.045(2) -0.0073(19) 0.003(2) -0.006(2)
C71 0.175(6) 0.154(6) 0.106(5) -0.050(4) 0.047(5) -0.052(4)
C72 0.081(3) 0.069(3) 0.040(2) 0.003(2) -0.007(2) 0.012(3)
C73 0.113(10) 0.081(6) 0.076(6) -0.025(5) 0.032(7) -0.020(7)
C73A 0.072(7) 0.126(10) 0.127(13) -0.016(9) -0.001(7) 0.022(7)
C74 0.061(3) 0.058(2) 0.039(2) -0.0009(18) -0.0038(19) 0.005(2)
C75 0.173(6) 0.174(6) 0.129(6) -0.024(5) -0.027(5) -0.046(5)
C76 0.062(3) 0.059(2) 0.036(2) -0.0022(18) -0.0051(18) 0.012(2)
C77 0.152(8) 0.095(6) 0.100(4) 0.010(4) 0.003(5) -0.030(6)
C77A 0.178(13) 0.126(11) 0.055(5) -0.011(5) 0.002(5) -0.069(10)
C78 0.070(3) 0.055(2) 0.042(2) 0.0068(18) 0.000(2) 0.002(2)
C79 0.108(11) 0.34(3) 0.097(13) -0.037(18) 0.046(11) -0.050(17)
C79A 0.111(8) 0.138(8) 0.137(11) -0.009(8) 0.018(8) 0.009(6)
C80 0.076(3) 0.065(3) 0.046(2) -0.008(2) -0.011(2) 0.001(2)
C81 0.176(6) 0.113(5) 0.157(7) 0.061(5) -0.053(6) -0.001(5)
C82 0.071(3) 0.052(2) 0.048(2) -0.0014(19) 0.006(2) 0.002(2)
C83 0.206(14) 0.191(10) 0.127(8) 0.054(7) 0.002(8) 0.004(10)
C84 0.071(3) 0.061(3) 0.040(2) -0.0080(19) -0.011(2) 0.003(2)
C85 0.220(9) 0.220(10) 0.231(12) -0.136(8) 0.056(8) -0.026(7)
C86 0.071(3) 0.054(2) 0.045(2) 0.0082(19) -0.008(2) -0.003(2)
C87 0.123(11) 0.100(9) 0.062(7) -0.010(6) 0.001(7) -0.013(7)
C88 0.080(3) 0.052(2) 0.044(2) 0.0022(19) -0.010(2) 0.003(2)
C89 0.085(6) 0.080(6) 0.077(5) -0.017(5) 0.006(5) 0.008(5)
C179 0.081(6) 0.073(6) 0.075(5) -0.005(5) 0.007(4) -0.013(5)
C45 0.083(6) 0.082(8) 0.078(5) 0.022(5) 0.008(5) 0.009(5)
C181 0.092(6) 0.089(7) 0.076(6) 0.022(5) -0.003(5) 0.014(5)
C91 0.111(6) 0.098(6) 0.108(6) -0.009(6) 0.010(4) 0.019(5)
C183 0.095(6) 0.083(7) 0.095(6) -0.001(6) 0.010(5) 0.010(6)
C89A 0.107(12) 0.095(11) 0.166(19) -0.041(12) -0.030(12) 0.058(10)
C90 0.087(4) 0.049(2) 0.053(3) -0.006(2) -0.015(2) 0.013(2)
C91A 0.197(13) 0.127(12) 0.145(8) -0.044(8) -0.001(8) 0.023(10)
C92 0.068(3) 0.072(3) 0.0281(19) -0.0001(18) -0.0045(19) 0.002(2)
C93 0.115(4) 0.086(3) 0.056(2) 0.017(3) -0.008(3) 0.036(3)
C94 0.081(3) 0.060(3) 0.043(2) -0.002(2) -0.003(2) 0.009(2)
C95 0.127(5) 0.067(3) 0.054(3) -0.010(3) 0.012(3) -0.014(3)
C96 0.094(4) 0.047(2) 0.038(2) 0.0013(18) -0.014(2) 0.009(2)
C97 0.139(6) 0.081(4) 0.044(3) 0.013(3) 0.020(3) 0.020(4)
C98 0.075(3) 0.089(4) 0.047(3) 0.005(2) -0.021(2) 0.001(3)
C99 0.080(4) 0.065(3) 0.080(4) 0.018(3) -0.021(3) -0.015(3)
C100 0.063(3) 0.059(3) 0.042(2) 0.0017(19) 0.002(2) -0.001(2)
C101 0.071(9) 0.065(8) 0.050(6) -0.019(5) 0.005(5) -0.001(6)
C102 0.086(4) 0.051(2) 0.058(3) -0.013(2) -0.010(3) 0.005(2)
C103 0.138(6) 0.073(4) 0.056(3) -0.009(3) -0.003(3) -0.017(4)
C104 0.076(3) 0.063(3) 0.044(2) 0.010(2) -0.011(2) 0.006(2)
C105 0.123(5) 0.069(4) 0.074(4) -0.008(3) 0.000(4) 0.034(4)
C106 0.072(3) 0.049(2) 0.036(2) 0.0006(17) -0.0042(19) 0.004(2)
C107 0.077(11) 0.17(2) 0.058(6) -0.023(9) 0.002(6) -0.032(9)
C108 0.078(3) 0.050(2) 0.048(2) 0.0045(19) -0.013(2) 0.007(2)
C109 0.089(5) 0.105(5) 0.107(5) 0.026(4) 0.016(4) 0.021(4)
C110 0.075(3) 0.062(3) 0.033(2) 0.0017(18) -0.008(2) 0.009(2)
C111 0.123(6) 0.112(6) 0.078(4) 0.028(4) -0.032(4) 0.025(4)
C112 0.090(4) 0.071(3) 0.051(3) -0.005(2) -0.009(3) 0.019(3)
C113 0.177(8) 0.055(3) 0.114(6) -0.010(3) 0.066(6) -0.013(4)
C114 0.072(3) 0.067(3) 0.033(2) 0.0007(19) -0.009(2) 0.000(2)
C115 0.165(8) 0.127(6) 0.072(4) 0.029(4) 0.055(5) 0.028(6)
C116 0.081(4) 0.095(4) 0.039(2) -0.015(2) -0.006(2) -0.013(3)
C117 0.133(6) 0.080(4) 0.078(4) -0.020(3) -0.010(4) 0.027(4)
C118 0.068(3) 0.073(3) 0.048(2) 0.004(2) 0.002(2) 0.006(2)
C119 0.118(6) 0.113(6) 0.083(4) -0.040(4) 0.019(4) 0.015(4)
C120 0.057(3) 0.069(3) 0.049(2) 0.004(2) 0.002(2) 0.002(2)
C121 0.082(7) 0.066(5) 0.056(5) -0.009(4) -0.003(5) -0.012(5)
C122 0.064(3) 0.069(3) 0.045(2) 0.003(2) -0.012(2) 0.002(2)
C123 0.095(5) 0.128(7) 0.137(8) 0.046(6) 0.020(5) -0.002(5)
C124 0.091(4) 0.063(3) 0.039(2) -0.003(2) 0.003(2) 0.015(3)
C125 0.085(4) 0.165(7) 0.107(5) -0.032(5) 0.002(4) 0.031(5)
C126 0.062(3) 0.073(3) 0.052(3) -0.001(2) -0.008(2) 0.004(2)
C127 0.182(9) 0.055(3) 0.137(7) -0.006(4) 0.030(7) 0.009(5)
C128 0.078(10) 0.08(2) 0.049(7) -0.006(9) 0.001(6) 0.000(10)
C129 0.081(5) 0.168(8) 0.084(5) 0.020(5) -0.029(4) 0.005(5)
C130 0.079(3) 0.068(3) 0.038(2) -0.006(2) -0.003(2) 0.005(2)
C131 0.071(6) 0.073(5) 0.051(4) 0.011(4) -0.004(4) -0.004(5)
C132 0.111(4) 0.056(3) 0.038(2) -0.010(2) 0.002(3) -0.010(3)
C133 0.066(8) 0.085(9) 0.055(7) 0.017(6) 0.002(6) -0.001(6)
C134 0.088(4) 0.049(2) 0.065(3) 0.009(2) 0.011(3) -0.001(2)
C135 0.104(9) 0.153(14) 0.064(7) -0.009(7) 0.030(7) -0.009(9)
C136 0.069(3) 0.083(3) 0.045(2) -0.003(2) -0.009(2) 0.018(3)
C137 0.133(8) 0.255(13) 0.140(8) -0.042(9) -0.016(7) 0.107(9)
C138 0.066(3) 0.054(2) 0.043(2) 0.0029(18) 0.001(2) 0.006(2)
C139 0.190(11) 0.079(5) 0.177(11) -0.038(6) 0.059(9) 0.007(6)
C140 0.091(4) 0.064(3) 0.064(3) -0.004(2) -0.008(3) -0.020(3)
C141 0.068(6) 0.071(5) 0.053(4) -0.009(4) -0.004(4) 0.002(4)
C142 0.077(3) 0.075(3) 0.035(2) -0.003(2) -0.009(2) 0.012(3)
C143 0.062(6) 0.088(6) 0.067(5) 0.006(4) 0.010(5) 0.004(5)
C144 0.099(4) 0.069(3) 0.047(3) 0.010(2) 0.016(3) 0.016(3)
C145 0.085(8) 0.108(7) 0.059(5) -0.006(5) 0.014(5) -0.015(6)
C146 0.078(4) 0.071(3) 0.064(3) 0.007(3) -0.013(3) -0.002(3)
C147 0.103(7) 0.073(5) 0.062(5) -0.007(4) -0.007(5) -0.023(5)
C148 0.067(3) 0.083(3) 0.039(2) -0.006(2) -0.008(2) -0.009(2)
C149 0.153(10) 0.183(9) 0.264(16) 0.160(11) 0.029(10) -0.010(8)
C150 0.101(4) 0.069(3) 0.036(2) -0.004(2) 0.008(2) 0.016(3)
C151 0.190(11) 0.101(5) 0.255(14) -0.050(7) 0.036(10) 0.037(7)
C152 0.075(3) 0.062(3) 0.054(3) -0.005(2) -0.012(2) -0.008(2)
C153 0.099(7) 0.095(6) 0.069(5) 0.014(5) -0.017(5) -0.021(6)
C154 0.081(4) 0.083(4) 0.049(3) -0.010(2) 0.002(2) 0.025(3)
C155 0.228(13) 0.142(9) 0.208(13) -0.030(8) 0.038(10) 0.020(8)
C156 0.070(3) 0.061(3) 0.054(3) 0.003(2) -0.002(2) -0.001(2)
C157 0.43(7) 0.189(17) 0.19(4) -0.10(2) 0.03(4) -0.02(2)
C158 0.085(4) 0.078(3) 0.054(3) -0.004(3) -0.015(3) -0.010(3)
C159 0.104(11) 0.28(3) 0.054(7) -0.017(12) -0.005(8) 0.010(15)
C160 0.089(4) 0.067(3) 0.055(3) 0.009(2) 0.003(3) -0.007(3)
C161 0.262(12) 0.238(12) 0.168(10) 0.020(8) 0.008(9) -0.090(8)
C162 0.091(4) 0.065(3) 0.054(3) 0.006(2) 0.016(3) 0.014(3)
C163 0.164(12) 0.184(13) 0.080(7) 0.061(8) 0.022(7) 0.014(10)
C164 0.049(5) 0.046(9) 0.041(5) 0.013(5) -0.008(4) 0.018(5)
C165 0.126(11) 0.110(10) 0.169(14) 0.023(10) -0.006(10) -0.066(9)
C166 0.089(4) 0.066(3) 0.062(3) -0.016(2) -0.009(3) 0.000(3)
C167 0.092(10) 0.202(16) 0.116(9) 0.027(11) -0.031(8) -0.054(11)
C168 0.083(4) 0.074(3) 0.056(3) 0.011(2) -0.024(3) -0.010(3)
C169 0.284(17) 0.261(14) 0.151(10) 0.023(9) 0.031(12) -0.034(13)
C170 0.060(3) 0.101(4) 0.070(3) -0.007(3) -0.007(3) 0.011(3)
C171 0.149(14) 0.117(8) 0.188(16) -0.013(10) 0.013(13) -0.028(9)
C172 0.118(5) 0.070(3) 0.059(3) -0.008(3) 0.000(3) -0.029(3)
C173 0.171(8) 0.223(12) 0.191(15) 0.008(12) -0.016(7) 0.012(10)
C174 0.086(4) 0.073(3) 0.064(3) -0.002(3) 0.010(3) -0.005(3)
C175 0.078(7) 0.093(7) 0.096(9) -0.036(6) 0.011(6) 0.000(5)
C176 0.082(4) 0.078(3) 0.056(3) 0.003(2) -0.001(3) -0.011(3)
C177 0.153(11) 0.286(17) 0.290(17) 0.049(14) 0.070(12) 0.063(11)
C178 0.081(4) 0.092(4) 0.065(3) 0.007(3) -0.004(3) 0.000(3)
C180 0.095(4) 0.111(5) 0.055(3) 0.011(3) -0.022(3) 0.012(4)
C182 0.107(4) 0.067(3) 0.044(2) -0.013(2) 0.009(3) 0.006(3)
C184 0.072(3) 0.089(4) 0.056(3) -0.008(3) 0.006(2) 0.013(3)
C185 0.117(6) 0.138(6) 0.150(6) 0.011(5) 0.012(5) 0.034(5)
C198 0.165(7) 0.200(8) 0.161(5) 0.012(5) -0.013(4) 0.039(6)
C199 0.138(11) 0.124(6) 0.154(11) 0.029(6) 0.007(9) 0.057(6)
C200 0.118(8) 0.160(10) 0.196(10) 0.033(11) 0.027(9) 0.038(8)
C201 0.080(8) 0.131(10) 0.120(13) 0.017(10) 0.012(8) -0.005(7)
C202 0.181(16) 0.169(15) 0.124(11) 0.049(11) 0.066(11) 0.029(13)
C203 0.081(7) 0.082(8) 0.136(11) 0.036(8) 0.019(7) 0.003(6)
C204 0.087(8) 0.034(5) 0.094(10) -0.014(6) -0.037(7) 0.018(5)
C205 0.125(10) 0.134(10) 0.149(7) -0.006(7) 0.025(7) 0.027(8)
C206 0.113(11) 0.063(7) 0.053(6) 0.013(5) -0.017(7) -0.038(7)
C207 0.061(10) 0.056(6) 0.074(10) 0.037(7) 0.022(8) 0.003(6)
C208 0.187(9) 0.177(9) 0.165(7) 0.003(6) 0.003(5) 0.015(6)
C209 0.210(10) 0.238(13) 0.090(9) -0.038(10) 0.018(9) -0.008(10)
C210 0.236(16) 0.247(16) 0.175(11) -0.017(11) -0.028(11) 0.014(12)
C211 0.090(10) 0.128(11) 0.138(10) -0.005(9) -0.029(8) -0.030(9)
C212 0.120(9) 0.127(9) 0.136(11) -0.011(8) 0.027(8) 0.006(6)
C213 0.071(3) 0.079(3) 0.039(2) 0.004(2) 0.004(2) 0.014(3)
N5 0.204(11) 0.100(6) 0.192(11) -0.015(6) 0.042(9) -0.015(6)
C186 0.124(7) 0.082(5) 0.139(8) 0.016(5) 0.045(6) 0.012(5)
C187 0.120(6) 0.080(5) 0.158(9) 0.002(5) 0.025(6) 0.017(4)
N6 0.193(10) 0.119(7) 0.190(10) 0.027(6) 0.074(8) 0.051(6)
C188 0.131(7) 0.084(5) 0.103(5) 0.002(4) 0.033(5) 0.021(4)
C189 0.060(5) 0.042(4) 0.030(3) 0.000(3) -0.015(3) 0.010(3)
N7 0.146(7) 0.098(4) 0.118(6) 0.028(4) 0.035(5) -0.002(4)
C190 0.106(6) 0.083(4) 0.107(6) 0.008(4) 0.001(5) 0.002(4)
C191 0.106(6) 0.126(7) 0.139(8) -0.025(6) 0.015(6) -0.001(5)
N8 0.147(6) 0.102(5) 0.094(5) 0.006(4) -0.007(4) -0.012(4)
C192 0.105(5) 0.073(4) 0.098(5) -0.001(4) 0.010(4) -0.007(4)
C193 0.103(5) 0.079(4) 0.118(6) -0.011(4) -0.005(4) 0.008(4)
N9 0.147(7) 0.127(6) 0.161(8) 0.074(6) -0.006(6) -0.013(5)
C194 0.092(5) 0.117(6) 0.082(4) 0.031(4) 0.005(4) -0.001(4)
C195 0.104(5) 0.093(4) 0.051(3) 0.011(3) 0.003(3) 0.010(3)
N10 0.237(11) 0.143(8) 0.183(10) -0.043(7) 0.008(8) -0.029(7)
C196 0.153(7) 0.113(6) 0.113(6) -0.047(4) 0.044(5) -0.043(5)
C197 0.163(9) 0.185(10) 0.108(7) -0.043(6) 0.022(6) -0.039(7)
O29A 0.059(9) 0.042(9) 0.047(10) -0.010(7) -0.015(6) 0.025(7)
C214 0.046(7) 0.045(7) 0.044(7) -0.002(2) 0.008(2) 0.002(2)

loop_
_atom_type_symbol
_atom_type_description
_atom_type_scat_dispersion_real
_atom_type_scat_dispersion_imag
_atom_type_scat_source
C C 0.0181 0.0091 'International Tables Vol C Tables 4.2.6.8 and 6.1.1.4'
H H 0.0000 0.0000 'International Tables Vol C Tables 4.2.6.8 and 6.1.1.4'
N N 0.0311 0.0180 'International Tables Vol C Tables 4.2.6.8 and 6.1.1.4'
O O 0.0492 0.0322 'International Tables Vol C Tables 4.2.6.8 and 6.1.1.4'
Ti Ti 0.2191 1.8069 'International Tables Vol C Tables 4.2.6.8 and 6.1.1.4'

loop_
_geom_angle_atom_site_label_1
_geom_angle_atom_site_label_2
_geom_angle_atom_site_label_3
_geom_angle
_geom_angle_site_symmetry_1
_geom_angle_site_symmetry_3
_geom_angle_publ_flag
O10 Ti1 O30 80.47(13) . . ?
O10 Ti1 N1 77.75(13) . 3_666 ?
O14 Ti1 O10 85.72(12) . . ?
O14 Ti1 O30 91.17(13) . . ?
O14 Ti1 N1 162.87(13) . 3_666 ?
O16 Ti1 O10 166.77(15) . . ?
O16 Ti1 O14 101.84(15) . . ?
O16 Ti1 O26 98.92(16) . . ?
O16 Ti1 O30 88.46(15) . . ?
O16 Ti1 N1 93.59(15) . 3_666 ?
O26 Ti1 O10 90.80(14) . . ?
O26 Ti1 O14 97.05(14) . . ?
O26 Ti1 O30 167.55(15) . . ?
O26 Ti1 N1 87.75(14) . 3_666 ?
O30 Ti1 N1 81.76(13) . 3_666 ?
O3 Ti2 O5 82.67(19) . . ?
O3 Ti2 N4 76.12(18) . 3_666 ?
O5 Ti2 N4 80.50(16) . 3_666 ?
O17 Ti2 O3 85.79(17) . . ?
O17 Ti2 O5 88.59(15) . . ?
O17 Ti2 N4 159.86(16) . 3_666 ?
O25 Ti2 O3 165.4(3) . . ?
O25 Ti2 O5 85.7(3) . . ?
O25 Ti2 O17 102.71(17) . . ?
O25 Ti2 N4 93.35(19) . 3_666 ?
O25 Ti2 O29A 115.7(7) . . ?
O29 Ti2 O3 97.9(9) . . ?
O29 Ti2 O5 169.7(4) . . ?
O29 Ti2 O17 101.8(4) . . ?
O29 Ti2 O25 92.0(9) . . ?
O29 Ti2 N4 89.6(3) . 3_666 ?
O29A Ti2 O3 74.7(7) . . ?
O29A Ti2 O5 156.7(7) . . ?
O29A Ti2 O17 95.2(5) . . ?
O29A Ti2 N4 88.5(5) . 3_666 ?
O4 Ti3 O19 81.40(15) . . ?
O4 Ti3 N2 80.99(14) . 3_666 ?
O12 Ti3 O4 86.55(13) . . ?
O12 Ti3 O19 84.68(15) . . ?
O12 Ti3 N2 162.32(16) . 3_666 ?
O19 Ti3 N2 81.10(16) . 3_666 ?
O21 Ti3 O4 88.56(16) . . ?
O21 Ti3 O12 102.17(17) . . ?
O21 Ti3 O19 167.53(17) . . ?
O21 Ti3 N2 90.08(18) . 3_666 ?
O23 Ti3 O4 169.07(17) . . ?
O23 Ti3 O12 100.93(16) . . ?
O23 Ti3 O19 91.3(2) . . ?
O23 Ti3 O21 97.5(2) . . ?
O23 Ti3 N2 89.89(17) . 3_666 ?
O1 Ti4 O12 92.16(13) . . ?
O1 Ti4 O15 79.48(12) . . ?
O15 Ti4 O12 88.79(14) . . ?
O18 Ti4 O1 95.45(14) . . ?
O18 Ti4 O12 170.30(12) . . ?
O18 Ti4 O15 98.49(15) . . ?
O20 Ti4 O1 92.74(13) . . ?
O20 Ti4 O12 81.81(14) . . ?
O20 Ti4 O15 167.59(16) . . ?
O20 Ti4 O18 91.81(15) . . ?
O20 Ti4 O22 101.64(14) . . ?
O22 Ti4 O1 163.82(14) . . ?
O22 Ti4 O12 82.70(14) . . ?
O22 Ti4 O15 85.06(13) . . ?
O22 Ti4 O18 91.50(15) . . ?
O2 Ti5 O17 93.55(14) . . ?
O7 Ti5 O2 90.5(2) . . ?
O7 Ti5 O17 174.6(2) . . ?
O7 Ti5 O27 94.1(3) . . ?
O11 Ti5 O2 89.94(19) . . ?
O11 Ti5 O7 94.4(2) . . ?
O11 Ti5 O13 102.2(2) . . ?
O11 Ti5 O17 82.05(15) . . ?
O11 Ti5 O27 168.3(2) . . ?
O13 Ti5 O2 166.5(2) . . ?
O13 Ti5 O7 94.3(2) . . ?
O13 Ti5 O17 82.47(18) . . ?
O13 Ti5 O27 85.2(3) . . ?
O27 Ti5 O2 81.9(2) . . ?
O27 Ti5 O17 90.02(17) . . ?
O6 Ti6 O14 87.30(12) . . ?
O8 Ti6 O6 84.01(14) . . ?
O8 Ti6 O14 82.68(13) . . ?
O8 Ti6 O24 92.59(14) . . ?
O8 Ti6 O28 164.34(15) . . ?
O9 Ti6 O6 168.80(14) . . ?
O9 Ti6 O8 101.02(17) . . ?
O9 Ti6 O14 83.47(14) . . ?
O9 Ti6 O24 92.56(15) . . ?
O9 Ti6 O28 93.42(17) . . ?
O24 Ti6 O6 97.23(13) . . ?
O24 Ti6 O14 173.11(13) . . ?
O24 Ti6 O28 92.78(14) . . ?
O28 Ti6 O6 80.73(13) . . ?
O28 Ti6 O14 93.08(13) . . ?
C8 O1 Ti4 134.2(3) . . ?
C38 O2 Ti5 131.9(4) . . ?
C51 O3 Ti2 142.4(4) . . ?
C8 O4 Ti3 139.2(3) . . ?
C38 O5 Ti2 143.8(4) . . ?
C12 O6 Ti6 136.2(3) . . ?
C179 O7 Ti5 123.1(6) . . ?
C204 O7 Ti5 111.6(5) . . ?
C10 O8 Ti6 140.1(3) . . ?
C120 O9 Ti6 170.8(3) . . ?
C12 O10 Ti1 135.5(3) . . ?
C13 O11 Ti5 160.3(8) . . ?
C13A O11 Ti5 164.1(6) . . ?
Ti3 O12 Ti4 125.89(15) . . ?
C60 O12 Ti3 120.4(3) . . ?
C60 O12 Ti4 113.7(3) . . ?
C141 O13 Ti5 126.3(6) . . ?
C175 O13 Ti5 168.4(8) . . ?
Ti1 O14 Ti6 123.59(15) . . ?
C76 O14 Ti1 123.0(2) . . ?
C76 O14 Ti6 112.8(2) . . ?
C96 O15 Ti4 130.3(4) . . ?
C49 O16 Ti1 167.3(4) . . ?
Ti2 O17 Ti5 123.88(19) . . ?
C1G O17 Ti2 120.7(12) . . ?
C1G O17 Ti5 115.4(12) . . ?
C128 O17 Ti2 128.6(18) . . ?
C128 O17 Ti5 106.9(18) . . ?
C86 O18 Ti4 119.9(3) . . ?
C96 O19 Ti3 146.0(3) . . ?
C4 O20 Ti4 171.7(3) . . ?
C87 O21 Ti3 143.4(7) . . ?
C203 O21 Ti3 138.5(8) . . ?
C132 O22 Ti4 149.2(3) . . ?
C119 O23 Ti3 173.0(5) . . ?
C58 O24 Ti6 118.4(3) . . ?
C5 O25 Ti2 165.9(9) . . ?
C130 O26 Ti1 136.9(3) . . ?
C51 O27 Ti5 134.8(4) . . ?
C100 O28 Ti6 130.6(3) . . ?
Ti2 O29 C83 138.7(15) . . ?
C100 O30 Ti1 143.1(3) . . ?
C24 N1 Ti1 124.6(3) . 3_666 ?
C24 N1 C138 116.9(4) . . ?
C138 N1 Ti1 118.2(3) . 3_666 ?
C53 N2 Ti3 120.0(4) . 3_666 ?
C53 N2 C178 116.2(5) . . ?
C178 N2 Ti3 123.7(4) . 3_666 ?
C99 N4 Ti2 120.5(4) . 3_666 ?
C168 N4 Ti2 122.5(3) . 3_666 ?
C168 N4 C99 116.7(5) . . ?
C4 C1 C18 120.8(4) . . ?
C4 C1 C44 116.5(4) . . ?
C44 C1 C18 122.6(4) . . ?
C175 C1A C69A 116.8(14) . . ?
C175 C1A C201 118.4(15) . . ?
C201 C1A C69A 124.8(16) . . ?
C45A C1B H1B 117.0 . . ?
C91A C1B H1B 117.0 . . ?
C91A C1B C45A 126.0(18) . . ?
C77A C1C H1C 119.2 . . ?
C77A C1C C206 121.6(12) . . ?
C206 C1C H1C 119.2 . . ?
C1E C1D H1D 118.4 . . ?
C77A C1D H1D 118.4 . . ?
C77A C1D C1E 123.2(14) . . ?
C1D C1E C1I 123.7(13) . . ?
C13A C1E C1D 115.6(13) . . ?
C13A C1E C1I 120.6(11) . . ?
C29A C1F H1F 116.6 . . ?
C29A C1F C207 126.9(14) . . ?
C207 C1F H1F 116.6 . . ?
C1H C1G O17 118(2) . . ?
C1H C1G C207 124(2) . . ?
C207 C1G O17 118(2) . . ?
C1G C1H C1I 123(2) . . ?
C11A C1H C1G 121(2) . . ?
C11A C1H C1I 116(2) . . ?
C1E C1I H1IA 108.9 . . ?
C1E C1I H1IB 108.9 . . ?
C1H C1I C1E 113.3(14) . . ?
C1H C1I H1IA 108.9 . . ?
C1H C1I H1IB 108.9 . . ?
H1IA C1I H1IB 107.7 . . ?
H1JA C1J H1JB 109.5 . . ?
H1JA C1J H1JC 109.5 . . ?
H1JB C1J H1JC 109.5 . . ?
C208 C1J H1JA 109.5 . . ?
C208 C1J H1JB 109.5 . . ?
C208 C1J H1JC 109.5 . . ?
H1KA C1K H1KB 109.5 . . ?
H1KA C1K H1KC 109.5 . . ?
H1KB C1K H1KC 109.5 . . ?
C39A C1K H1KA 109.5 . . ?
C39A C1K H1KB 109.5 . . ?
C39A C1K H1KC 109.5 . . ?
H1LA C1L H1LB 109.5 . . ?
H1LA C1L H1LC 109.5 . . ?
H1LB C1L H1LC 109.5 . . ?
C212 C1L H1LA 109.5 . . ?
C212 C1L H1LB 109.5 . . ?
C212 C1L H1LC 109.5 . . ?
H1MA C1M H1MB 109.5 . . ?
H1MA C1M H1MC 109.5 . . ?
H1MB C1M H1MC 109.5 . . ?
C212 C1M H1MA 109.5 . . ?
C212 C1M H1MB 109.5 . . ?
C212 C1M H1MC 109.5 . . ?
C27 C2 C61 116.4(7) . . ?
C27 C2 C71 122.7(9) . . ?
C61 C2 C71 120.9(9) . . ?
C52 C3 H3 119.6 . . ?
C52 C3 C99 120.8(5) . . ?
C99 C3 H3 119.6 . . ?
O20 C4 C1 118.8(4) . . ?
O20 C4 C34 118.0(4) . . ?
C34 C4 C1 123.1(4) . . ?
O25 C5 H5 101.2 . . ?
O25 C5 C151 106.7(10) . . ?
O25 C5 C155 118.4(12) . . ?
C151 C5 H5 101.2 . . ?
C155 C5 H5 101.2 . . ?
C155 C5 C151 123.7(12) . . ?
C10 C6 C16 119.6(4) . . ?
C36 C6 C10 118.5(4) . . ?
C36 C6 C16 121.7(4) . . ?
H7A C7 H7B 109.5 . . ?
H7A C7 H7C 109.5 . . ?
H7B C7 H7C 109.5 . . ?
C180 C7 H7A 109.5 . . ?
C180 C7 H7B 109.5 . . ?
C180 C7 H7C 109.5 . . ?
O1 C8 O4 124.6(4) . . ?
O1 C8 C14 118.6(4) . . ?
O4 C8 C14 116.7(4) . . ?
C73 C9 C19 122.3(10) . . ?
C141 C9 C19 123.5(10) . . ?
C141 C9 C73 114.0(11) . . ?
C19A C9A C73A 125.1(16) . . ?
C19A C9A C175 122.0(15) . . ?
C73A C9A C175 112.9(18) . . ?
O8 C10 C6 119.3(4) . . ?
O8 C10 C66 120.2(4) . . ?
C66 C10 C6 120.4(5) . . ?
C29 C11 H11 117.2 . . ?
C164 C11 H11 117.2 . . ?
C164 C11 C29 125.5(16) . . ?
C1H C11A H11A 116.9 . . ?
C29A C11A C1H 126.3(19) . . ?
C29A C11A H11A 116.9 . . ?
O6 C12 O10 125.3(4) . . ?
O6 C12 C20 119.0(4) . . ?
O10 C12 C20 115.7(4) . . ?
O11 C13 C121 110.8(12) . . ?
O11 C13 C131 126.6(12) . . ?
C121 C13 C131 122.5(12) . . ?
C1E C13A O11 120.1(9) . . ?
C1E C13A C206 124.1(12) . . ?
C206 C13A O11 115.0(11) . . ?
C22 C14 C8 120.9(4) . . ?
C22 C14 C74 121.1(4) . . ?
C74 C14 C8 117.8(4) . . ?
H15A C15 H15B 109.5 . . ?
H15A C15 H15C 109.5 . . ?
H15B C15 H15C 109.5 . . ?
C134 C15 H15A 109.5 . . ?
C134 C15 H15B 109.5 . . ?
C134 C15 H15C 109.5 . . ?
C6 C16 H16A 108.2 . . ?
C6 C16 H16B 108.2 . . ?
C6 C16 C68 116.5(4) . . ?
H16A C16 H16B 107.3 . . ?
C68 C16 H16A 108.2 . . ?
C68 C16 H16B 108.2 . . ?
H17A C17 H17B 109.5 . . ?
H17A C17 H17C 109.5 . . ?
H17B C17 H17C 109.5 . . ?
C93 C17 H17A 109.5 . . ?
C93 C17 H17B 109.5 . . ?
C93 C17 H17C 109.5 . . ?
C1 C18 H18A 108.3 . . ?
C1 C18 H18B 108.3 . . ?
C1 C18 C64 115.9(4) . . ?
H18A C18 H18B 107.4 . . ?
C64 C18 H18A 108.3 . . ?
C64 C18 H18B 108.3 . . ?
C9 C19 H19A 107.1 . . ?
C9 C19 H19B 107.1 . . ?
C9 C19 C89 120.9(11) . . ?
H19A C19 H19B 106.8 . . ?
C89 C19 H19A 107.1 . . ?
C89 C19 H19B 107.1 . . ?
C9A C19A H19C 108.0 . . ?
C9A C19A H19D 108.0 . . ?
C9A C19A C89A 117.3(15) . . ?
H19C C19A H19D 107.2 . . ?
C89A C19A H19C 108.0 . . ?
C89A C19A H19D 108.0 . . ?
C22 C20 C12 121.8(4) . . ?
C92 C20 C12 119.8(4) . . ?
C92 C20 C22 118.5(4) . . ?
H21A C21 H21B 109.5 . . ?
H21A C21 H21C 109.5 . . ?
H21B C21 H21C 109.5 . . ?
C39 C21 H21A 109.5 . . ?
C39 C21 H21B 109.5 . . ?
C39 C21 H21C 109.5 . . ?
H21D C21A H21E 109.5 . . ?
H21D C21A H21F 109.5 . . ?
H21E C21A H21F 109.5 . . ?
C39A C21A H21D 109.5 . . ?
C39A C21A H21E 109.5 . . ?
C39A C21A H21F 109.5 . . ?
C14 C22 C20 119.4(4) . . ?
C14 C22 H22 120.3 . . ?
C20 C22 H22 120.3 . . ?
C102 C23 H23 119.7 . . ?
C178 C23 H23 119.7 . . ?
C178 C23 C102 120.6(6) . . ?
N1 C24 H24 118.3 . . ?
N1 C24 C88 123.3(5) . . ?
C88 C24 H24 118.3 . . ?
H25A C25 H25B 107.4 . . ?
C45 C25 H25A 108.3 . . ?
C45 C25 H25B 108.3 . . ?
C131 C25 H25A 108.3 . . ?
C131 C25 H25B 108.3 . . ?
C131 C25 C45 116.0(12) . . ?
H25C C25A H25D 107.9 . . ?
C45A C25A H25C 109.2 . . ?
C45A C25A H25D 109.2 . . ?
C206 C25A H25C 109.2 . . ?
C206 C25A H25D 109.2 . . ?
C206 C25A C45A 112.0(15) . . ?
C56 C26 C96 117.8(5) . . ?
C90 C26 C56 119.8(5) . . ?
C90 C26 C96 122.3(5) . . ?
C2 C27 H27 118.6 . . ?
C2 C27 C95 122.9(8) . . ?
C95 C27 H27 118.6 . . ?
C56 C28 C106 121.5(5) . . ?
C56 C28 C108 118.1(5) . . ?
C108 C28 C106 120.3(4) . . ?
C11 C29 C39 121(2) . . ?
C11 C29 C133 113.3(17) . . ?
C133 C29 C39 124.1(17) . . ?
C1F C29A C39A 122(2) . . ?
C11A C29A C1F 113.5(15) . . ?
C11A C29A C39A 125(2) . . ?
C160 C30 C32 108.6(4) . . ?
C160 C30 C174 107.3(4) . . ?
C174 C30 C32 111.1(4) . . ?
C176 C30 C32 112.2(4) . . ?
C176 C30 C160 109.5(4) . . ?
C176 C30 C174 107.8(5) . . ?
H31A C31 H31B 109.5 . . ?
H31A C31 H31C 109.5 . . ?
H31B C31 H31C 109.5 . . ?
C119 C31 H31A 109.5 . . ?
C119 C31 H31B 109.5 . . ?
C119 C31 H31C 109.5 . . ?
C36 C32 C30 120.1(4) . . ?
C40 C32 C30 122.7(4) . . ?
C40 C32 C36 117.2(5) . . ?
H33A C33 H33B 109.5 . . ?
H33A C33 H33C 109.5 . . ?
H33B C33 H33C 109.5 . . ?
C105 C33 H33A 109.5 . . ?
C105 C33 H33B 109.5 . . ?
C105 C33 H33C 109.5 . . ?
C4 C34 C70 118.3(5) . . ?
C4 C34 C82 118.7(4) . . ?
C70 C34 C82 123.1(5) . . ?
H35A C35 H35B 109.5 . . ?
H35A C35 H35C 109.5 . . ?
H35B C35 H35C 109.5 . . ?
C71 C35 H35A 109.5 . . ?
C71 C35 H35B 109.5 . . ?
C71 C35 H35C 109.5 . . ?
C6 C36 C32 122.0(4) . . ?
C6 C36 H36 119.0 . . ?
C32 C36 H36 119.0 . . ?
H37A C37 H37B 109.5 . . ?
H37A C37 H37C 109.5 . . ?
H37B C37 H37C 109.5 . . ?
C125 C37 H37A 109.5 . . ?
C125 C37 H37B 109.5 . . ?
C125 C37 H37C 109.5 . . ?
O2 C38 C48 116.8(5) . . ?
O5 C38 O2 124.4(5) . . ?
O5 C38 C48 118.7(5) . . ?
C29 C39 C21 107.9(15) . . ?
C29 C39 C171 114.4(16) . . ?
C167 C39 C21 113.5(17) . . ?
C167 C39 C29 111.5(13) . . ?
C167 C39 C171 110.0(14) . . ?
C171 C39 C21 99.0(12) . . ?
C1K C39A C21A 99.8(18) . . ?
C1K C39A C29A 106.5(18) . . ?
C29A C39A C21A 111(2) . . ?
C211 C39A C1K 116(2) . . ?
C211 C39A C21A 114(2) . . ?
C211 C39A C29A 110.0(16) . . ?
C32 C40 H40 118.7 . . ?
C32 C40 C66 122.5(4) . . ?
C66 C40 H40 118.7 . . ?
H41A C41 H41B 109.5 . . ?
H41A C41 H41C 109.6 . . ?
H41B C41 H41C 109.4 . . ?
H41D C41 H41E 109.5 . . ?
H41D C41 H41F 109.5 . . ?
H41E C41 H41F 109.4 . . ?
C43 C41 H41A 111.2 . . ?
C43 C41 H41B 109.5 . . ?
C43 C41 H41C 107.6 . . ?
C43A C41 H41D 109.1 . . ?
C43A C41 H41E 110.5 . . ?
C43A C41 H41F 108.8 . . ?
C60 C42 C82 123.7(4) . . ?
C60 C42 C162 118.9(4) . . ?
C162 C42 C82 117.4(5) . . ?
C41 C43 C75 111.1(16) . . ?
C41 C43 C77 108.7(16) . . ?
C41 C43 C173 118.6(18) . . ?
C75 C43 C77 106.4(15) . . ?
C173 C43 C75 108.6(17) . . ?
C173 C43 C77 102.6(16) . . ?
C75 C43A C41 100.2(14) . . ?
C75 C43A C77A 117.0(15) . . ?
C75 C43A C209 126.5(18) . . ?
C77A C43A C41 105.0(15) . . ?
C209 C43A C41 100.8(14) . . ?
C209 C43A C77A 103.9(19) . . ?
C1 C44 H44 119.0 . . ?
C1 C44 C50 122.0(5) . . ?
C50 C44 H44 119.0 . . ?
C1B C45A C25A 117.6(17) . . ?
C204 C45A C1B 115.3(18) . . ?
C204 C45A C25A 126.9(15) . . ?
C74 C46 C52 122.4(4) . . ?
C92 C46 C52 118.6(4) . . ?
C92 C46 C74 118.9(4) . . ?
C170 C47 C125 121.0(6) . . ?
C184 C47 C125 120.9(6) . . ?
C184 C47 C170 117.9(5) . . ?
C90 C48 C38 121.9(5) . . ?
C90 C48 C108 119.3(5) . . ?
C108 C48 C38 118.6(4) . . ?
O16 C49 H49 101.9 . . ?
O16 C49 H49A 102.4 . . ?
O16 C49 C123 111.5(6) . . ?
C123 C49 H49 101.9 . . ?
C123 C49 H49A 102.4 . . ?
C163 C49 O16 115.5(8) . . ?
C163 C49 H49 101.9 . . ?
C163 C49 C123 120.5(9) . . ?
C214 C49 O16 112.8(11) . . ?
C214 C49 H49A 102.4 . . ?
C214 C49 C123 122.2(11) . . ?
C44 C50 C134 119.2(5) . . ?
C70 C50 C44 118.1(4) . . ?
C70 C50 C134 122.6(5) . . ?
O3 C51 C116 115.5(6) . . ?
O27 C51 O3 124.9(5) . . ?
O27 C51 C116 119.4(6) . . ?
C3 C52 C46 123.5(5) . . ?
C3 C52 C146 117.6(5) . . ?
C146 C52 C46 118.8(5) . . ?
N2 C53 H53 118.4 . . ?
N2 C53 C109 123.2(6) . . ?
C109 C53 H53 118.4 . . ?
C84 C54 C100 118.8(4) . . ?
C148 C54 C84 119.2(5) . . ?
C148 C54 C100 121.8(4) . . ?
H55A C55 H55B 109.5 . . ?
H55A C55 H55C 109.5 . . ?
H55B C55 H55C 109.5 . . ?
C130 C55 H55A 109.5 . . ?
C130 C55 H55B 109.5 . . ?
C130 C55 H55C 109.5 . . ?
C26 C56 C28 121.5(5) . . ?
C26 C56 H56 119.3 . . ?
C28 C56 H56 119.3 . . ?
H57A C57 H57B 109.5 . . ?
H57A C57 H57C 109.5 . . ?
H57B C57 H57C 109.5 . . ?
C97 C57 H57A 109.5 . . ?
C97 C57 H57B 109.5 . . ?
C97 C57 H57C 109.5 . . ?
O24 C58 C68 117.7(4) . . ?
O24 C58 C122 120.3(4) . . ?
C122 C58 C68 122.0(4) . . ?
H59A C59 H59B 109.5 . . ?
H59A C59 H59C 109.5 . . ?
H59B C59 H59C 109.5 . . ?
C134 C59 H59A 109.5 . . ?
C134 C59 H59B 109.5 . . ?
C134 C59 H59C 109.5 . . ?
O12 C60 C42 120.2(4) . . ?
O12 C60 C124 119.9(4) . . ?
C42 C60 C124 119.9(4) . . ?
C2 C61 H61 118.8 . . ?
C172 C61 C2 122.4(8) . . ?
C172 C61 H61 118.8 . . ?
C68 C62 H62 118.8 . . ?
C68 C62 C72 122.4(5) . . ?
C72 C62 H62 118.8 . . ?
C73 C63 C135 124.7(17) . . ?
C73 C63 C145 114.6(13) . . ?
C145 C63 C135 120.4(17) . . ?
H63A C63A H63B 109.5 . . ?
H63A C63A H63C 109.4 . . ?
H63B C63A H63C 109.5 . . ?
C212 C63A H63A 108.9 . . ?
C212 C63A H63B 108.5 . . ?
C212 C63A H63C 111.1 . . ?
C86 C64 C18 123.3(4) . . ?
C104 C64 C18 117.1(4) . . ?
C104 C64 C86 119.5(4) . . ?
H65A C65 H65B 109.5 . . ?
H65A C65 H65C 109.5 . . ?
H65B C65 H65C 109.5 . . ?
C97 C65 H65A 109.5 . . ?
C97 C65 H65B 109.5 . . ?
C97 C65 H65C 109.5 . . ?
C10 C66 C114 121.2(4) . . ?
C40 C66 C10 119.2(4) . . ?
C40 C66 C114 119.2(4) . . ?
H67A C67 H67B 109.5 . . ?
H67A C67 H67C 109.5 . . ?
H67B C67 H67C 109.5 . . ?
C93 C67 H67A 109.5 . . ?
C93 C67 H67B 109.5 . . ?
C93 C67 H67C 109.5 . . ?
C58 C68 C16 120.3(4) . . ?
C62 C68 C16 121.3(5) . . ?
C62 C68 C58 118.4(5) . . ?
H69A C69 H69B 107.5 . . ?
C107 C69 H69A 108.5 . . ?
C107 C69 H69B 108.5 . . ?
C107 C69 C143 115.2(14) . . ?
C143 C69 H69A 108.5 . . ?
C143 C69 H69B 108.5 . . ?
C1A C69A H69C 108.1 . . ?
C1A C69A H69D 108.1 . . ?
C1A C69A C207 116.9(14) . . ?
H69C C69A H69D 107.3 . . ?
C207 C69A H69C 108.1 . . ?
C207 C69A H69D 108.1 . . ?
C34 C70 H70 119.0 . . ?
C50 C70 C34 122.0(5) . . ?
C50 C70 H70 119.0 . . ?
C35 C71 C2 114.6(8) . . ?
C35 C71 C85 110.1(12) . . ?
C35 C71 C161 106.2(13) . . ?
C85 C71 C2 112.5(11) . . ?
C85 C71 C161 107.5(10) . . ?
C161 C71 C2 105.5(11) . . ?
C62 C72 C93 120.2(5) . . ?
C136 C72 C62 117.2(5) . . ?
C136 C72 C93 122.6(5) . . ?
C9 C73 H73 116.2 . . ?
C63 C73 C9 127.7(13) . . ?
C63 C73 H73 116.2 . . ?
C9A C73A H73A 119.7 . . ?
C79A C73A C9A 120.6(14) . . ?
C79A C73A H73A 119.7 . . ?
C14 C74 C46 119.7(4) . . ?
C14 C74 H74 120.1 . . ?
C46 C74 H74 120.1 . . ?
C43 C75 H75A 108.6 . . ?
C43 C75 H75B 110.6 . . ?
C43 C75 H75C 109.1 . . ?
C43A C75 H75D 109.3 . . ?
C43A C75 H75E 109.1 . . ?
C43A C75 H75F 110.1 . . ?
H75A C75 H75B 109.4 . . ?
H75A C75 H75C 109.5 . . ?
H75B C75 H75C 109.5 . . ?
H75D C75 H75E 109.4 . . ?
H75D C75 H75F 109.5 . . ?
H75E C75 H75F 109.4 . . ?
C110 C76 O14 119.6(4) . . ?
C110 C76 C142 120.5(4) . . ?
C142 C76 O14 119.9(4) . . ?
C147 C77 C43 121.2(16) . . ?
C153 C77 C43 120.6(15) . . ?
C153 C77 C147 118.0(15) . . ?
C1C C77A C1D 117.2(13) . . ?
C1C C77A C43A 119.1(18) . . ?
C1D C77A C43A 123.6(16) . . ?
C106 C78 H78 119.6 . . ?
C138 C78 H78 119.6 . . ?
C138 C78 C106 120.9(5) . . ?
H79A C79 H79B 109.5 . . ?
H79A C79 H79C 109.5 . . ?
H79B C79 H79C 109.5 . . ?
C135 C79 H79A 109.5 . . ?
C135 C79 H79B 109.5 . . ?
C135 C79 H79C 109.5 . . ?
C73A C79A C201 122.8(13) . . ?
C73A C79A C212 120.2(14) . . ?
C201 C79A C212 116.6(12) . . ?
C84 C80 C102 119.2(4) . . ?
C166 C80 C84 118.8(5) . . ?
C166 C80 C102 121.7(5) . . ?
H81A C81 H81B 109.5 . . ?
H81A C81 H81C 109.5 . . ?
H81B C81 H81C 109.5 . . ?
C93 C81 H81A 109.5 . . ?
C93 C81 H81B 109.5 . . ?
C93 C81 H81C 109.5 . . ?
C34 C82 H82A 109.6 . . ?
C34 C82 H82B 109.6 . . ?
C42 C82 C34 110.2(4) . . ?
C42 C82 H82A 109.6 . . ?
C42 C82 H82B 109.6 . . ?
H82A C82 H82B 108.1 . . ?
O29 C83 H83 105.9 . . ?
C149 C83 O29 90.0(10) . . ?
C149 C83 H83 105.9 . . ?
C149 C83 H83A 106.2 . . ?
C149 C83 C169 122.6(14) . . ?
C169 C83 O29 124.4(13) . . ?
C169 C83 H83 105.9 . . ?
C169 C83 H83A 106.2 . . ?
O29A C83 H83A 106.2 . . ?
O29A C83 C149 110.5(14) . . ?
O29A C83 C169 103.9(15) . . ?
C54 C84 H84 119.5 . . ?
C80 C84 C54 121.0(4) . . ?
C80 C84 H84 119.5 . . ?
C71 C85 H85A 109.5 . . ?
C71 C85 H85B 109.5 . . ?
C71 C85 H85C 109.5 . . ?
H85A C85 H85B 109.5 . . ?
H85A C85 H85C 109.5 . . ?
H85B C85 H85C 109.5 . . ?
O18 C86 C64 120.7(4) . . ?
O18 C86 C152 119.6(4) . . ?
C152 C86 C64 119.7(4) . . ?
O21 C87 H87A 109.8 . . ?
O21 C87 H87B 109.8 . . ?
O21 C87 C165 109.2(12) . . ?
H87A C87 H87B 108.3 . . ?
C165 C87 H87A 109.8 . . ?
C165 C87 H87B 109.8 . . ?
C24 C88 H88 119.8 . . ?
C24 C88 C106 120.3(4) . . ?
C106 C88 H88 119.8 . . ?
C179 C89 C19 119.8(7) . . ?
C179 C89 C183 120.0 . . ?
C183 C89 C19 120.1(7) . . ?
O7 C179 C89 123.8(6) . . ?
O7 C179 C45 115.6(6) . . ?
C45 C179 C89 120.0 . . ?
C179 C45 C25 117.5(8) . . ?
C179 C45 C181 120.0 . . ?
C181 C45 C25 122.5(8) . . ?
C45 C181 H181 120.0 . . ?
C91 C181 C45 120.0 . . ?
C91 C181 H181 120.0 . . ?
C181 C91 C185 115.5(10) . . ?
C183 C91 C181 120.0 . . ?
C183 C91 C185 123.7(9) . . ?
C89 C183 H183 120.0 . . ?
C91 C183 C89 120.0 . . ?
C91 C183 H183 120.0 . . ?
C204 C89A C19A 126.0(15) . . ?
C205 C89A C19A 113(2) . . ?
C205 C89A C204 121(2) . . ?
C26 C90 C48 120.0(5) . . ?
C26 C90 H90 120.0 . . ?
C48 C90 H90 120.0 . . ?
C1B C91A C205 116(2) . . ?
C1B C91A C208 124(2) . . ?
C205 C91A C208 116(2) . . ?
C20 C92 H92 118.8 . . ?
C46 C92 C20 122.3(4) . . ?
C46 C92 H92 118.8 . . ?
C17 C93 C72 109.5(6) . . ?
C67 C93 C17 110.1(8) . . ?
C67 C93 C72 113.1(6) . . ?
C81 C93 C17 101.4(9) . . ?
C81 C93 C67 110.5(8) . . ?
C81 C93 C72 111.6(6) . . ?
C110 C94 H94 119.5 . . ?
C112 C94 H94 119.5 . . ?
C112 C94 C110 120.9(5) . . ?
C27 C95 C132 118.1(7) . . ?
C27 C95 C182 121.1(7) . . ?
C132 C95 C182 120.3(5) . . ?
O15 C96 C26 117.8(5) . . ?
O19 C96 O15 126.3(5) . . ?
O19 C96 C26 115.9(4) . . ?
C65 C97 C57 107.1(7) . . ?
C65 C97 C144 112.2(6) . . ?
C115 C97 C57 109.0(7) . . ?
C115 C97 C65 111.0(8) . . ?
C115 C97 C144 110.6(5) . . ?
C144 C97 C57 106.6(6) . . ?
C104 C98 C180 123.6(6) . . ?
C158 C98 C104 115.0(5) . . ?
C158 C98 C180 121.3(5) . . ?
N4 C99 C3 122.6(5) . . ?
N4 C99 H99 118.7 . . ?
C3 C99 H99 118.7 . . ?
O28 C100 C54 117.6(4) . . ?
O30 C100 O28 123.9(4) . . ?
O30 C100 C54 118.5(4) . . ?
H10A C101 H10B 108.0 . . ?
C121 C101 H10A 109.4 . . ?
C121 C101 H10B 109.4 . . ?
C164 C101 H10A 109.4 . . ?
C164 C101 H10B 109.4 . . ?
C164 C101 C121 111.3(12) . . ?
C23 C102 C80 121.2(5) . . ?
C109 C102 C23 116.1(6) . . ?
C109 C102 C80 122.6(6) . . ?
H10C C103 H10D 109.5 . . ?
H10C C103 H10E 109.5 . . ?
H10D C103 H10E 109.5 . . ?
C130 C103 H10C 109.5 . . ?
C130 C103 H10D 109.5 . . ?
C130 C103 H10E 109.5 . . ?
C64 C104 C98 123.2(5) . . ?
C64 C104 H104 118.4 . . ?
C98 C104 H104 118.4 . . ?
C33 C105 C112 109.2(6) . . ?
C33 C105 C117 108.1(7) . . ?
C117 C105 C112 107.4(5) . . ?
C127 C105 C33 109.6(7) . . ?
C127 C105 C112 112.7(6) . . ?
C127 C105 C117 109.7(7) . . ?
C78 C106 C28 122.7(5) . . ?
C78 C106 C88 115.3(4) . . ?
C88 C106 C28 122.0(4) . . ?
C69 C107 C133 114.0(17) . . ?
C128 C107 C69 131(2) . . ?
C128 C107 C133 113(2) . . ?
C28 C108 C48 121.4(5) . . ?
C28 C108 H108 119.3 . . ?
C48 C108 H108 119.3 . . ?
C53 C109 H109 119.8 . . ?
C102 C109 C53 120.4(7) . . ?
C102 C109 H109 119.8 . . ?
C76 C110 C94 119.5(5) . . ?
C76 C110 C114 124.4(4) . . ?
C94 C110 C114 115.9(5) . . ?
H11B C111 H11C 109.5 . . ?
H11B C111 H11D 109.5 . . ?
H11C C111 H11D 109.5 . . ?
C180 C111 H11B 109.5 . . ?
C180 C111 H11C 109.5 . . ?
C180 C111 H11D 109.5 . . ?
C94 C112 C105 121.0(6) . . ?
C154 C112 C94 117.1(5) . . ?
C154 C112 C105 121.9(6) . . ?
H11E C113 H11F 109.5 . . ?
H11E C113 H11G 109.5 . . ?
H11F C113 H11G 109.5 . . ?
C134 C113 H11E 109.5 . . ?
C134 C113 H11F 109.5 . . ?
C134 C113 H11G 109.5 . . ?
C66 C114 H11H 107.5 . . ?
C66 C114 H11I 107.5 . . ?
C110 C114 C66 119.2(4) . . ?
C110 C114 H11H 107.5 . . ?
C110 C114 H11I 107.5 . . ?
H11H C114 H11I 107.0 . . ?
C97 C115 H11J 109.5 . . ?
C97 C115 H11K 109.5 . . ?
C97 C115 H11L 109.5 . . ?
H11J C115 H11K 109.5 . . ?
H11J C115 H11L 109.5 . . ?
H11K C115 H11L 109.5 . . ?
C148 C116 C51 123.1(6) . . ?
C148 C116 C166 119.1(4) . . ?
C166 C116 C51 117.7(6) . . ?
C105 C117 H11M 109.5 . . ?
C105 C117 H11N 109.5 . . ?
C105 C117 H11O 109.5 . . ?
H11M C117 H11N 109.5 . . ?
H11M C117 H11O 109.5 . . ?
H11N C117 H11O 109.5 . . ?
C120 C118 C184 117.2(5) . . ?
C120 C118 C213 118.6(5) . . ?
C184 C118 C213 124.1(5) . . ?
O23 C119 C31 110.5(7) . . ?
O23 C119 H119 108.3 . . ?
O23 C119 C139 110.8(7) . . ?
C31 C119 H119 108.3 . . ?
C139 C119 C31 110.6(9) . . ?
C139 C119 H119 108.3 . . ?
O9 C120 C118 116.7(4) . . ?
O9 C120 C156 120.1(4) . . ?
C156 C120 C118 123.2(5) . . ?
C13 C121 C101 118.2(12) . . ?
C13 C121 C147 120.2(14) . . ?
C147 C121 C101 121.4(14) . . ?
C58 C122 C126 123.3(4) . . ?
C58 C122 C136 116.8(5) . . ?
C136 C122 C126 119.8(5) . . ?
C49 C123 H12A 109.5 . . ?
C49 C123 H12B 109.5 . . ?
C49 C123 H12C 109.5 . . ?
H12A C123 H12B 109.5 . . ?
H12A C123 H12C 109.5 . . ?
H12B C123 H12C 109.5 . . ?
C60 C124 C182 121.6(4) . . ?
C150 C124 C60 118.2(5) . . ?
C150 C124 C182 120.1(5) . . ?
C37 C125 C47 113.5(8) . . ?
C37 C125 C177 95.0(13) . . ?
C47 C125 C177 106.8(9) . . ?
C137 C125 C37 118.4(10) . . ?
C137 C125 C47 113.7(7) . . ?
C137 C125 C177 106.7(13) . . ?
C122 C126 H12D 108.4 . . ?
C122 C126 H12E 108.4 . . ?
C122 C126 C156 115.5(4) . . ?
H12D C126 H12E 107.5 . . ?
C156 C126 H12D 108.4 . . ?
C156 C126 H12E 108.4 . . ?
C105 C127 H12F 109.5 . . ?
C105 C127 H12G 109.5 . . ?
C105 C127 H12H 109.5 . . ?
H12F C127 H12G 109.5 . . ?
H12F C127 H12H 109.5 . . ?
H12G C127 H12H 109.5 . . ?
O17 C128 C107 113(3) . . ?
O17 C128 C164 122(3) . . ?
C107 C128 C164 125(3) . . ?
H12I C129 H12J 109.5 . . ?
H12I C129 H12K 109.5 . . ?
H12J C129 H12K 109.5 . . ?
C180 C129 H12I 109.5 . . ?
C180 C129 H12J 109.5 . . ?
C180 C129 H12K 109.5 . . ?
O26 C130 C55 108.7(4) . . ?
O26 C130 C103 109.3(4) . . ?
O26 C130 H130 108.8 . . ?
C55 C130 H130 108.8 . . ?
C103 C130 C55 112.4(5) . . ?
C103 C130 H130 108.8 . . ?
C13 C131 C25 120.1(11) . . ?
C153 C131 C13 117.3(13) . . ?
C153 C131 C25 122.4(12) . . ?
O22 C132 C95 117.9(6) . . ?
O22 C132 C172 119.8(5) . . ?
C172 C132 C95 122.2(5) . . ?
C29 C133 C107 124.5(16) . . ?
C29 C133 H133 117.8 . . ?
C107 C133 H133 117.8 . . ?
C15 C134 C50 109.9(5) . . ?
C15 C134 C59 110.1(6) . . ?
C15 C134 C113 107.6(8) . . ?
C59 C134 C50 111.1(5) . . ?
C113 C134 C50 109.2(5) . . ?
C113 C134 C59 109.0(6) . . ?
C63 C135 C157 103(2) . . ?
C63 C135 C159 110.0(16) . . ?
C79 C135 C63 109.1(17) . . ?
C79 C135 C157 108(3) . . ?
C79 C135 C159 111(2) . . ?
C159 C135 C157 115(2) . . ?
C72 C136 C122 123.1(5) . . ?
C72 C136 H136 118.5 . . ?
C122 C136 H136 118.5 . . ?
C125 C137 H13A 109.5 . . ?
C125 C137 H13B 109.5 . . ?
C125 C137 H13C 109.5 . . ?
H13A C137 H13B 109.5 . . ?
H13A C137 H13C 109.5 . . ?
H13B C137 H13C 109.5 . . ?
N1 C138 C78 123.2(4) . . ?
N1 C138 H138 118.4 . . ?
C78 C138 H138 118.4 . . ?
C119 C139 H13D 109.5 . . ?
C119 C139 H13E 109.5 . . ?
C119 C139 H13F 109.5 . . ?
H13D C139 H13E 109.5 . . ?
H13D C139 H13F 109.5 . . ?
H13E C139 H13F 109.5 . . ?
H14A C140 H14B 107.5 . . ?
C152 C140 H14A 108.5 . . ?
C152 C140 H14B 108.5 . . ?
C152 C140 C172 115.2(5) . . ?
C172 C140 H14A 108.5 . . ?
C172 C140 H14B 108.5 . . ?
C9 C141 O13 118.9(9) . . ?
C143 C141 O13 118.6(9) . . ?
C143 C141 C9 122.5(10) . . ?
C76 C142 C213 123.7(5) . . ?
C154 C142 C76 118.8(5) . . ?
C154 C142 C213 117.4(5) . . ?
C141 C143 C69 123.5(10) . . ?
C141 C143 C145 116.4(12) . . ?
C145 C143 C69 119.5(11) . . ?
C150 C144 C97 120.7(5) . . ?
C162 C144 C97 122.3(5) . . ?
C162 C144 C150 117.0(5) . . ?
C63 C145 C143 124.7(13) . . ?
C63 C145 H145 117.6 . . ?
C143 C145 H145 117.6 . . ?
C52 C146 H146 121.0 . . ?
C168 C146 C52 118.0(5) . . ?
C168 C146 H146 121.0 . . ?
C77 C147 H147 121.6 . . ?
C121 C147 C77 116.8(14) . . ?
C121 C147 H147 121.6 . . ?
C54 C148 C116 121.2(5) . . ?
C54 C148 H148 119.4 . . ?
C116 C148 H148 119.4 . . ?
C83 C149 H14C 109.5 . . ?
C83 C149 H14D 109.5 . . ?
C83 C149 H14E 109.5 . . ?
H14C C149 H14D 109.5 . . ?
H14C C149 H14E 109.5 . . ?
H14D C149 H14E 109.5 . . ?
C124 C150 C144 123.3(5) . . ?
C124 C150 H150 118.3 . . ?
C144 C150 H150 118.3 . . ?
C5 C151 H15D 109.5 . . ?
C5 C151 H15E 109.5 . . ?
C5 C151 H15F 109.5 . . ?
H15D C151 H15E 109.5 . . ?
H15D C151 H15F 109.5 . . ?
H15E C151 H15F 109.5 . . ?
C86 C152 C140 123.5(5) . . ?
C86 C152 C158 118.3(5) . . ?
C158 C152 C140 118.0(5) . . ?
C77 C153 C131 125.2(15) . . ?
C77 C153 H153 117.4 . . ?
C131 C153 H153 117.4 . . ?
C112 C154 H154 118.5 . . ?
C142 C154 C112 123.1(5) . . ?
C142 C154 H154 118.5 . . ?
C5 C155 H15G 109.5 . . ?
C5 C155 H15H 109.5 . . ?
C5 C155 H15I 109.5 . . ?
H15G C155 H15H 109.5 . . ?
H15G C155 H15I 109.5 . . ?
H15H C155 H15I 109.5 . . ?
C120 C156 C126 119.1(5) . . ?
C170 C156 C120 118.4(5) . . ?
C170 C156 C126 122.5(5) . . ?
C135 C157 H15J 109.5 . . ?
C135 C157 H15K 109.5 . . ?
C135 C157 H15L 109.5 . . ?
H15J C157 H15K 109.5 . . ?
H15J C157 H15L 109.5 . . ?
H15K C157 H15L 109.5 . . ?
C98 C158 C152 124.1(5) . . ?
C98 C158 H158 117.9 . . ?
C152 C158 H158 117.9 . . ?
C135 C159 H15M 109.5 . . ?
C135 C159 H15N 109.5 . . ?
C135 C159 H15O 109.5 . . ?
H15M C159 H15N 109.5 . . ?
H15M C159 H15O 109.5 . . ?
H15N C159 H15O 109.5 . . ?
C30 C160 H16C 109.5 . . ?
C30 C160 H16D 109.5 . . ?
C30 C160 H16E 109.5 . . ?
H16C C160 H16D 109.5 . . ?
H16C C160 H16E 109.5 . . ?
H16D C160 H16E 109.5 . . ?
C71 C161 H16F 109.5 . . ?
C71 C161 H16G 109.5 . . ?
C71 C161 H16H 109.5 . . ?
H16F C161 H16G 109.5 . . ?
H16F C161 H16H 109.5 . . ?
H16G C161 H16H 109.5 . . ?
C42 C162 H162 118.8 . . ?
C144 C162 C42 122.5(5) . . ?
C144 C162 H162 118.8 . . ?
C49 C163 H16I 109.5 . . ?
C49 C163 H16J 109.5 . . ?
C49 C163 H16K 109.5 . . ?
H16I C163 H16J 109.5 . . ?
H16I C163 H16K 109.5 . . ?
H16J C163 H16K 109.5 . . ?
C11 C164 C101 119.0(14) . . ?
C11 C164 C128 118(2) . . ?
C128 C164 C101 122(2) . . ?
C87 C165 H16L 109.5 . . ?
C87 C165 H16M 109.5 . . ?
C87 C165 H16N 109.5 . . ?
H16L C165 H16M 109.5 . . ?
H16L C165 H16N 109.5 . . ?
H16M C165 H16N 109.5 . . ?
C80 C166 C116 120.7(5) . . ?
C80 C166 H166 119.7 . . ?
C116 C166 H166 119.7 . . ?
C39 C167 H16O 109.5 . . ?
C39 C167 H16P 109.5 . . ?
C39 C167 H16Q 109.5 . . ?
H16O C167 H16P 109.5 . . ?
H16O C167 H16Q 109.5 . . ?
H16P C167 H16Q 109.5 . . ?
N4 C168 C146 124.2(5) . . ?
N4 C168 H168 117.9 . . ?
C146 C168 H168 117.9 . . ?
C83 C169 H16R 109.5 . . ?
C83 C169 H16S 109.5 . . ?
C83 C169 H16T 109.5 . . ?
H16R C169 H16S 109.5 . . ?
H16R C169 H16T 109.5 . . ?
H16S C169 H16T 109.5 . . ?
C47 C170 H170 119.2 . . ?
C156 C170 C47 121.7(5) . . ?
C156 C170 H170 119.2 . . ?
C39 C171 H17D 109.0 . . ?
C39 C171 H17E 110.2 . . ?
C39 C171 H17F 109.2 . . ?
H17D C171 H17E 109.5 . . ?
H17D C171 H17F 109.5 . . ?
H17E C171 H17F 109.5 . . ?
C61 C172 C140 121.2(7) . . ?
C132 C172 C61 117.8(7) . . ?
C132 C172 C140 120.5(5) . . ?
C43 C173 H17G 111.3 . . ?
C43 C173 H17H 108.8 . . ?
C43 C173 H17I 108.3 . . ?
H17G C173 H17H 109.4 . . ?
H17G C173 H17I 109.4 . . ?
H17H C173 H17I 109.5 . . ?
C30 C174 H17J 109.5 . . ?
C30 C174 H17K 109.5 . . ?
C30 C174 H17L 109.5 . . ?
H17J C174 H17K 109.5 . . ?
H17J C174 H17L 109.5 . . ?
H17K C174 H17L 109.5 . . ?
C1A C175 O13 116.6(13) . . ?
C1A C175 C9A 126.0(15) . . ?
C9A C175 O13 116.4(14) . . ?
C30 C176 H17M 109.5 . . ?
C30 C176 H17N 109.5 . . ?
C30 C176 H17O 109.5 . . ?
H17M C176 H17N 109.5 . . ?
H17M C176 H17O 109.5 . . ?
H17N C176 H17O 109.5 . . ?
C125 C177 H17P 109.5 . . ?
C125 C177 H17Q 109.5 . . ?
C125 C177 H17R 109.5 . . ?
H17P C177 H17Q 109.5 . . ?
H17P C177 H17R 109.5 . . ?
H17Q C177 H17R 109.5 . . ?
N2 C178 C23 123.3(6) . . ?
N2 C178 H178 118.3 . . ?
C23 C178 H178 118.3 . . ?
C7 C180 C98 112.3(6) . . ?
C7 C180 C111 108.1(7) . . ?
C7 C180 C129 110.3(7) . . ?
C98 C180 C129 107.4(6) . . ?
C111 C180 C98 111.8(6) . . ?
C111 C180 C129 106.8(7) . . ?
C95 C182 C124 115.1(5) . . ?
C95 C182 H18C 108.5 . . ?
C95 C182 H18D 108.5 . . ?
C124 C182 H18C 108.5 . . ?
C124 C182 H18D 108.5 . . ?
H18C C182 H18D 107.5 . . ?
C47 C184 H184 119.3 . . ?
C118 C184 C47 121.4(5) . . ?
C118 C184 H184 119.3 . . ?
C91 C185 C198 118.5(13) . . ?
C91 C185 C199 106.8(13) . . ?
C91 C185 C200 104.1(14) . . ?
C199 C185 C198 108.3(15) . . ?
C200 C185 C198 107.4(17) . . ?
C200 C185 C199 111.8(18) . . ?
C185 C198 H19E 109.8 . . ?
C185 C198 H19F 108.3 . . ?
C185 C198 H19G 110.4 . . ?
H19E C198 H19F 109.4 . . ?
H19E C198 H19G 109.4 . . ?
H19F C198 H19G 109.5 . . ?
H19H C198 H19I 109.5 . . ?
H19H C198 H19J 109.6 . . ?
H19I C198 H19J 109.5 . . ?
C208 C198 H19H 110.9 . . ?
C208 C198 H19I 109.6 . . ?
C208 C198 H19J 107.8 . . ?
C185 C199 H19K 109.5 . . ?
C185 C199 H19L 109.5 . . ?
C185 C199 H19M 109.5 . . ?
H19K C199 H19L 109.5 . . ?
H19K C199 H19M 109.5 . . ?
H19L C199 H19M 109.5 . . ?
C185 C200 H20A 109.5 . . ?
C185 C200 H20B 109.5 . . ?
C185 C200 H20C 109.5 . . ?
H20A C200 H20B 109.5 . . ?
H20A C200 H20C 109.5 . . ?
H20B C200 H20C 109.5 . . ?
C1A C201 C79A 118.7(14) . . ?
C1A C201 H201 120.7 . . ?
C79A C201 H201 120.7 . . ?
H20D C202 H20E 109.5 . . ?
H20D C202 H20F 109.5 . . ?
H20E C202 H20F 109.5 . . ?
C203 C202 H20D 109.5 . . ?
C203 C202 H20E 109.5 . . ?
C203 C202 H20F 109.5 . . ?
O21 C203 H20G 108.8 . . ?
O21 C203 H20H 108.8 . . ?
C202 C203 O21 113.7(16) . . ?
C202 C203 H20G 108.8 . . ?
C202 C203 H20H 108.8 . . ?
H20G C203 H20H 107.7 . . ?
C45A C204 O7 123.5(13) . . ?
C45A C204 C89A 124.7(15) . . ?
C89A C204 O7 111.7(12) . . ?
C89A C205 C91A 116(2) . . ?
C89A C205 H205 121.9 . . ?
C91A C205 H205 121.9 . . ?
C1C C206 C25A 122.4(11) . . ?
C13A C206 C1C 117.9(12) . . ?
C13A C206 C25A 119.6(11) . . ?
C1G C207 C1F 108.5(17) . . ?
C69A C207 C1F 117.6(16) . . ?
C69A C207 C1G 132.4(19) . . ?
C1J C208 C91A 106(2) . . ?
C198 C208 C1J 111.7(16) . . ?
C198 C208 C91A 102.9(17) . . ?
C198 C208 C210 114.5(17) . . ?
C210 C208 C1J 109.2(16) . . ?
C210 C208 C91A 112(2) . . ?
C43A C209 H20I 109.5 . . ?
C43A C209 H20J 109.5 . . ?
C43A C209 H20K 109.5 . . ?
H20I C209 H20J 109.5 . . ?
H20I C209 H20K 109.5 . . ?
H20J C209 H20K 109.5 . . ?
C208 C210 H21G 109.5 . . ?
C208 C210 H21H 109.5 . . ?
C208 C210 H21I 109.5 . . ?
H21G C210 H21H 109.5 . . ?
H21G C210 H21I 109.5 . . ?
H21H C210 H21I 109.5 . . ?
C39A C211 H21J 109.5 . . ?
C39A C211 H21K 109.5 . . ?
C39A C211 H21L 109.5 . . ?
H21J C211 H21K 109.5 . . ?
H21J C211 H21L 109.5 . . ?
H21K C211 H21L 109.5 . . ?
C1L C212 C79A 109.3(12) . . ?
C1M C212 C1L 113.2(16) . . ?
C1M C212 C79A 110.4(15) . . ?
C63A C212 C1L 112.1(15) . . ?
C63A C212 C1M 101(2) . . ?
C63A C212 C79A 110.8(15) . . ?
C118 C213 C142 112.1(4) . . ?
C118 C213 H21M 109.2 . . ?
C118 C213 H21N 109.2 . . ?
C142 C213 H21M 109.2 . . ?
C142 C213 H21N 109.2 . . ?
H21M C213 H21N 107.9 . . ?
N5 C186 C187 179.1(11) . . ?
C186 C187 H18E 109.5 . . ?
C186 C187 H18F 109.5 . . ?
C186 C187 H18G 109.5 . . ?
H18E C187 H18F 109.5 . . ?
H18E C187 H18G 109.5 . . ?
H18F C187 H18G 109.5 . . ?
N6 C188 C189 179.4(11) . . ?
C188 C189 H18H 109.5 . . ?
C188 C189 H18I 109.5 . . ?
C188 C189 H18J 109.5 . . ?
H18H C189 H18I 109.5 . . ?
H18H C189 H18J 109.5 . . ?
H18I C189 H18J 109.5 . . ?
N7 C190 C191 176.0(10) . . ?
C190 C191 H19N 109.5 . . ?
C190 C191 H19O 109.5 . . ?
C190 C191 H19P 109.5 . . ?
H19N C191 H19O 109.5 . . ?
H19N C191 H19P 109.5 . . ?
H19O C191 H19P 109.5 . . ?
N8 C192 C193 178.5(9) . . ?
C192 C193 H19Q 109.5 . . ?
C192 C193 H19R 109.5 . . ?
C192 C193 H19S 109.5 . . ?
H19Q C193 H19R 109.5 . . ?
H19Q C193 H19S 109.5 . . ?
H19R C193 H19S 109.5 . . ?
N9 C194 C195 178.5(9) . . ?
C194 C195 H19T 109.5 . . ?
C194 C195 H19U 109.5 . . ?
C194 C195 H19V 109.5 . . ?
H19T C195 H19U 109.5 . . ?
H19T C195 H19V 109.5 . . ?
H19U C195 H19V 109.5 . . ?
C197 C196 N10 171.0(11) . . ?
C196 C197 H19W 109.5 . . ?
C196 C197 H19X 109.5 . . ?
C196 C197 H19Y 109.5 . . ?
H19W C197 H19X 109.5 . . ?
H19W C197 H19Y 109.5 . . ?
H19X C197 H19Y 109.5 . . ?
C83 O29A Ti2 174.0(15) . . ?
C49 C214 H21O 109.5 . . ?
C49 C214 H21P 109.5 . . ?
C49 C214 H21Q 109.5 . . ?
H21O C214 H21P 109.5 . . ?
H21O C214 H21Q 109.5 . . ?
H21P C214 H21Q 109.5 . . ?

loop_
_geom_bond_atom_site_label_1
_geom_bond_atom_site_label_2
_geom_bond_distance
_geom_bond_site_symmetry_2
_geom_bond_publ_flag
Ti1 O10 2.108(3) . ?
Ti1 O14 1.976(3) . ?
Ti1 O16 1.763(3) . ?
Ti1 O26 1.799(3) . ?
Ti1 O30 2.116(3) . ?
Ti1 N1 2.257(4) 3_666 ?
Ti2 O3 2.080(4) . ?
Ti2 O5 2.104(4) . ?
Ti2 O17 1.963(4) . ?
Ti2 O25 1.783(5) . ?
Ti2 O29 1.703(8) . ?
Ti2 N4 2.233(4) 3_666 ?
Ti2 O29A 1.93(2) . ?
Ti3 O4 2.086(3) . ?
Ti3 O12 1.967(4) . ?
Ti3 O19 2.092(4) . ?
Ti3 O21 1.775(4) . ?
Ti3 O23 1.756(4) . ?
Ti3 N2 2.246(4) 3_666 ?
Ti4 O1 2.062(3) . ?
Ti4 O12 2.247(4) . ?
Ti4 O15 2.094(3) . ?
Ti4 O18 1.860(4) . ?
Ti4 O20 1.792(3) . ?
Ti4 O22 1.825(3) . ?
Ti5 O2 2.059(4) . ?
Ti5 O7 1.854(4) . ?
Ti5 O11 1.769(4) . ?
Ti5 O13 1.799(5) . ?
Ti5 O17 2.228(3) . ?
Ti5 O27 2.054(5) . ?
Ti6 O6 2.068(3) . ?
Ti6 O8 1.851(3) . ?
Ti6 O9 1.768(4) . ?
Ti6 O14 2.237(3) . ?
Ti6 O24 1.863(3) . ?
Ti6 O28 2.024(3) . ?
O1 C8 1.254(6) . ?
O2 C38 1.278(6) . ?
O3 C51 1.261(8) . ?
O4 C8 1.258(6) . ?
O5 C38 1.235(6) . ?
O6 C12 1.257(6) . ?
O7 C179 1.303(7) . ?
O7 C204 1.758(14) . ?
O8 C10 1.341(6) . ?
O9 C120 1.353(6) . ?
O10 C12 1.268(5) . ?
O11 C13 1.271(13) . ?
O11 C13A 1.466(13) . ?
O12 C60 1.389(5) . ?
O13 C141 1.480(11) . ?
O13 C175 1.496(15) . ?
O14 C76 1.407(6) . ?
O15 C96 1.258(6) . ?
O16 C49 1.403(7) . ?
O17 C1G 1.47(3) . ?
O17 C128 1.26(4) . ?
O18 C86 1.378(6) . ?
O19 C96 1.237(7) . ?
O20 C4 1.362(5) . ?
O21 C87 1.395(15) . ?
O21 C203 1.486(15) . ?
O22 C132 1.333(6) . ?
O23 C119 1.418(7) . ?
O24 C58 1.378(5) . ?
O25 C5 1.412(12) . ?
O26 C130 1.438(6) . ?
O27 C51 1.216(9) . ?
O28 C100 1.274(6) . ?
O29 C83 1.87(3) . ?
O30 C100 1.244(6) . ?
N1 C24 1.329(6) . ?
N1 C138 1.339(7) . ?
N2 C53 1.325(8) . ?
N2 C178 1.350(8) . ?
N4 C99 1.342(7) . ?
N4 C168 1.331(7) . ?
C1 C4 1.396(7) . ?
C1 C18 1.484(7) . ?
C1 C44 1.399(6) . ?
C1A C69A 1.43(3) . ?
C1A C175 1.36(2) . ?
C1A C201 1.40(2) . ?
C1B H1B 0.9300 . ?
C1B C45A 1.41(2) . ?
C1B C91A 1.39(3) . ?
C1C H1C 0.9300 . ?
C1C C77A 1.36(2) . ?
C1C C206 1.416(18) . ?
C1D H1D 0.9300 . ?
C1D C1E 1.418(17) . ?
C1D C77A 1.39(3) . ?
C1E C1I 1.55(2) . ?
C1E C13A 1.359(17) . ?
C1F H1F 0.9300 . ?
C1F C29A 1.42(3) . ?
C1F C207 1.59(3) . ?
C1G C1H 1.40(3) . ?
C1G C207 1.46(3) . ?
C1H C1I 1.49(3) . ?
C1H C11A 1.39(2) . ?
C1I H1IA 0.9700 . ?
C1I H1IB 0.9700 . ?
C1J H1JA 0.9600 . ?
C1J H1JB 0.9600 . ?
C1J H1JC 0.9600 . ?
C1J C208 1.541(18) . ?
C1K H1KA 0.9600 . ?
C1K H1KB 0.9600 . ?
C1K H1KC 0.9600 . ?
C1K C39A 1.47(3) . ?
C1L H1LA 0.9600 . ?
C1L H1LB 0.9600 . ?
C1L H1LC 0.9600 . ?
C1L C212 1.505(17) . ?
C1M H1MA 0.9600 . ?
C1M H1MB 0.9600 . ?
C1M H1MC 0.9600 . ?
C1M C212 1.499(17) . ?
C2 C27 1.371(13) . ?
C2 C61 1.449(13) . ?
C2 C71 1.540(12) . ?
C3 H3 0.9300 . ?
C3 C52 1.348(8) . ?
C3 C99 1.378(8) . ?
C4 C34 1.377(7) . ?
C5 H5 0.9800 . ?
C5 C151 1.544(14) . ?
C5 C155 1.533(15) . ?
C6 C10 1.409(6) . ?
C6 C16 1.510(7) . ?
C6 C36 1.398(7) . ?
C7 H7A 0.9600 . ?
C7 H7B 0.9600 . ?
C7 H7C 0.9600 . ?
C7 C180 1.475(11) . ?
C8 C14 1.504(5) . ?
C9 C19 1.507(18) . ?
C9 C73 1.442(17) . ?
C9 C141 1.399(16) . ?
C9A C19A 1.43(3) . ?
C9A C73A 1.44(2) . ?
C9A C175 1.48(2) . ?
C10 C66 1.391(7) . ?
C11 H11 0.9300 . ?
C11 C29 1.38(2) . ?
C11 C164 1.36(2) . ?
C11A H11A 0.9300 . ?
C11A C29A 1.36(3) . ?
C12 C20 1.484(7) . ?
C13 C121 1.35(2) . ?
C13 C131 1.389(19) . ?
C13A C206 1.363(16) . ?
C14 C22 1.382(7) . ?
C14 C74 1.390(7) . ?
C15 H15A 0.9600 . ?
C15 H15B 0.9600 . ?
C15 H15C 0.9600 . ?
C15 C134 1.505(11) . ?
C16 H16A 0.9700 . ?
C16 H16B 0.9700 . ?
C16 C68 1.518(7) . ?
C17 H17A 0.9600 . ?
C17 H17B 0.9600 . ?
C17 H17C 0.9600 . ?
C17 C93 1.494(10) . ?
C18 H18A 0.9700 . ?
C18 H18B 0.9700 . ?
C18 C64 1.526(6) . ?
C19 H19A 0.9700 . ?
C19 H19B 0.9700 . ?
C19 C89 1.557(15) . ?
C19A H19C 0.9700 . ?
C19A H19D 0.9700 . ?
C19A C89A 1.50(3) . ?
C20 C22 1.415(6) . ?
C20 C92 1.384(7) . ?
C21 H21A 0.9600 . ?
C21 H21B 0.9600 . ?
C21 H21C 0.9600 . ?
C21 C39 1.65(2) . ?
C21A H21D 0.9600 . ?
C21A H21E 0.9600 . ?
C21A H21F 0.9600 . ?
C21A C39A 1.57(3) . ?
C22 H22 0.9300 . ?
C23 H23 0.9300 . ?
C23 C102 1.384(9) . ?
C23 C178 1.351(9) . ?
C24 H24 0.9300 . ?
C24 C88 1.375(7) . ?
C25 H25A 0.9700 . ?
C25 H25B 0.9700 . ?
C25 C45 1.650(19) . ?
C25 C131 1.52(2) . ?
C25A H25C 0.9700 . ?
C25A H25D 0.9700 . ?
C25A C45A 1.50(3) . ?
C25A C206 1.474(18) . ?
C26 C56 1.392(7) . ?
C26 C90 1.388(8) . ?
C26 C96 1.515(7) . ?
C27 H27 0.9300 . ?
C27 C95 1.394(9) . ?
C28 C56 1.393(7) . ?
C28 C106 1.496(7) . ?
C28 C108 1.396(8) . ?
C29 C39 1.51(2) . ?
C29 C133 1.43(2) . ?
C29A C39A 1.55(3) . ?
C30 C32 1.551(8) . ?
C30 C160 1.537(7) . ?
C30 C174 1.550(8) . ?
C30 C176 1.521(8) . ?
C31 H31A 0.9600 . ?
C31 H31B 0.9600 . ?
C31 H31C 0.9600 . ?
C31 C119 1.528(13) . ?
C32 C36 1.406(7) . ?
C32 C40 1.390(7) . ?
C33 H33A 0.9600 . ?
C33 H33B 0.9600 . ?
C33 H33C 0.9600 . ?
C33 C105 1.531(12) . ?
C34 C70 1.383(7) . ?
C34 C82 1.531(7) . ?
C35 H35A 0.9600 . ?
C35 H35B 0.9600 . ?
C35 H35C 0.9600 . ?
C35 C71 1.401(15) . ?
C36 H36 0.9300 . ?
C37 H37A 0.9600 . ?
C37 H37B 0.9600 . ?
C37 H37C 0.9600 . ?
C37 C125 1.481(12) . ?
C38 C48 1.493(8) . ?
C39 C167 1.460(16) . ?
C39 C171 1.561(16) . ?
C39A C211 1.38(3) . ?
C40 H40 0.9300 . ?
C40 C66 1.391(7) . ?
C41 H41A 0.9591 . ?
C41 H41B 0.9609 . ?
C41 H41C 0.9595 . ?
C41 H41D 0.9597 . ?
C41 H41E 0.9607 . ?
C41 H41F 0.9600 . ?
C41 C43 1.41(2) . ?
C41 C43A 1.80(3) . ?
C42 C60 1.401(7) . ?
C42 C82 1.513(7) . ?
C42 C162 1.408(7) . ?
C43 C75 1.56(3) . ?
C43 C77 1.66(3) . ?
C43 C173 1.517(17) . ?
C43A C75 1.37(2) . ?
C43A C77A 1.53(2) . ?
C43A C209 1.446(17) . ?
C44 H44 0.9300 . ?
C44 C50 1.403(8) . ?
C45A C204 1.28(3) . ?
C46 C52 1.490(7) . ?
C46 C74 1.399(6) . ?
C46 C92 1.379(7) . ?
C47 C125 1.517(10) . ?
C47 C170 1.408(9) . ?
C47 C184 1.401(8) . ?
C48 C90 1.398(7) . ?
C48 C108 1.399(7) . ?
C49 H49 0.9800 . ?
C49 H49A 0.9800 . ?
C49 C123 1.481(13) . ?
C49 C163 1.394(14) . ?
C49 C214 1.38(2) . ?
C50 C70 1.380(8) . ?
C50 C134 1.542(7) . ?
C51 C116 1.495(7) . ?
C52 C146 1.409(8) . ?
C53 H53 0.9300 . ?
C53 C109 1.375(10) . ?
C54 C84 1.404(7) . ?
C54 C100 1.477(7) . ?
C54 C148 1.374(7) . ?
C55 H55A 0.9600 . ?
C55 H55B 0.9600 . ?
C55 H55C 0.9600 . ?
C55 C130 1.506(8) . ?
C56 H56 0.9300 . ?
C57 H57A 0.9600 . ?
C57 H57B 0.9600 . ?
C57 H57C 0.9600 . ?
C57 C97 1.582(12) . ?
C58 C68 1.409(7) . ?
C58 C122 1.385(7) . ?
C59 H59A 0.9600 . ?
C59 H59B 0.9600 . ?
C59 H59C 0.9600 . ?
C59 C134 1.531(10) . ?
C60 C124 1.409(7) . ?
C61 H61 0.9300 . ?
C61 C172 1.382(9) . ?
C62 H62 0.9300 . ?
C62 C68 1.390(7) . ?
C62 C72 1.398(8) . ?
C63 C73 1.29(2) . ?
C63 C135 1.51(2) . ?
C63 C145 1.40(2) . ?
C63A H63A 0.9602 . ?
C63A H63B 0.9596 . ?
C63A H63C 0.9603 . ?
C63A C212 1.495(17) . ?
C64 C86 1.406(7) . ?
C64 C104 1.386(7) . ?
C65 H65A 0.9600 . ?
C65 H65B 0.9600 . ?
C65 H65C 0.9600 . ?
C65 C97 1.516(12) . ?
C66 C114 1.529(6) . ?
C67 H67A 0.9600 . ?
C67 H67B 0.9600 . ?
C67 H67C 0.9600 . ?
C67 C93 1.488(12) . ?
C69 H69A 0.9700 . ?
C69 H69B 0.9700 . ?
C69 C107 1.45(2) . ?
C69 C143 1.514(17) . ?
C69A H69C 0.9700 . ?
C69A H69D 0.9700 . ?
C69A C207 1.45(3) . ?
C70 H70 0.9300 . ?
C71 C85 1.481(18) . ?
C71 C161 1.54(2) . ?
C72 C93 1.537(7) . ?
C72 C136 1.388(8) . ?
C73 H73 0.9300 . ?
C73A H73A 0.9300 . ?
C73A C79A 1.408(16) . ?
C74 H74 0.9300 . ?
C75 H75A 0.9601 . ?
C75 H75B 0.9596 . ?
C75 H75C 0.9603 . ?
C75 H75D 0.9597 . ?
C75 H75E 0.9596 . ?
C75 H75F 0.9604 . ?
C76 C110 1.369(7) . ?
C76 C142 1.397(7) . ?
C77 C147 1.50(2) . ?
C77 C153 1.30(2) . ?
C78 H78 0.9300 . ?
C78 C106 1.389(7) . ?
C78 C138 1.368(7) . ?
C79 H79A 0.9600 . ?
C79 H79B 0.9600 . ?
C79 H79C 0.9600 . ?
C79 C135 1.46(3) . ?
C79A C201 1.412(15) . ?
C79A C212 1.525(16) . ?
C80 C84 1.388(7) . ?
C80 C102 1.499(7) . ?
C80 C166 1.382(7) . ?
C81 H81A 0.9600 . ?
C81 H81B 0.9600 . ?
C81 H81C 0.9600 . ?
C81 C93 1.485(14) . ?
C82 H82A 0.9700 . ?
C82 H82B 0.9700 . ?
C83 H83 0.9800 . ?
C83 H83A 0.9800 . ?
C83 C149 1.545(14) . ?
C83 C169 1.548(15) . ?
C83 O29A 1.42(2) . ?
C84 H84 0.9300 . ?
C85 H85A 0.9600 . ?
C85 H85B 0.9600 . ?
C85 H85C 0.9600 . ?
C86 C152 1.393(7) . ?
C87 H87A 0.9700 . ?
C87 H87B 0.9700 . ?
C87 C165 1.52(2) . ?
C88 H88 0.9300 . ?
C88 C106 1.401(8) . ?
C89 C179 1.3900 . ?
C89 C183 1.3900 . ?
C179 C45 1.3900 . ?
C45 C181 1.3900 . ?
C181 H181 0.9300 . ?
C181 C91 1.3900 . ?
C91 C183 1.3900 . ?
C91 C185 1.503(19) . ?
C183 H183 0.9300 . ?
C89A C204 1.50(3) . ?
C89A C205 1.32(3) . ?
C90 H90 0.9300 . ?
C91A C205 1.55(4) . ?
C91A C208 1.546(18) . ?
C92 H92 0.9300 . ?
C94 H94 0.9300 . ?
C94 C110 1.408(7) . ?
C94 C112 1.395(8) . ?
C95 C132 1.407(9) . ?
C95 C182 1.485(10) . ?
C97 C115 1.498(10) . ?
C97 C144 1.536(7) . ?
C98 C104 1.405(8) . ?
C98 C158 1.395(9) . ?
C98 C180 1.533(7) . ?
C99 H99 0.9300 . ?
C101 H10A 0.9700 . ?
C101 H10B 0.9700 . ?
C101 C121 1.55(2) . ?
C101 C164 1.53(2) . ?
C102 C109 1.374(10) . ?
C103 H10C 0.9600 . ?
C103 H10D 0.9600 . ?
C103 H10E 0.9600 . ?
C103 C130 1.496(9) . ?
C104 H104 0.9300 . ?
C105 C112 1.557(8) . ?
C105 C117 1.535(10) . ?
C105 C127 1.468(13) . ?
C107 C128 1.32(5) . ?
C107 C133 1.52(2) . ?
C108 H108 0.9300 . ?
C109 H109 0.9300 . ?
C110 C114 1.517(8) . ?
C111 H11B 0.9600 . ?
C111 H11C 0.9600 . ?
C111 H11D 0.9600 . ?
C111 C180 1.507(12) . ?
C112 C154 1.389(9) . ?
C113 H11E 0.9600 . ?
C113 H11F 0.9600 . ?
C113 H11G 0.9600 . ?
C113 C134 1.512(9) . ?
C114 H11H 0.9700 . ?
C114 H11I 0.9700 . ?
C115 H11J 0.9600 . ?
C115 H11K 0.9600 . ?
C115 H11L 0.9600 . ?
C116 C148 1.377(9) . ?
C116 C166 1.413(9) . ?
C117 H11M 0.9600 . ?
C117 H11N 0.9600 . ?
C117 H11O 0.9600 . ?
C118 C120 1.388(7) . ?
C118 C184 1.389(8) . ?
C118 C213 1.508(7) . ?
C119 H119 0.9800 . ?
C119 C139 1.496(13) . ?
C120 C156 1.378(7) . ?
C121 C147 1.392(19) . ?
C122 C126 1.491(8) . ?
C122 C136 1.427(7) . ?
C123 H12A 0.9600 . ?
C123 H12B 0.9600 . ?
C123 H12C 0.9600 . ?
C124 C150 1.393(7) . ?
C124 C182 1.497(8) . ?
C125 C137 1.475(12) . ?
C125 C177 1.544(15) . ?
C126 H12D 0.9700 . ?
C126 H12E 0.9700 . ?
C126 C156 1.553(7) . ?
C127 H12F 0.9600 . ?
C127 H12G 0.9600 . ?
C127 H12H 0.9600 . ?
C128 C164 1.44(4) . ?
C129 H12I 0.9600 . ?
C129 H12J 0.9600 . ?
C129 H12K 0.9600 . ?
C129 C180 1.536(11) . ?
C130 H130 0.9800 . ?
C131 C153 1.364(18) . ?
C132 C172 1.379(10) . ?
C133 H133 0.9300 . ?
C135 C157 1.81(4) . ?
C135 C159 1.54(3) . ?
C136 H136 0.9300 . ?
C137 H13A 0.9600 . ?
C137 H13B 0.9600 . ?
C137 H13C 0.9600 . ?
C138 H138 0.9300 . ?
C139 H13D 0.9600 . ?
C139 H13E 0.9600 . ?
C139 H13F 0.9600 . ?
C140 H14A 0.9700 . ?
C140 H14B 0.9700 . ?
C140 C152 1.500(8) . ?
C140 C172 1.539(10) . ?
C141 C143 1.382(16) . ?
C142 C154 1.368(8) . ?
C142 C213 1.520(8) . ?
C143 C145 1.399(16) . ?
C144 C150 1.393(8) . ?
C144 C162 1.378(8) . ?
C145 H145 0.9300 . ?
C146 H146 0.9300 . ?
C146 C168 1.378(8) . ?
C147 H147 0.9300 . ?
C148 H148 0.9300 . ?
C149 H14C 0.9600 . ?
C149 H14D 0.9600 . ?
C149 H14E 0.9600 . ?
C150 H150 0.9300 . ?
C151 H15D 0.9600 . ?
C151 H15E 0.9600 . ?
C151 H15F 0.9600 . ?
C152 C158 1.405(8) . ?
C153 H153 0.9300 . ?
C154 H154 0.9300 . ?
C155 H15G 0.9600 . ?
C155 H15H 0.9600 . ?
C155 H15I 0.9600 . ?
C156 C170 1.362(8) . ?
C157 H15J 0.9600 . ?
C157 H15K 0.9600 . ?
C157 H15L 0.9600 . ?
C158 H158 0.9300 . ?
C159 H15M 0.9600 . ?
C159 H15N 0.9600 . ?
C159 H15O 0.9600 . ?
C160 H16C 0.9600 . ?
C160 H16D 0.9600 . ?
C160 H16E 0.9600 . ?
C161 H16F 0.9600 . ?
C161 H16G 0.9600 . ?
C161 H16H 0.9600 . ?
C162 H162 0.9300 . ?
C163 H16I 0.9600 . ?
C163 H16J 0.9600 . ?
C163 H16K 0.9600 . ?
C165 H16L 0.9600 . ?
C165 H16M 0.9600 . ?
C165 H16N 0.9600 . ?
C166 H166 0.9300 . ?
C167 H16O 0.9600 . ?
C167 H16P 0.9600 . ?
C167 H16Q 0.9600 . ?
C168 H168 0.9300 . ?
C169 H16R 0.9600 . ?
C169 H16S 0.9600 . ?
C169 H16T 0.9600 . ?
C170 H170 0.9300 . ?
C171 H17D 0.9601 . ?
C171 H17E 0.9601 . ?
C171 H17F 0.9600 . ?
C173 H17G 0.9605 . ?
C173 H17H 0.9603 . ?
C173 H17I 0.9601 . ?
C174 H17J 0.9600 . ?
C174 H17K 0.9600 . ?
C174 H17L 0.9600 . ?
C176 H17M 0.9600 . ?
C176 H17N 0.9600 . ?
C176 H17O 0.9600 . ?
C177 H17P 0.9600 . ?
C177 H17Q 0.9600 . ?
C177 H17R 0.9600 . ?
C178 H178 0.9300 . ?
C182 H18C 0.9700 . ?
C182 H18D 0.9700 . ?
C184 H184 0.9300 . ?
C185 C198 1.594(16) . ?
C185 C199 1.546(17) . ?
C185 C200 1.516(17) . ?
C198 H19E 0.9610 . ?
C198 H19F 0.9606 . ?
C198 H19G 0.9598 . ?
C198 H19H 0.9593 . ?
C198 H19I 0.9608 . ?
C198 H19J 0.9599 . ?
C198 C208 1.476(17) . ?
C199 H19K 0.9600 . ?
C199 H19L 0.9600 . ?
C199 H19M 0.9600 . ?
C200 H20A 0.9600 . ?
C200 H20B 0.9600 . ?
C200 H20C 0.9600 . ?
C201 H201 0.9300 . ?
C202 H20D 0.9600 . ?
C202 H20E 0.9600 . ?
C202 H20F 0.9600 . ?
C202 C203 1.42(3) . ?
C203 H20G 0.9700 . ?
C203 H20H 0.9700 . ?
C205 H205 0.9300 . ?
C208 C210 1.508(18) . ?
C209 H20I 0.9600 . ?
C209 H20J 0.9600 . ?
C209 H20K 0.9600 . ?
C210 H21G 0.9600 . ?
C210 H21H 0.9600 . ?
C210 H21I 0.9600 . ?
C211 H21J 0.9600 . ?
C211 H21K 0.9600 . ?
C211 H21L 0.9600 . ?
C213 H21M 0.9700 . ?
C213 H21N 0.9700 . ?
N5 C186 1.178(15) . ?
C186 C187 1.475(16) . ?
C187 H18E 0.9600 . ?
C187 H18F 0.9600 . ?
C187 H18G 0.9600 . ?
N6 C188 1.166(12) . ?
C188 C189 1.428(12) . ?
C189 H18H 0.9600 . ?
C189 H18I 0.9600 . ?
C189 H18J 0.9600 . ?
N7 C190 1.144(11) . ?
C190 C191 1.456(14) . ?
C191 H19N 0.9600 . ?
C191 H19O 0.9600 . ?
C191 H19P 0.9600 . ?
N8 C192 1.149(10) . ?
C192 C193 1.416(12) . ?
C193 H19Q 0.9600 . ?
C193 H19R 0.9600 . ?
C193 H19S 0.9600 . ?
N9 C194 1.122(11) . ?
C194 C195 1.445(11) . ?
C195 H19T 0.9600 . ?
C195 H19U 0.9600 . ?
C195 H19V 0.9600 . ?
N10 C196 1.346(18) . ?
C196 C197 1.294(18) . ?
C197 H19W 0.9600 . ?
C197 H19X 0.9600 . ?
C197 H19Y 0.9600 . ?
C214 H21O 0.9600 . ?
C214 H21P 0.9600 . ?
C214 H21Q 0.9600 . ?

loop_
_geom_torsion_atom_site_label_1
_geom_torsion_atom_site_label_2
_geom_torsion_atom_site_label_3
_geom_torsion_atom_site_label_4
_geom_torsion
_geom_torsion_site_symmetry_1
_geom_torsion_site_symmetry_2
_geom_torsion_site_symmetry_3
_geom_torsion_site_symmetry_4
_geom_torsion_publ_flag
Ti1 O10 C12 O6 -1.8(7) . . . . ?
Ti1 O10 C12 C20 178.1(3) . . . . ?
Ti1 O14 C76 C110 -82.6(4) . . . . ?
Ti1 O14 C76 C142 98.2(4) . . . . ?
Ti1 O16 C49 C123 36(2) . . . . ?
Ti1 O16 C49 C163 -106(2) . . . . ?
Ti1 O16 C49 C214 177.8(18) . . . . ?
Ti1 O26 C130 C55 -80.3(6) . . . . ?
Ti1 O26 C130 C103 156.6(4) . . . . ?
Ti1 O30 C100 O28 10.0(9) . . . . ?
Ti1 O30 C100 C54 -168.0(4) . . . . ?
Ti1 N1 C24 C88 172.5(3) 3_666 . . . ?
Ti1 N1 C138 C78 -174.1(3) 3_666 . . . ?
Ti2 O3 C51 O27 -0.1(13) . . . . ?
Ti2 O3 C51 C116 175.1(5) . . . . ?
Ti2 O5 C38 O2 18.5(9) . . . . ?
Ti2 O5 C38 C48 -163.3(4) . . . . ?
Ti2 O17 C1G C1H 85(2) . . . . ?
Ti2 O17 C1G C207 -93(2) . . . . ?
Ti2 O17 C128 C107 -77(3) . . . . ?
Ti2 O17 C128 C164 96(3) . . . . ?
Ti2 O25 C5 C151 -128(3) . . . . ?
Ti2 O25 C5 C155 17(4) . . . . ?
Ti2 O29 C83 C149 151.6(9) . . . . ?
Ti2 O29 C83 C169 21(2) . . . . ?
Ti2 N4 C99 C3 -174.7(5) 3_666 . . . ?
Ti2 N4 C168 C146 175.5(5) 3_666 . . . ?
Ti3 O4 C8 O1 33.9(7) . . . . ?
Ti3 O4 C8 C14 -145.6(3) . . . . ?
Ti3 O12 C60 C42 90.7(5) . . . . ?
Ti3 O12 C60 C124 -90.6(5) . . . . ?
Ti3 O19 C96 O15 6.2(10) . . . . ?
Ti3 O19 C96 C26 -174.3(4) . . . . ?
Ti3 O21 C87 C165 171.4(10) . . . . ?
Ti3 O21 C203 C202 -76.5(18) . . . . ?
Ti3 N2 C53 C109 179.5(6) 3_666 . . . ?
Ti3 N2 C178 C23 178.4(5) 3_666 . . . ?
Ti4 O1 C8 O4 -2.7(7) . . . . ?
Ti4 O1 C8 C14 176.7(3) . . . . ?
Ti4 O12 C60 C42 -90.2(5) . . . . ?
Ti4 O12 C60 C124 88.5(5) . . . . ?
Ti4 O15 C96 O19 5.5(7) . . . . ?
Ti4 O15 C96 C26 -174.0(3) . . . . ?
Ti4 O18 C86 C64 90.8(5) . . . . ?
Ti4 O18 C86 C152 -89.9(5) . . . . ?
Ti4 O22 C132 C95 102.7(8) . . . . ?
Ti4 O22 C132 C172 -79.0(9) . . . . ?
Ti5 O2 C38 O5 -13.0(8) . . . . ?
Ti5 O2 C38 C48 168.8(3) . . . . ?
Ti5 O7 C179 C89 -77.0(9) . . . . ?
Ti5 O7 C179 C45 94.0(7) . . . . ?
Ti5 O7 C204 C45A 83.5(15) . . . . ?
Ti5 O7 C204 C89A -94.4(11) . . . . ?
Ti5 O11 C13 C121 160.7(15) . . . . ?
Ti5 O11 C13 C131 -23(3) . . . . ?
Ti5 O11 C13A C1E -97(2) . . . . ?
Ti5 O11 C13A C206 92(2) . . . . ?
Ti5 O13 C141 C9 -79.1(11) . . . . ?
Ti5 O13 C141 C143 99.4(10) . . . . ?
Ti5 O13 C175 C1A -148(3) . . . . ?
Ti5 O13 C175 C9A 42(4) . . . . ?
Ti5 O17 C1G C1H -96(2) . . . . ?
Ti5 O17 C1G C207 86(2) . . . . ?
Ti5 O17 C128 C107 95(3) . . . . ?
Ti5 O17 C128 C164 -92(3) . . . . ?
Ti5 O27 C51 O3 -11.2(13) . . . . ?
Ti5 O27 C51 C116 173.8(5) . . . . ?
Ti6 O6 C12 O10 -27.7(7) . . . . ?
Ti6 O6 C12 C20 152.5(3) . . . . ?
Ti6 O8 C10 C6 -76.2(6) . . . . ?
Ti6 O8 C10 C66 100.9(5) . . . . ?
Ti6 O14 C76 C110 89.0(4) . . . . ?
Ti6 O14 C76 C142 -90.2(4) . . . . ?
Ti6 O24 C58 C68 -87.5(4) . . . . ?
Ti6 O24 C58 C122 90.6(5) . . . . ?
Ti6 O28 C100 O30 -31.1(7) . . . . ?
Ti6 O28 C100 C54 146.9(4) . . . . ?
O1 Ti4 O18 C86 -155.0(3) . . . . ?
O1 Ti4 O22 C132 -29.3(11) . . . . ?
O1 C8 C14 C22 -3.7(6) . . . . ?
O1 C8 C14 C74 180.0(4) . . . . ?
O2 Ti5 O7 C179 -167.5(6) . . . . ?
O2 Ti5 O7 C204 -126.6(7) . . . . ?
O2 Ti5 O11 C13 112(2) . . . . ?
O2 Ti5 O11 C13A -3(2) . . . . ?
O2 Ti5 O13 C141 -17.9(11) . . . . ?
O2 Ti5 O13 C175 -152(3) . . . . ?
O2 C38 C48 C90 -6.8(7) . . . . ?
O2 C38 C48 C108 178.3(5) . . . . ?
O3 Ti2 O25 C5 15(3) . . . . ?
O3 Ti2 O29 C83 -7.4(11) . . . . ?
O3 C51 C116 C148 -179.3(6) . . . . ?
O3 C51 C116 C166 -0.7(9) . . . . ?
O4 Ti3 O21 C87 -10.2(13) . . . . ?
O4 Ti3 O21 C203 -166.5(10) . . . . ?
O4 C8 C14 C22 175.7(4) . . . . ?
O4 C8 C14 C74 -0.6(6) . . . . ?
O5 Ti2 O25 C5 -22(3) . . . . ?
O5 Ti2 O29 C83 -100(5) . . . . ?
O5 C38 C48 C90 174.9(5) . . . . ?
O5 C38 C48 C108 -0.1(7) . . . . ?
O6 Ti6 O8 C10 -8.6(4) . . . . ?
O6 Ti6 O24 C58 121.9(3) . . . . ?
O6 C12 C20 C22 -11.1(6) . . . . ?
O6 C12 C20 C92 168.4(4) . . . . ?
O7 Ti5 O11 C13 21(2) . . . . ?
O7 Ti5 O11 C13A -94(2) . . . . ?
O7 Ti5 O13 C141 92.9(6) . . . . ?
O7 Ti5 O13 C175 -41(3) . . . . ?
O7 C179 C45 C25 7.1(11) . . . . ?
O7 C179 C45 C181 -171.4(8) . . . . ?
O8 Ti6 O24 C58 37.6(3) . . . . ?
O8 C10 C66 C40 178.8(4) . . . . ?
O8 C10 C66 C114 -8.3(7) . . . . ?
O9 Ti6 O8 C10 -178.4(4) . . . . ?
O9 Ti6 O24 C58 -63.5(3) . . . . ?
O9 C120 C156 C126 -5.4(7) . . . . ?
O9 C120 C156 C170 177.5(5) . . . . ?
O10 Ti1 O16 C49 20(2) . . . . ?
O10 Ti1 O26 C130 174.8(4) . . . . ?
O10 C12 C20 C22 169.1(4) . . . . ?
O10 C12 C20 C92 -11.5(6) . . . . ?
O11 Ti5 O7 C179 -77.5(6) . . . . ?
O11 Ti5 O7 C204 -36.6(7) . . . . ?
O11 Ti5 O13 C141 -171.6(6) . . . . ?
O11 Ti5 O13 C175 55(3) . . . . ?
O11 C13 C121 C101 1.7(19) . . . . ?
O11 C13 C121 C147 175.9(13) . . . . ?
O11 C13 C131 C25 -2(2) . . . . ?
O11 C13 C131 C153 -176.3(14) . . . . ?
O11 C13A C206 C1C 167.4(15) . . . . ?
O11 C13A C206 C25A -17(2) . . . . ?
O12 Ti3 O21 C87 -96.4(13) . . . . ?
O12 Ti3 O21 C203 107.4(10) . . . . ?
O12 Ti4 O22 C132 -101.5(8) . . . . ?
O12 C60 C124 C150 178.4(5) . . . . ?
O12 C60 C124 C182 -0.7(8) . . . . ?
O13 Ti5 O7 C179 25.1(7) . . . . ?
O13 Ti5 O7 C204 66.0(7) . . . . ?
O13 Ti5 O11 C13 -74(2) . . . . ?
O13 Ti5 O11 C13A 171(2) . . . . ?
O13 C141 C143 C69 -10.5(16) . . . . ?
O13 C141 C143 C145 178.9(10) . . . . ?
O14 Ti1 O16 C49 -103.5(19) . . . . ?
O14 Ti1 O26 C130 -99.4(4) . . . . ?
O14 Ti6 O8 C10 -96.6(4) . . . . ?
O14 C76 C110 C94 178.5(4) . . . . ?
O14 C76 C110 C114 3.1(6) . . . . ?
O14 C76 C142 C154 -177.5(4) . . . . ?
O14 C76 C142 C213 7.2(6) . . . . ?
O15 Ti4 O18 C86 124.9(3) . . . . ?
O15 Ti4 O22 C132 -12.1(8) . . . . ?
O16 Ti1 O26 C130 3.8(4) . . . . ?
O17 Ti2 O25 C5 -109(3) . . . . ?
O17 Ti2 O29 C83 79.9(10) . . . . ?
O17 Ti5 O11 C13 -155(2) . . . . ?
O17 Ti5 O11 C13A 90(2) . . . . ?
O17 Ti5 O13 C141 -91.4(6) . . . . ?
O17 Ti5 O13 C175 135(3) . . . . ?
O17 C1G C1H C1I 7(3) . . . . ?
O17 C1G C1H C11A 179.6(17) . . . . ?
O17 C1G C207 C1F 179.1(17) . . . . ?
O17 C1G C207 C69A -16(4) . . . . ?
O17 C128 C164 C11 -174(2) . . . . ?
O17 C128 C164 C101 11(4) . . . . ?
O18 Ti4 O22 C132 86.3(8) . . . . ?
O18 C86 C152 C140 6.3(9) . . . . ?
O18 C86 C152 C158 -179.9(5) . . . . ?
O19 Ti3 O21 C87 26.1(17) . . . . ?
O19 Ti3 O21 C203 -130.2(11) . . . . ?
O20 Ti4 O18 C86 -62.1(3) . . . . ?
O20 Ti4 O22 C132 178.4(8) . . . . ?
O20 C4 C34 C70 -178.6(4) . . . . ?
O20 C4 C34 C82 2.6(6) . . . . ?
O22 Ti4 O18 C86 39.6(3) . . . . ?
O22 C132 C172 C61 -174.9(6) . . . . ?
O22 C132 C172 C140 12.1(8) . . . . ?
O23 Ti3 O21 C87 160.7(13) . . . . ?
O23 Ti3 O21 C203 4.4(10) . . . . ?
O24 Ti6 O8 C10 88.4(4) . . . . ?
O24 C58 C68 C16 0.6(6) . . . . ?
O24 C58 C68 C62 -179.6(4) . . . . ?
O24 C58 C122 C126 -1.2(7) . . . . ?
O24 C58 C122 C136 178.4(4) . . . . ?
O25 Ti2 O29 C83 -176.6(10) . . . . ?
O26 Ti1 O16 C49 157.3(19) . . . . ?
O27 Ti5 O7 C179 110.6(7) . . . . ?
O27 Ti5 O7 C204 151.5(7) . . . . ?
O27 Ti5 O11 C13 157(2) . . . . ?
O27 Ti5 O11 C13A 43(2) . . . . ?
O27 Ti5 O13 C141 -0.8(6) . . . . ?
O27 Ti5 O13 C175 -135(3) . . . . ?
O27 C51 C116 C148 -3.8(10) . . . . ?
O27 C51 C116 C166 174.8(7) . . . . ?
O28 Ti6 O8 C10 -21.5(8) . . . . ?
O28 Ti6 O24 C58 -157.1(3) . . . . ?
O29 Ti2 O25 C5 148(3) . . . . ?
O30 Ti1 O16 C49 -13(2) . . . . ?
O30 Ti1 O26 C130 129.6(6) . . . . ?
N1 Ti1 O16 C49 69(2) 3_666 . . . ?
N1 Ti1 O26 C130 97.1(4) 3_666 . . . ?
N1 C24 C88 C106 0.7(7) . . . . ?
N2 Ti3 O21 C87 70.8(13) 3_666 . . . ?
N2 Ti3 O21 C203 -85.5(10) 3_666 . . . ?
N2 C53 C109 C102 3.2(13) . . . . ?
N4 Ti2 O25 C5 59(3) 3_666 . . . ?
N4 Ti2 O29 C83 -83.3(10) 3_666 . . . ?
C1 C4 C34 C70 1.8(6) . . . . ?
C1 C4 C34 C82 -177.0(4) . . . . ?
C1 C18 C64 C86 -96.7(5) . . . . ?
C1 C18 C64 C104 82.0(6) . . . . ?
C1 C44 C50 C70 1.3(7) . . . . ?
C1 C44 C50 C134 178.3(4) . . . . ?
C1A C69A C207 C1F 68.3(19) . . . . ?
C1A C69A C207 C1G -96(3) . . . . ?
C1B C45A C204 O7 176.3(12) . . . . ?
C1B C45A C204 C89A -6(3) . . . . ?
C1B C91A C205 C89A -1(3) . . . . ?
C1B C91A C208 C1J 48(3) . . . . ?
C1B C91A C208 C198 166(2) . . . . ?
C1B C91A C208 C210 -71(3) . . . . ?
C1D C1E C1I C1H 109(2) . . . . ?
C1D C1E C13A O11 -165.0(14) . . . . ?
C1D C1E C13A C206 4(2) . . . . ?
C1E C1D C77A C1C -6(3) . . . . ?
C1E C1D C77A C43A 169.2(19) . . . . ?
C1E C13A C206 C1C -2(3) . . . . ?
C1E C13A C206 C25A 173.3(16) . . . . ?
C1F C29A C39A C1K 106(2) . . . . ?
C1F C29A C39A C21A -2(3) . . . . ?
C1F C29A C39A C211 -128(2) . . . . ?
C1G C1H C1I C1E 98(2) . . . . ?
C1G C1H C11A C29A 4(3) . . . . ?
C1H C1G C207 C1F 1(3) . . . . ?
C1H C1G C207 C69A 166(2) . . . . ?
C1H C11A C29A C1F -4(3) . . . . ?
C1H C11A C29A C39A 176.1(17) . . . . ?
C1I C1E C13A O11 19(2) . . . . ?
C1I C1E C13A C206 -171.4(16) . . . . ?
C1I C1H C11A C29A 176.7(17) . . . . ?
C2 C27 C95 C132 2.1(12) . . . . ?
C2 C27 C95 C182 -170.3(8) . . . . ?
C2 C61 C172 C132 -0.6(12) . . . . ?
C2 C61 C172 C140 172.3(8) . . . . ?
C3 C52 C146 C168 -2.0(9) . . . . ?
C4 C1 C18 C64 71.9(5) . . . . ?
C4 C1 C44 C50 1.0(6) . . . . ?
C4 C34 C70 C50 0.7(7) . . . . ?
C4 C34 C82 C42 -71.4(5) . . . . ?
C6 C10 C66 C40 -4.3(7) . . . . ?
C6 C10 C66 C114 168.7(4) . . . . ?
C6 C16 C68 C58 101.5(5) . . . . ?
C6 C16 C68 C62 -78.3(5) . . . . ?
C8 C14 C22 C20 -177.8(4) . . . . ?
C8 C14 C74 C46 175.4(4) . . . . ?
C9 C19 C89 C179 94.1(13) . . . . ?
C9 C19 C89 C183 -81.7(12) . . . . ?
C9 C141 C143 C69 168.0(11) . . . . ?
C9 C141 C143 C145 -2.7(17) . . . . ?
C9A C19A C89A C204 101(2) . . . . ?
C9A C19A C89A C205 -77(2) . . . . ?
C9A C73A C79A C201 4(3) . . . . ?
C9A C73A C79A C212 176.5(18) . . . . ?
C10 C6 C16 C68 -55.3(6) . . . . ?
C10 C6 C36 C32 -0.7(7) . . . . ?
C10 C66 C114 C110 44.8(7) . . . . ?
C11 C29 C39 C21 171.2(18) . . . . ?
C11 C29 C39 C167 46(3) . . . . ?
C11 C29 C39 C171 -80(2) . . . . ?
C11 C29 C133 C107 -7(3) . . . . ?
C11A C1H C1I C1E -75.1(17) . . . . ?
C11A C29A C39A C1K -74(3) . . . . ?
C11A C29A C39A C21A 178.6(19) . . . . ?
C11A C29A C39A C211 52(3) . . . . ?
C12 C20 C22 C14 -176.7(4) . . . . ?
C12 C20 C92 C46 176.9(4) . . . . ?
C13 C121 C147 C77 3(2) . . . . ?
C13 C131 C153 C77 -1(3) . . . . ?
C13A C1E C1I C1H -75(2) . . . . ?
C16 C6 C10 O8 6.4(6) . . . . ?
C16 C6 C10 C66 -170.6(4) . . . . ?
C16 C6 C36 C32 173.3(4) . . . . ?
C18 C1 C4 O20 -6.0(6) . . . . ?
C18 C1 C4 C34 173.7(4) . . . . ?
C18 C1 C44 C50 -175.2(4) . . . . ?
C18 C64 C86 O18 -3.1(8) . . . . ?
C18 C64 C86 C152 177.6(5) . . . . ?
C18 C64 C104 C98 -177.4(5) . . . . ?
C19 C9 C73 C63 175.0(16) . . . . ?
C19 C9 C141 O13 6.4(17) . . . . ?
C19 C9 C141 C143 -172.0(12) . . . . ?
C19 C89 C179 O7 -5.1(11) . . . . ?
C19 C89 C179 C45 -175.8(10) . . . . ?
C19 C89 C183 C91 175.8(10) . . . . ?
C19A C9A C73A C79A 174(2) . . . . ?
C19A C9A C175 O13 -3(2) . . . . ?
C19A C9A C175 C1A -171.7(18) . . . . ?
C19A C89A C204 O7 5(2) . . . . ?
C19A C89A C204 C45A -173.0(19) . . . . ?
C19A C89A C205 C91A 177.6(19) . . . . ?
C22 C14 C74 C46 -0.9(7) . . . . ?
C22 C20 C92 C46 -3.7(7) . . . . ?
C23 C102 C109 C53 0.6(11) . . . . ?
C24 N1 C138 C78 1.0(6) . . . . ?
C24 C88 C106 C28 -178.9(4) . . . . ?
C24 C88 C106 C78 2.1(6) . . . . ?
C25 C45 C181 C91 -178.5(11) . . . . ?
C25 C131 C153 C77 -175.5(18) . . . . ?
C25A C45A C204 O7 -9(3) . . . . ?
C25A C45A C204 C89A 168.8(16) . . . . ?
C27 C2 C61 C172 -1.2(14) . . . . ?
C27 C2 C71 C35 -149.4(13) . . . . ?
C27 C2 C71 C85 -22.8(17) . . . . ?
C27 C2 C71 C161 94.1(15) . . . . ?
C27 C95 C132 O22 174.2(6) . . . . ?
C27 C95 C132 C172 -4.1(9) . . . . ?
C27 C95 C182 C124 -125.6(6) . . . . ?
C29 C11 C164 C101 177.6(17) . . . . ?
C29 C11 C164 C128 2(3) . . . . ?
C29A C1F C207 C1G -1(2) . . . . ?
C29A C1F C207 C69A -168.8(16) . . . . ?
C30 C32 C36 C6 179.3(4) . . . . ?
C30 C32 C40 C66 179.9(4) . . . . ?
C32 C40 C66 C10 2.3(7) . . . . ?
C32 C40 C66 C114 -170.8(4) . . . . ?
C33 C105 C112 C94 -127.9(7) . . . . ?
C33 C105 C112 C154 53.5(8) . . . . ?
C36 C6 C10 O8 -179.5(4) . . . . ?
C36 C6 C10 C66 3.5(7) . . . . ?
C36 C6 C16 C68 130.8(5) . . . . ?
C36 C32 C40 C66 0.5(7) . . . . ?
C38 C48 C90 C26 -172.9(4) . . . . ?
C38 C48 C108 C28 173.7(4) . . . . ?
C39 C29 C133 C107 -175(2) . . . . ?
C40 C32 C36 C6 -1.2(7) . . . . ?
C40 C66 C114 C110 -142.3(5) . . . . ?
C41 C43 C77 C147 117(2) . . . . ?
C41 C43 C77 C153 -66(2) . . . . ?
C41 C43A C77A C1C 1(3) . . . . ?
C41 C43A C77A C1D -174(2) . . . . ?
C42 C60 C124 C150 -2.9(8) . . . . ?
C42 C60 C124 C182 178.0(5) . . . . ?
C43 C77 C147 C121 172.7(16) . . . . ?
C43 C77 C153 C131 -173.4(16) . . . . ?
C44 C1 C4 O20 177.8(4) . . . . ?
C44 C1 C4 C34 -2.5(6) . . . . ?
C44 C1 C18 C64 -112.1(5) . . . . ?
C44 C50 C70 C34 -2.1(7) . . . . ?
C44 C50 C134 C15 47.6(8) . . . . ?
C44 C50 C134 C59 169.6(5) . . . . ?
C44 C50 C134 C113 -70.2(7) . . . . ?
C45A C1B C91A C205 0(3) . . . . ?
C45A C1B C91A C208 -158(2) . . . . ?
C45A C25A C206 C1C -109(2) . . . . ?
C45A C25A C206 C13A 76(2) . . . . ?
C46 C52 C146 C168 175.5(5) . . . . ?
C51 C116 C148 C54 177.1(6) . . . . ?
C51 C116 C166 C80 -179.3(6) . . . . ?
C52 C3 C99 N4 -1.6(11) . . . . ?
C52 C46 C74 C14 -175.5(4) . . . . ?
C52 C46 C92 C20 178.0(5) . . . . ?
C52 C146 C168 N4 -0.2(10) . . . . ?
C53 N2 C178 C23 2.8(9) . . . . ?
C56 C26 C90 C48 -1.7(7) . . . . ?
C56 C26 C96 O15 -175.1(4) . . . . ?
C56 C26 C96 O19 5.3(6) . . . . ?
C56 C28 C106 C78 179.1(4) . . . . ?
C56 C28 C106 C88 0.2(7) . . . . ?
C56 C28 C108 C48 0.4(7) . . . . ?
C57 C97 C144 C150 -69.7(8) . . . . ?
C57 C97 C144 C162 109.3(8) . . . . ?
C58 C122 C126 C156 -98.5(6) . . . . ?
C58 C122 C136 C72 2.6(7) . . . . ?
C60 C42 C82 C34 103.4(6) . . . . ?
C60 C42 C162 C144 -1.7(9) . . . . ?
C60 C124 C150 C144 0.1(9) . . . . ?
C60 C124 C182 C95 -102.4(6) . . . . ?
C61 C2 C27 C95 0.4(14) . . . . ?
C61 C2 C71 C35 31.7(18) . . . . ?
C61 C2 C71 C85 158.4(12) . . . . ?
C61 C2 C71 C161 -84.7(13) . . . . ?
C62 C72 C93 C17 -66.5(9) . . . . ?
C62 C72 C93 C67 170.2(7) . . . . ?
C62 C72 C93 C81 44.9(10) . . . . ?
C62 C72 C136 C122 -0.5(8) . . . . ?
C64 C86 C152 C140 -174.4(5) . . . . ?
C64 C86 C152 C158 -0.5(8) . . . . ?
C65 C97 C144 C150 173.3(8) . . . . ?
C65 C97 C144 C162 -7.6(11) . . . . ?
C68 C58 C122 C126 176.9(4) . . . . ?
C68 C58 C122 C136 -3.5(7) . . . . ?
C68 C62 C72 C93 177.3(5) . . . . ?
C68 C62 C72 C136 -0.9(7) . . . . ?
C69 C107 C128 O17 6(5) . . . . ?
C69 C107 C128 C164 -167(3) . . . . ?
C69 C107 C133 C29 175(2) . . . . ?
C69 C143 C145 C63 -171.3(13) . . . . ?
C69A C1A C175 O13 1(2) . . . . ?
C69A C1A C175 C9A 169.4(16) . . . . ?
C69A C1A C201 C79A -172.8(19) . . . . ?
C70 C34 C82 C42 109.9(5) . . . . ?
C70 C50 C134 C15 -135.5(7) . . . . ?
C70 C50 C134 C59 -13.4(7) . . . . ?
C70 C50 C134 C113 106.7(7) . . . . ?
C71 C2 C27 C95 -178.4(10) . . . . ?
C71 C2 C61 C172 177.7(10) . . . . ?
C72 C62 C68 C16 179.8(4) . . . . ?
C72 C62 C68 C58 0.0(7) . . . . ?
C73 C9 C19 C89 141.9(12) . . . . ?
C73 C9 C141 O13 -178.8(10) . . . . ?
C73 C9 C141 C143 2.8(17) . . . . ?
C73 C63 C135 C79 -119(3) . . . . ?
C73 C63 C135 C157 -5(3) . . . . ?
C73 C63 C135 C159 119(2) . . . . ?
C73 C63 C145 C143 3(2) . . . . ?
C73A C9A C19A C89A 109(2) . . . . ?
C73A C9A C175 O13 177.3(13) . . . . ?
C73A C9A C175 C1A 9(2) . . . . ?
C73A C79A C201 C1A -3(3) . . . . ?
C73A C79A C212 C1L -132(2) . . . . ?
C73A C79A C212 C1M -7(3) . . . . ?
C73A C79A C212 C63A 104(2) . . . . ?
C74 C14 C22 C20 -1.6(6) . . . . ?
C74 C46 C52 C3 -69.5(7) . . . . ?
C74 C46 C52 C146 113.1(6) . . . . ?
C74 C46 C92 C20 1.2(8) . . . . ?
C75 C43 C77 C147 -2(2) . . . . ?
C75 C43 C77 C153 174.2(18) . . . . ?
C75 C43A C77A C1C 111(2) . . . . ?
C75 C43A C77A C1D -64(3) . . . . ?
C76 C110 C114 C66 -94.7(5) . . . . ?
C76 C142 C154 C112 -1.9(8) . . . . ?
C76 C142 C213 C118 101.6(5) . . . . ?
C77A C1C C206 C13A -4(3) . . . . ?
C77A C1C C206 C25A -180(2) . . . . ?
C77A C1D C1E C1I 175.3(19) . . . . ?
C77A C1D C1E C13A 0(3) . . . . ?
C80 C102 C109 C53 176.6(7) . . . . ?
C82 C34 C70 C50 179.4(4) . . . . ?
C82 C42 C60 O12 3.0(8) . . . . ?
C82 C42 C60 C124 -175.7(5) . . . . ?
C82 C42 C162 C144 177.8(5) . . . . ?
C84 C54 C100 O28 169.7(5) . . . . ?
C84 C54 C100 O30 -12.1(7) . . . . ?
C84 C54 C148 C116 2.3(8) . . . . ?
C84 C80 C102 C23 87.6(7) . . . . ?
C84 C80 C102 C109 -88.2(8) . . . . ?
C84 C80 C166 C116 1.9(9) . . . . ?
C86 C64 C104 C98 1.2(8) . . . . ?
C86 C152 C158 C98 2.0(10) . . . . ?
C89 C179 C45 C25 178.6(11) . . . . ?
C89 C179 C45 C181 0.0 . . . . ?
C179 C89 C183 C91 0.0 . . . . ?
C179 C45 C181 C91 0.0 . . . . ?
C45 C25 C131 C13 69.6(18) . . . . ?
C45 C25 C131 C153 -116.2(16) . . . . ?
C45 C181 C91 C183 0.0 . . . . ?
C45 C181 C91 C185 -170.1(11) . . . . ?
C181 C91 C183 C89 0.0 . . . . ?
C181 C91 C185 C198 -12.9(18) . . . . ?
C181 C91 C185 C199 109.5(14) . . . . ?
C181 C91 C185 C200 -132.1(15) . . . . ?
C183 C89 C179 O7 170.7(9) . . . . ?
C183 C89 C179 C45 0.0 . . . . ?
C183 C91 C185 C198 177.4(11) . . . . ?
C183 C91 C185 C199 -60.1(17) . . . . ?
C183 C91 C185 C200 58.2(18) . . . . ?
C90 C26 C56 C28 0.7(7) . . . . ?
C90 C26 C96 O15 9.0(7) . . . . ?
C90 C26 C96 O19 -170.5(5) . . . . ?
C90 C48 C108 C28 -1.4(7) . . . . ?
C91A C1B C45A C25A -171.5(19) . . . . ?
C91A C1B C45A C204 4(3) . . . . ?
C92 C20 C22 C14 3.8(6) . . . . ?
C92 C46 C52 C3 113.8(6) . . . . ?
C92 C46 C52 C146 -63.5(7) . . . . ?
C92 C46 C74 C14 1.2(7) . . . . ?
C93 C72 C136 C122 -178.6(5) . . . . ?
C94 C110 C114 C66 89.7(5) . . . . ?
C94 C112 C154 C142 -0.6(8) . . . . ?
C95 C132 C172 C61 3.3(9) . . . . ?
C95 C132 C172 C140 -169.7(5) . . . . ?
C96 C26 C56 C28 -175.2(4) . . . . ?
C96 C26 C90 C48 174.1(4) . . . . ?
C97 C144 C150 C124 -179.0(6) . . . . ?
C97 C144 C162 C42 179.8(6) . . . . ?
C99 N4 C168 C146 1.5(10) . . . . ?
C99 C3 C52 C46 -174.5(6) . . . . ?
C99 C3 C52 C146 2.8(9) . . . . ?
C100 C54 C84 C80 173.8(5) . . . . ?
C100 C54 C148 C116 -172.3(5) . . . . ?
C101 C121 C147 C77 176.7(15) . . . . ?
C102 C23 C178 N2 0.8(10) . . . . ?
C102 C80 C84 C54 -174.6(5) . . . . ?
C102 C80 C166 C116 175.3(6) . . . . ?
C104 C64 C86 O18 178.3(5) . . . . ?
C104 C64 C86 C152 -1.0(8) . . . . ?
C104 C98 C158 C152 -1.7(9) . . . . ?
C104 C98 C180 C7 -122.5(8) . . . . ?
C104 C98 C180 C111 -0.9(10) . . . . ?
C104 C98 C180 C129 116.1(8) . . . . ?
C105 C112 C154 C142 178.1(5) . . . . ?
C106 C28 C56 C26 177.3(4) . . . . ?
C106 C28 C108 C48 -177.0(4) . . . . ?
C106 C78 C138 N1 1.9(7) . . . . ?
C107 C69 C143 C141 32.5(18) . . . . ?
C107 C69 C143 C145 -157.1(14) . . . . ?
C107 C128 C164 C11 -2(4) . . . . ?
C107 C128 C164 C101 -177(3) . . . . ?
C108 C28 C56 C26 -0.1(7) . . . . ?
C108 C28 C106 C78 -3.5(7) . . . . ?
C108 C28 C106 C88 177.5(4) . . . . ?
C108 C48 C90 C26 2.0(7) . . . . ?
C110 C76 C142 C154 3.4(7) . . . . ?
C110 C76 C142 C213 -172.0(4) . . . . ?
C110 C94 C112 C105 -177.0(5) . . . . ?
C110 C94 C112 C154 1.7(7) . . . . ?
C112 C94 C110 C76 -0.3(7) . . . . ?
C112 C94 C110 C114 175.5(4) . . . . ?
C115 C97 C144 C150 48.7(10) . . . . ?
C115 C97 C144 C162 -132.2(8) . . . . ?
C117 C105 C112 C94 115.2(7) . . . . ?
C117 C105 C112 C154 -63.5(8) . . . . ?
C118 C120 C156 C126 172.4(5) . . . . ?
C118 C120 C156 C170 -4.7(8) . . . . ?
C120 C118 C184 C47 -1.3(9) . . . . ?
C120 C118 C213 C142 -71.8(6) . . . . ?
C120 C156 C170 C47 0.9(10) . . . . ?
C121 C13 C131 C25 174.3(14) . . . . ?
C121 C13 C131 C153 0(2) . . . . ?
C121 C101 C164 C11 -75.2(17) . . . . ?
C121 C101 C164 C128 100(2) . . . . ?
C122 C58 C68 C16 -177.5(4) . . . . ?
C122 C58 C68 C62 2.3(7) . . . . ?
C122 C126 C156 C120 71.7(6) . . . . ?
C122 C126 C156 C170 -111.4(6) . . . . ?
C125 C47 C170 C156 177.3(8) . . . . ?
C125 C47 C184 C118 -177.1(8) . . . . ?
C126 C122 C136 C72 -177.8(5) . . . . ?
C126 C156 C170 C47 -176.0(6) . . . . ?
C127 C105 C112 C94 -5.8(9) . . . . ?
C127 C105 C112 C154 175.5(7) . . . . ?
C128 C107 C133 C29 7(4) . . . . ?
C131 C13 C121 C101 -175.0(14) . . . . ?
C131 C13 C121 C147 -1(2) . . . . ?
C131 C25 C45 C179 -100.7(12) . . . . ?
C131 C25 C45 C181 77.8(14) . . . . ?
C132 C95 C182 C124 62.2(7) . . . . ?
C133 C29 C39 C21 -22(3) . . . . ?
C133 C29 C39 C167 -147(2) . . . . ?
C133 C29 C39 C171 87(3) . . . . ?
C133 C107 C128 O17 170(2) . . . . ?
C133 C107 C128 C164 -2(5) . . . . ?
C134 C50 C70 C34 -179.1(4) . . . . ?
C135 C63 C73 C9 -177.5(16) . . . . ?
C135 C63 C145 C143 177.8(15) . . . . ?
C136 C72 C93 C17 111.6(8) . . . . ?
C136 C72 C93 C67 -11.7(10) . . . . ?
C136 C72 C93 C81 -137.0(8) . . . . ?
C136 C122 C126 C156 81.9(6) . . . . ?
C138 N1 C24 C88 -2.2(6) . . . . ?
C138 C78 C106 C28 177.7(4) . . . . ?
C138 C78 C106 C88 -3.3(6) . . . . ?
C140 C152 C158 C98 176.2(6) . . . . ?
C141 C9 C19 C89 -43.8(18) . . . . ?
C141 C9 C73 C63 0(2) . . . . ?
C141 C143 C145 C63 0(2) . . . . ?
C142 C76 C110 C94 -2.3(6) . . . . ?
C142 C76 C110 C114 -177.7(4) . . . . ?
C143 C69 C107 C128 -94(4) . . . . ?
C143 C69 C107 C133 101(2) . . . . ?
C145 C63 C73 C9 -3(3) . . . . ?
C145 C63 C135 C79 66(3) . . . . ?
C145 C63 C135 C157 -179(2) . . . . ?
C145 C63 C135 C159 -56(2) . . . . ?
C147 C77 C153 C131 3(3) . . . . ?
C148 C54 C84 C80 -1.0(8) . . . . ?
C148 C54 C100 O28 -15.6(7) . . . . ?
C148 C54 C100 O30 162.6(5) . . . . ?
C148 C116 C166 C80 -0.7(9) . . . . ?
C150 C124 C182 C95 78.6(7) . . . . ?
C150 C144 C162 C42 -1.1(9) . . . . ?
C152 C140 C172 C61 125.7(7) . . . . ?
C152 C140 C172 C132 -61.5(8) . . . . ?
C153 C77 C147 C121 -4(3) . . . . ?
C154 C142 C213 C118 -73.8(6) . . . . ?
C158 C98 C104 C64 0.1(9) . . . . ?
C158 C98 C180 C7 55.9(9) . . . . ?
C158 C98 C180 C111 177.6(7) . . . . ?
C158 C98 C180 C129 -65.5(9) . . . . ?
C160 C30 C32 C36 -65.5(6) . . . . ?
C160 C30 C32 C40 115.0(5) . . . . ?
C162 C42 C60 O12 -177.6(5) . . . . ?
C162 C42 C60 C124 3.7(8) . . . . ?
C162 C42 C82 C34 -76.1(6) . . . . ?
C162 C144 C150 C124 1.9(9) . . . . ?
C164 C11 C29 C39 170.0(15) . . . . ?
C164 C11 C29 C133 2(3) . . . . ?
C164 C101 C121 C13 -69.1(19) . . . . ?
C164 C101 C121 C147 116.7(17) . . . . ?
C166 C80 C84 C54 -1.1(9) . . . . ?
C166 C80 C102 C23 -85.7(8) . . . . ?
C166 C80 C102 C109 98.5(8) . . . . ?
C166 C116 C148 C54 -1.5(9) . . . . ?
C168 N4 C99 C3 -0.6(10) . . . . ?
C170 C47 C125 C37 157.5(11) . . . . ?
C170 C47 C125 C137 18.3(15) . . . . ?
C170 C47 C125 C177 -99.1(13) . . . . ?
C170 C47 C184 C118 -2.1(11) . . . . ?
C172 C140 C152 C86 94.8(7) . . . . ?
C172 C140 C152 C158 -79.1(7) . . . . ?
C173 C43 C77 C147 -116(2) . . . . ?
C173 C43 C77 C153 60(3) . . . . ?
C174 C30 C32 C36 52.4(6) . . . . ?
C174 C30 C32 C40 -127.1(5) . . . . ?
C175 C1A C69A C207 71(2) . . . . ?
C175 C1A C201 C79A 5(3) . . . . ?
C175 C9A C19A C89A -71(2) . . . . ?
C175 C9A C73A C79A -6(3) . . . . ?
C176 C30 C32 C36 173.2(5) . . . . ?
C176 C30 C32 C40 -6.2(7) . . . . ?
C178 N2 C53 C109 -4.7(11) . . . . ?
C178 C23 C102 C80 -178.5(6) . . . . ?
C178 C23 C102 C109 -2.4(10) . . . . ?
C180 C98 C104 C64 178.6(6) . . . . ?
C180 C98 C158 C152 179.7(6) . . . . ?
C182 C95 C132 O22 -13.4(8) . . . . ?
C182 C95 C132 C172 168.4(6) . . . . ?
C182 C124 C150 C144 179.2(6) . . . . ?
C184 C47 C125 C37 -27.7(15) . . . . ?
C184 C47 C125 C137 -166.9(11) . . . . ?
C184 C47 C125 C177 75.7(13) . . . . ?
C184 C47 C170 C156 2.3(11) . . . . ?
C184 C118 C120 O9 -177.3(5) . . . . ?
C184 C118 C120 C156 4.8(8) . . . . ?
C184 C118 C213 C142 106.4(6) . . . . ?
C185 C91 C183 C89 169.2(12) . . . . ?
C201 C1A C69A C207 -111.7(19) . . . . ?
C201 C1A C175 O13 -176.9(13) . . . . ?
C201 C1A C175 C9A -8(2) . . . . ?
C201 C79A C212 C1L 41(2) . . . . ?
C201 C79A C212 C1M 166(2) . . . . ?
C201 C79A C212 C63A -83(3) . . . . ?
C204 C89A C205 C91A -1(3) . . . . ?
C205 C89A C204 O7 -177.4(19) . . . . ?
C205 C89A C204 C45A 5(3) . . . . ?
C205 C91A C208 C1J -110(3) . . . . ?
C205 C91A C208 C198 8(3) . . . . ?
C205 C91A C208 C210 131(2) . . . . ?
C206 C1C C77A C1D 8(3) . . . . ?
C206 C1C C77A C43A -167.4(19) . . . . ?
C206 C25A C45A C1B 75.2(19) . . . . ?
C206 C25A C45A C204 -100(2) . . . . ?
C207 C1F C29A C11A 2(2) . . . . ?
C207 C1F C29A C39A -177.4(16) . . . . ?
C207 C1G C1H C1I -174.9(19) . . . . ?
C207 C1G C1H C11A -3(3) . . . . ?
C208 C91A C205 C89A 158(2) . . . . ?
C209 C43A C77A C1C -105(3) . . . . ?
C209 C43A C77A C1D 80(3) . . . . ?
C212 C79A C201 C1A -175.7(17) . . . . ?
C213 C118 C120 O9 0.9(7) . . . . ?
C213 C118 C120 C156 -176.9(5) . . . . ?
C213 C118 C184 C47 -179.4(6) . . . . ?
C213 C142 C154 C112 173.7(5) . . . . ?
O29A Ti2 O25 C5 149(3) . . . . ?

loop_
_platon_squeeze_void_nr
_platon_squeeze_void_average_x
_platon_squeeze_void_average_y
_platon_squeeze_void_average_z
_platon_squeeze_void_volume
_platon_squeeze_void_count_electrons
_platon_squeeze_void_content
1 0.500 0.000 0.000 187 35 '2 MeCN'
2 0.000 -0.028 0.250 3180 433 '20 MeCN'
3 0.502 -0.015 0.254 24 0 '0 MeCN'
4 0.000 0.026 0.750 3178 433 '20 MeCN'
5 0.498 0.015 0.746 24 0 '0 MeCN'
6 0.835 0.196 0.950 6 0 '0 MeCN'
7 0.835 0.304 0.450 6 0 '0 MeCN'
8 0.500 0.500 0.500 187 35 '2 MeCN'
9 0.498 0.485 0.246 24 0 '0 MeCN'
10 0.502 0.515 0.754 24 0 '0 MeCN'
11 0.165 0.696 0.550 6 0 '0 MeCN'
12 0.165 0.804 0.050 6 0 '0 MeCN'
